data_4119353
loop_
_publ_author_name
'Imogen A. Riddell'
'Yana R. Hristova'
'Jack K. Clegg'
'Christopher S. Wood'
'Boris Breiner'
'Jonathan R. Nitschke'

_publ_section_title
;
 Five Discrete Multinuclear Metal-Organic Assemblies from One Ligand:
 Deciphering the Effects of Different Templates
;
_journal_name_full 'Journal of the American Chemical Society'
_journal_page_first 2723
_journal_page_last 2733
_journal_paper_doi 10.1021/ja311285b
_journal_volume 135
_journal_year 2013
_chemical_formula_moiety
;
C390 H330 Cl Co10 N60, 19(B F4), 15(C2 H3 N), 15(C4 H10 O) 
;
_chemical_formula_sum 'C480 H525 B19 Cl Co10 F76 N65 O15'
_chemical_formula_weight 9718.79
_chemical_name_systematic
; 
 ? 
;
_space_group_IT_number 2
_symmetry_cell_setting triclinic
_symmetry_Int_Tables_number 2
_symmetry_space_group_name_Hall '-P 1'
_symmetry_space_group_name_H-M 'P -1'
_atom_sites_solution_hydrogens geom
_atom_sites_solution_primary direct
_atom_sites_solution_secondary difmap
_audit_creation_method SHELXL-97
_cell_angle_alpha 88.663(5)
_cell_angle_beta 86.592(3)
_cell_angle_gamma 87.672(6)
_cell_formula_units_Z 2
_cell_length_a 20.456(3)
_cell_length_b 27.508(3)
_cell_length_c 40.763(5)
_cell_measurement_reflns_used 121676
_cell_measurement_temperature 120(2)
_cell_measurement_theta_max 25.03
_cell_measurement_theta_min 2.91
_cell_volume 22873(5)
_computing_cell_refinement 'DENZO (Otwinowski & Minor, 1997) & COLLECT (Hooft, R.W.W., 1998)'
_computing_data_collection 'COLLECT (Hooft, R.W.W., 1998)'
_computing_data_reduction 'DENZO (Otwinowski & Minor, 1997) & COLLECT (Hooft, R.W.W., 1998)'
_computing_molecular_graphics
;ORTEP-3 (Farrugia, 1997)
WINGX-32 (Farrugia, 1999) 
;
_computing_publication_material 'enCIFer 1.1 (CCDC, 2005)'
_computing_structure_refinement 'SHELXL-97 (Sheldrick, 1997)'
_computing_structure_solution 'SUPERFLIP (Palatinus & Chapuis, 2007)'
_diffrn_ambient_temperature 120(2)
_diffrn_detector_area_resol_mean '4096x4096pixels / 62x62mm'
_diffrn_measured_fraction_theta_full 0.947
_diffrn_measured_fraction_theta_max 0.947
_diffrn_measurement_device_type 'Bruker-Nonius APEX II CCD camera'
_diffrn_measurement_method '\f & \w scans'
_diffrn_radiation_monochromator '10cm confocal mirrors'
_diffrn_radiation_source 'Bruker-Nonius FR591 rotating anode'
_diffrn_radiation_type MoK\a
_diffrn_radiation_wavelength 0.71073
_diffrn_reflns_av_R_equivalents 0.1282
_diffrn_reflns_av_sigmaI/netI 0.1959
_diffrn_reflns_limit_h_max 14
_diffrn_reflns_limit_h_min -14
_diffrn_reflns_limit_k_max 19
_diffrn_reflns_limit_k_min -19
_diffrn_reflns_limit_l_max 29
_diffrn_reflns_limit_l_min -29
_diffrn_reflns_number 43516
_diffrn_reflns_theta_full 14.70
_diffrn_reflns_theta_max 14.70
_diffrn_reflns_theta_min 2.93
_exptl_absorpt_coefficient_mu 0.458
_exptl_absorpt_correction_T_max 1.0000
_exptl_absorpt_correction_T_min 0.314253
_exptl_absorpt_correction_type multi-scan
_exptl_absorpt_process_details 'SADABS 2007/2 (Sheldrick, G.M., 2007)'
_exptl_crystal_colour orange
_exptl_crystal_density_diffrn 1.411
_exptl_crystal_description prism
_exptl_crystal_F_000 10092
_exptl_crystal_size_max 0.14
_exptl_crystal_size_mid 0.12
_exptl_crystal_size_min 0.03
_platon_squeeze_details
;
included as remaining anions and solvent molecules
;
_refine_diff_density_max 0.560
_refine_diff_density_min -0.428
_refine_diff_density_rms 0.102
_refine_ls_extinction_method none
_refine_ls_goodness_of_fit_ref 1.181
_refine_ls_hydrogen_treatment constr
_refine_ls_matrix_type full
_refine_ls_number_parameters 1452
_refine_ls_number_reflns 16531
_refine_ls_number_restraints 63
_refine_ls_restrained_S_all 1.179
_refine_ls_R_factor_all 0.2153
_refine_ls_R_factor_gt 0.1480
_refine_ls_shift/su_max 0.000
_refine_ls_shift/su_mean 0.000
_refine_ls_structure_factor_coef Fsqd
_refine_ls_weighting_details 'calc w=1/[\s^2^(Fo^2^)+(0.2000P)^2^+0.0000P] where P=(Fo^2^+2Fc^2^)/3'
_refine_ls_weighting_scheme calc
_refine_ls_wR_factor_gt 0.3536
_refine_ls_wR_factor_ref 0.3959
_reflns_number_gt 8382
_reflns_number_total 16531
_reflns_threshold_expression >2sigma(I)
_cod_data_source_file ja311285b_si_001_04.cif
_cod_data_source_block CoBF4barrel
_cod_database_code 4119353

loop_
_symmetry_equiv_pos_as_xyz
'x, y, z'
'-x, -y, -z'

loop_
_atom_site_label
_atom_site_type_symbol
_atom_site_fract_x
_atom_site_fract_y
_atom_site_fract_z
_atom_site_U_iso_or_equiv
_atom_site_adp_type
_atom_site_occupancy
_atom_site_symmetry_multiplicity
_atom_site_calc_flag
_atom_site_refinement_flags
C1 C 0.5455(11) 0.6478(6) 0.4611(7) 0.101(14) Uiso 1 1 d G
C2 C 0.5277(10) 0.6332(8) 0.4932(6) 0.071(12) Uiso 1 1 d G
H2 H 0.5071 0.6559 0.5080 0.085 Uiso 1 1 calc R
C3 C 0.5401(11) 0.5853(9) 0.5034(5) 0.090(13) Uiso 1 1 d G
H3 H 0.5279 0.5753 0.5253 0.108 Uiso 1 1 calc R
C4 C 0.5702(11) 0.5521(6) 0.4816(7) 0.071(12) Uiso 1 1 d G
C5 C 0.5880(10) 0.5667(8) 0.4496(6) 0.063(11) Uiso 1 1 d G
H5 H 0.6087 0.5440 0.4347 0.076 Uiso 1 1 calc R
C6 C 0.5757(11) 0.6146(9) 0.4393(5) 0.072(12) Uiso 1 1 d G
H6 H 0.5879 0.6246 0.4174 0.086 Uiso 1 1 calc R
C7 C 0.591(2) 0.5035(14) 0.4936(11) 0.149(18) Uiso 1 1 d .
H7A H 0.5732 0.4988 0.5163 0.224 Uiso 0.50 1 calc PR
H7B H 0.6386 0.5005 0.4928 0.224 Uiso 0.50 1 calc PR
H7C H 0.5738 0.4789 0.4797 0.224 Uiso 0.50 1 calc PR
H7D H 0.6172 0.4867 0.4762 0.224 Uiso 0.50 1 calc PR
H7E H 0.5518 0.4849 0.4997 0.224 Uiso 0.50 1 calc PR
H7F H 0.6167 0.5066 0.5128 0.224 Uiso 0.50 1 calc PR
C8 C 0.5365(14) 0.7331(10) 0.4622(8) 0.051(11) Uiso 1 1 d .
H8 H 0.5577 0.7293 0.4823 0.061 Uiso 1 1 calc R
C9 C 0.5171(10) 0.7790(6) 0.4535(6) 0.063(11) Uiso 1 1 d G
N2 N 0.4925(9) 0.7828(6) 0.4224(6) 0.064(9) Uiso 1 1 d G
C10 C 0.4803(9) 0.8283(8) 0.4081(4) 0.060(11) Uiso 1 1 d G
H10 H 0.4634 0.8309 0.3869 0.072 Uiso 1 1 calc R
C11 C 0.4927(10) 0.8701(6) 0.4248(6) 0.060(11) Uiso 1 1 d G
C12 C 0.5174(10) 0.8664(7) 0.4558(6) 0.057(11) Uiso 1 1 d G
H12 H 0.5259 0.8949 0.4672 0.068 Uiso 1 1 calc R
C13 C 0.5296(10) 0.8208(9) 0.4702(4) 0.070(12) Uiso 1 1 d G
H13 H 0.5464 0.8182 0.4914 0.084 Uiso 1 1 calc R
C14 C 0.4796(10) 0.9183(6) 0.4089(6) 0.043(10) Uiso 1 1 d G
C15 C 0.5003(9) 0.9240(7) 0.3760(6) 0.071(12) Uiso 1 1 d G
H15 H 0.5225 0.8978 0.3647 0.086 Uiso 1 1 calc R
N3 N 0.4886(9) 0.9681(9) 0.3596(4) 0.060(9) Uiso 1 1 d G
C16 C 0.4561(10) 1.0065(6) 0.3761(6) 0.075(12) Uiso 1 1 d G
C17 C 0.4354(10) 1.0008(7) 0.4090(6) 0.057(11) Uiso 1 1 d G
H17 H 0.4132 1.0270 0.4203 0.068 Uiso 1 1 calc R
C18 C 0.4471(10) 0.9567(9) 0.4254(4) 0.087(13) Uiso 1 1 d G
H18 H 0.4329 0.9528 0.4479 0.104 Uiso 1 1 calc R
C19 C 0.4467(14) 1.0522(10) 0.3626(8) 0.052(10) Uiso 1 1 d .
H19 H 0.4275 1.0785 0.3749 0.063 Uiso 1 1 calc R
C20 C 0.4707(13) 1.1031(9) 0.3122(7) 0.123(16) Uiso 1 1 d G
C21 C 0.4861(13) 1.1453(12) 0.3276(5) 0.152(19) Uiso 1 1 d G
H21 H 0.4970 1.1440 0.3500 0.183 Uiso 1 1 calc R
C22 C 0.4856(13) 1.1895(9) 0.3103(6) 0.141(17) Uiso 1 1 d GD
H22 H 0.4962 1.2184 0.3209 0.169 Uiso 1 1 calc R
C23 C 0.4697(13) 1.1914(8) 0.2776(6) 0.148(19) Uiso 1 1 d G
C24 C 0.4543(11) 1.1492(9) 0.2622(5) 0.076(12) Uiso 1 1 d GD
H24 H 0.4434 1.1505 0.2399 0.091 Uiso 1 1 calc R
C25 C 0.4548(11) 1.1050(8) 0.2795(7) 0.097(14) Uiso 1 1 d G
H25 H 0.4442 1.0761 0.2690 0.116 Uiso 1 1 calc R
C26 C 0.480(3) 1.2370(19) 0.2577(13) 0.24(3) Uiso 1 1 d D
H26A H 0.4671 1.2321 0.2352 0.358 Uiso 0.50 1 calc PR
H26B H 0.5258 1.2452 0.2573 0.358 Uiso 0.50 1 calc PR
H26C H 0.4524 1.2636 0.2676 0.358 Uiso 0.50 1 calc PR
H26D H 0.4964 1.2618 0.2715 0.358 Uiso 0.50 1 calc PR
H26E H 0.4377 1.2487 0.2494 0.358 Uiso 0.50 1 calc PR
H26F H 0.5111 1.2303 0.2392 0.358 Uiso 0.50 1 calc PR
C27 C 0.3658(10) 0.7402(8) 0.4670(6) 0.045(10) Uiso 1 1 d G
C28 C 0.3482(11) 0.7873(9) 0.4570(5) 0.113(15) Uiso 1 1 d G
H28 H 0.3504 0.7960 0.4342 0.136 Uiso 1 1 calc R
C29 C 0.3273(11) 0.8217(6) 0.4801(7) 0.069(12) Uiso 1 1 d G
H29 H 0.3152 0.8539 0.4733 0.083 Uiso 1 1 calc R
C30 C 0.3240(11) 0.8089(8) 0.5134(6) 0.094(14) Uiso 1 1 d G
C31 C 0.3417(12) 0.7618(10) 0.5234(5) 0.102(14) Uiso 1 1 d G
H31 H 0.3395 0.7531 0.5462 0.122 Uiso 1 1 calc R
C32 C 0.3626(10) 0.7275(6) 0.5002(7) 0.076(12) Uiso 1 1 d G
H32 H 0.3747 0.6953 0.5071 0.091 Uiso 1 1 calc R
C33 C 0.3007(19) 0.8467(13) 0.5370(10) 0.119(16) Uiso 1 1 d .
H33A H 0.2993 0.8327 0.5594 0.179 Uiso 0.50 1 calc PR
H33B H 0.2567 0.8587 0.5318 0.179 Uiso 0.50 1 calc PR
H33C H 0.3307 0.8737 0.5355 0.179 Uiso 0.50 1 calc PR
H33D H 0.2918 0.8774 0.5251 0.179 Uiso 0.50 1 calc PR
H33E H 0.3344 0.8513 0.5526 0.179 Uiso 0.50 1 calc PR
H33F H 0.2605 0.8364 0.5490 0.179 Uiso 0.50 1 calc PR
C34 C 0.3778(14) 0.6608(10) 0.4449(8) 0.047(10) Uiso 1 1 d .
H34 H 0.3503 0.6498 0.4630 0.057 Uiso 1 1 calc R
C35 C 0.4035(9) 0.6261(7) 0.4235(5) 0.062(11) Uiso 1 1 d G
N6 N 0.4470(10) 0.6423(5) 0.3985(5) 0.059(9) Uiso 1 1 d G
C36 C 0.4809(9) 0.6090(8) 0.3781(4) 0.064(11) Uiso 1 1 d G
H36 H 0.5107 0.6201 0.3610 0.077 Uiso 1 1 calc R
C37 C 0.4713(9) 0.5595(7) 0.3826(5) 0.048(10) Uiso 1 1 d G
C38 C 0.4278(10) 0.5433(5) 0.4076(5) 0.046(10) Uiso 1 1 d G
H38 H 0.4212 0.5095 0.4107 0.055 Uiso 1 1 calc R
C39 C 0.3939(9) 0.5766(8) 0.4281(5) 0.069(12) Uiso 1 1 d G
H39 H 0.3641 0.5655 0.4451 0.083 Uiso 1 1 calc R
C40 C 0.5128(17) 0.5257(13) 0.3613(10) 0.073(12) Uiso 1 1 d .
C41 C 0.5115(14) 0.5384(10) 0.3265(8) 0.039(10) Uiso 1 1 d .
H41 H 0.4901 0.5677 0.3193 0.047 Uiso 1 1 calc R
C42 C 0.5689(16) 0.4643(12) 0.3141(9) 0.059(11) Uiso 1 1 d .
C43 C 0.5749(16) 0.4542(12) 0.3517(9) 0.072(12) Uiso 1 1 d .
H43 H 0.5992 0.4265 0.3594 0.086 Uiso 1 1 calc R
C44 C 0.5456(19) 0.4850(14) 0.3722(11) 0.103(15) Uiso 1 1 d .
H44 H 0.5473 0.4788 0.3952 0.123 Uiso 1 1 calc R
C45 C 0.6077(18) 0.4355(13) 0.2891(11) 0.087(14) Uiso 1 1 d .
H45 H 0.6364 0.4089 0.2947 0.105 Uiso 1 1 calc R
C46 C 0.6275(12) 0.4159(9) 0.2371(5) 0.098(14) Uiso 1 1 d G
C47 C 0.6103(11) 0.3675(10) 0.2368(6) 0.103(14) Uiso 1 1 d G
H47 H 0.5857 0.3539 0.2551 0.124 Uiso 1 1 calc R
C48 C 0.6292(12) 0.3391(7) 0.2099(7) 0.108(15) Uiso 1 1 d G
H48 H 0.6174 0.3060 0.2097 0.130 Uiso 1 1 calc R
C49 C 0.6652(12) 0.3590(9) 0.1833(6) 0.088(13) Uiso 1 1 d G
C50 C 0.6823(10) 0.4073(9) 0.1836(5) 0.069(12) Uiso 1 1 d G
H50 H 0.7069 0.4209 0.1653 0.083 Uiso 1 1 calc R
C51 C 0.6635(11) 0.4358(6) 0.2105(7) 0.079(12) Uiso 1 1 d G
H51 H 0.6752 0.4688 0.2107 0.095 Uiso 1 1 calc R
C52 C 0.690(2) 0.3312(14) 0.1500(11) 0.147(18) Uiso 1 1 d .
H52A H 0.6753 0.2976 0.1514 0.220 Uiso 0.50 1 calc PR
H52B H 0.7375 0.3311 0.1474 0.220 Uiso 0.50 1 calc PR
H52C H 0.6708 0.3480 0.1311 0.220 Uiso 0.50 1 calc PR
H52D H 0.7138 0.3535 0.1352 0.220 Uiso 0.50 1 calc PR
H52E H 0.6516 0.3201 0.1392 0.220 Uiso 0.50 1 calc PR
H52F H 0.7183 0.3031 0.1555 0.220 Uiso 0.50 1 calc PR
C53 C 0.2141(9) 0.7441(9) 0.3441(7) 0.057(11) Uiso 1 1 d G
C54 C 0.2401(12) 0.7746(8) 0.3662(6) 0.119(16) Uiso 1 1 d G
H54 H 0.2125 0.7979 0.3776 0.142 Uiso 1 1 calc R
C55 C 0.3066(13) 0.7708(8) 0.3717(5) 0.079(12) Uiso 1 1 d G
H55 H 0.3244 0.7917 0.3868 0.094 Uiso 1 1 calc R
C56 C 0.3470(9) 0.7366(9) 0.3550(7) 0.070(12) Uiso 1 1 d G
C57 C 0.3209(13) 0.7061(8) 0.3328(6) 0.114(15) Uiso 1 1 d G
H57 H 0.3485 0.6827 0.3214 0.137 Uiso 1 1 calc R
C58 C 0.2545(14) 0.7098(8) 0.3274(6) 0.118(16) Uiso 1 1 d G
H58 H 0.2366 0.6890 0.3123 0.142 Uiso 1 1 calc R
C59 C 0.1467(18) 0.7558(13) 0.3343(10) 0.119(15) Uiso 1 1 d .
H59A H 0.1346 0.7321 0.3183 0.178 Uiso 0.50 1 calc PR
H59B H 0.1447 0.7886 0.3243 0.178 Uiso 0.50 1 calc PR
H59C H 0.1162 0.7546 0.3537 0.178 Uiso 0.50 1 calc PR
H59D H 0.1291 0.7847 0.3459 0.178 Uiso 0.50 1 calc PR
H59E H 0.1190 0.7283 0.3399 0.178 Uiso 0.50 1 calc PR
H59F H 0.1475 0.7622 0.3105 0.178 Uiso 0.50 1 calc PR
C60 C 0.4500(18) 0.7257(11) 0.3343(11) 0.085(13) Uiso 1 1 d .
H60 H 0.4306 0.7271 0.3137 0.102 Uiso 1 1 calc R
C61 C 0.5222(8) 0.7203(6) 0.3363(6) 0.069(11) Uiso 1 1 d G
N10 N 0.5438(10) 0.7181(5) 0.3681(5) 0.043(8) Uiso 1 1 d G
C62 C 0.6105(11) 0.7135(6) 0.3729(5) 0.057(11) Uiso 1 1 d G
H62 H 0.6252 0.7120 0.3946 0.069 Uiso 1 1 calc R
C63 C 0.6555(8) 0.7112(6) 0.3460(7) 0.061(11) Uiso 1 1 d G
C64 C 0.6340(12) 0.7134(7) 0.3143(5) 0.086(13) Uiso 1 1 d G
H64 H 0.6648 0.7118 0.2960 0.103 Uiso 1 1 calc R
C65 C 0.5673(13) 0.7180(7) 0.3095(4) 0.087(13) Uiso 1 1 d G
H65 H 0.5525 0.7195 0.2878 0.104 Uiso 1 1 calc R
C66 C 0.7279(8) 0.7025(7) 0.3530(6) 0.057(11) Uiso 1 1 d G
C67 C 0.7479(11) 0.6778(6) 0.3810(5) 0.073(12) Uiso 1 1 d G
H67 H 0.7163 0.6653 0.3966 0.087 Uiso 1 1 calc R
N11 N 0.8143(12) 0.6715(6) 0.3862(4) 0.055(8) Uiso 1 1 d G
C68 C 0.8606(8) 0.6898(7) 0.3634(6) 0.123(16) Uiso 1 1 d G
C69 C 0.8406(11) 0.7145(7) 0.3354(5) 0.075(12) Uiso 1 1 d G
H69 H 0.8722 0.7271 0.3198 0.090 Uiso 1 1 calc R
C70 C 0.7742(13) 0.7209(6) 0.3302(4) 0.045(10) Uiso 1 1 d G
H70 H 0.7605 0.7378 0.3110 0.054 Uiso 1 1 calc R
C71 C 0.9268(17) 0.6821(12) 0.3690(10) 0.083(13) Uiso 1 1 d .
H71 H 0.9601 0.6942 0.3542 0.099 Uiso 1 1 calc R
C72 C 1.0098(11) 0.6497(9) 0.3999(9) 0.098(14) Uiso 1 1 d G
C73 C 1.0340(14) 0.6618(8) 0.4297(7) 0.137(17) Uiso 1 1 d G
H73 H 1.0048 0.6732 0.4471 0.164 Uiso 1 1 calc R
C74 C 1.1009(16) 0.6573(8) 0.4340(6) 0.093(13) Uiso 1 1 d G
H74 H 1.1175 0.6656 0.4543 0.112 Uiso 1 1 calc R
C75 C 1.1436(11) 0.6408(9) 0.4085(9) 0.096(14) Uiso 1 1 d G
C76 C 1.1194(17) 0.6286(9) 0.3787(7) 0.160(19) Uiso 1 1 d G
H76 H 1.1486 0.6173 0.3613 0.193 Uiso 1 1 calc R
C77 C 1.0525(18) 0.6331(10) 0.3744(6) 0.17(2) Uiso 1 1 d G
H77 H 1.0359 0.6248 0.3541 0.203 Uiso 1 1 calc R
C78 C 1.214(2) 0.6374(16) 0.4202(12) 0.17(2) Uiso 1 1 d .
H78A H 1.2139 0.6480 0.4430 0.256 Uiso 0.50 1 calc PR
H78B H 1.2422 0.6585 0.4062 0.256 Uiso 0.50 1 calc PR
H78C H 1.2315 0.6037 0.4189 0.256 Uiso 0.50 1 calc PR
H78D H 1.2445 0.6255 0.4024 0.256 Uiso 0.50 1 calc PR
H78E H 1.2162 0.6150 0.4392 0.256 Uiso 0.50 1 calc PR
H78F H 1.2269 0.6698 0.4265 0.256 Uiso 0.50 1 calc PR
C79 C 0.6071(10) 1.0345(9) 0.3767(4) 0.056(11) Uiso 1 1 d G
C80 C 0.5900(10) 1.0772(7) 0.3932(6) 0.058(11) Uiso 1 1 d G
H80 H 0.5843 1.1069 0.3812 0.070 Uiso 1 1 calc R
C81 C 0.5813(11) 1.0765(8) 0.4273(6) 0.117(15) Uiso 1 1 d G
H81 H 0.5696 1.1057 0.4385 0.140 Uiso 1 1 calc R
C82 C 0.5897(11) 1.0330(10) 0.4449(4) 0.075(12) Uiso 1 1 d G
C83 C 0.6067(11) 0.9902(7) 0.4284(6) 0.087(13) Uiso 1 1 d G
H83 H 0.6125 0.9605 0.4404 0.104 Uiso 1 1 calc R
C84 C 0.6155(10) 0.9910(7) 0.3943(6) 0.067(11) Uiso 1 1 d G
H84 H 0.6271 0.9618 0.3830 0.081 Uiso 1 1 calc R
C85 C 0.5825(18) 1.0340(12) 0.4809(9) 0.102(14) Uiso 1 1 d .
H85A H 0.5894 1.0010 0.4899 0.153 Uiso 0.50 1 calc PR
H85B H 0.5384 1.0464 0.4877 0.153 Uiso 0.50 1 calc PR
H85C H 0.6150 1.0552 0.4890 0.153 Uiso 0.50 1 calc PR
H85D H 0.5725 1.0674 0.4879 0.153 Uiso 0.50 1 calc PR
H85E H 0.6235 1.0220 0.4900 0.153 Uiso 0.50 1 calc PR
H85F H 0.5469 1.0132 0.4888 0.153 Uiso 0.50 1 calc PR
C86 C 0.6263(18) 1.0697(14) 0.3263(9) 0.084(13) Uiso 1 1 d .
H86 H 0.6471 1.0947 0.3369 0.101 Uiso 1 1 calc R
C87 C 0.6220(11) 1.0696(8) 0.2910(5) 0.083(13) Uiso 1 1 d G
N14 N 0.5832(9) 1.0345(6) 0.2790(5) 0.054(8) Uiso 1 1 d G
C88 C 0.5754(9) 1.0322(6) 0.2455(6) 0.044(10) Uiso 1 1 d G
H88 H 0.5489 1.0082 0.2373 0.053 Uiso 1 1 calc R
C89 C 0.6063(12) 1.0650(9) 0.2239(4) 0.076(12) Uiso 1 1 d G
C90 C 0.6450(11) 1.1002(7) 0.2359(7) 0.120(16) Uiso 1 1 d G
H90 H 0.6661 1.1226 0.2212 0.144 Uiso 1 1 calc R
C91 C 0.6529(9) 1.1025(7) 0.2694(7) 0.084(13) Uiso 1 1 d G
H91 H 0.6793 1.1265 0.2776 0.101 Uiso 1 1 calc R
C92 C 0.5966(11) 1.0656(10) 0.1899(5) 0.078(12) Uiso 1 1 d G
C93 C 0.6022(9) 1.0204(7) 0.1751(6) 0.048(10) Uiso 1 1 d G
H93 H 0.6132 0.9921 0.1877 0.058 Uiso 1 1 calc R
N15 N 0.5919(10) 1.0168(7) 0.1419(6) 0.078(10) Uiso 1 1 d G
C94 C 0.5759(11) 1.0583(10) 0.1234(4) 0.103(15) Uiso 1 1 d G
C95 C 0.5703(11) 1.1034(7) 0.1383(7) 0.084(13) Uiso 1 1 d G
H95 H 0.5594 1.1318 0.1257 0.100 Uiso 1 1 calc R
C96 C 0.5806(11) 1.1070(7) 0.1715(7) 0.123(16) Uiso 1 1 d G
H96 H 0.5768 1.1379 0.1816 0.148 Uiso 1 1 calc R
C97 C 0.5681(15) 1.0422(13) 0.0896(8) 0.067(12) Uiso 1 1 d .
H97 H 0.5545 1.0674 0.0749 0.080 Uiso 1 1 calc R
C98 C 0.5771(11) 0.9994(9) 0.0443(5) 0.052(10) Uiso 1 1 d G
C99 C 0.6117(10) 1.0297(7) 0.0224(7) 0.096(14) Uiso 1 1 d G
H99 H 0.6304 1.0580 0.0300 0.115 Uiso 1 1 calc R
C100 C 0.6188(10) 1.0185(8) -0.0107(6) 0.077(12) Uiso 1 1 d G
H100 H 0.6425 1.0392 -0.0257 0.093 Uiso 1 1 calc R
C101 C 0.5914(11) 0.9771(9) -0.0220(5) 0.074(12) Uiso 1 1 d G
C102 C 0.5568(10) 0.9468(6) 0.0000(7) 0.053(10) Uiso 1 1 d G
H102 H 0.5380 0.9184 -0.0077 0.064 Uiso 1 1 calc R
C103 C 0.5496(10) 0.9579(8) 0.0331(6) 0.097(14) Uiso 1 1 d G
H103 H 0.5260 0.9372 0.0481 0.116 Uiso 1 1 calc R
C104 C 0.5957(18) 0.9603(12) -0.0589(9) 0.102(14) Uiso 1 1 d .
H10A H 0.6212 0.9834 -0.0725 0.154 Uiso 0.50 1 calc PR
H10B H 0.5515 0.9593 -0.0667 0.154 Uiso 0.50 1 calc PR
H10C H 0.6172 0.9278 -0.0602 0.154 Uiso 0.50 1 calc PR
H10D H 0.5720 0.9303 -0.0605 0.154 Uiso 0.50 1 calc PR
H10E H 0.6418 0.9544 -0.0662 0.154 Uiso 0.50 1 calc PR
H10F H 0.5761 0.9858 -0.0727 0.154 Uiso 0.50 1 calc PR
C105 C 0.4098(9) 0.9647(7) 0.2761(7) 0.065(11) Uiso 1 1 d G
C106 C 0.3909(13) 0.9613(7) 0.2441(6) 0.094(13) Uiso 1 1 d G
H106 H 0.4227 0.9538 0.2268 0.113 Uiso 1 1 calc R
C107 C 0.3254(15) 0.9689(8) 0.2373(6) 0.122(16) Uiso 1 1 d G
H107 H 0.3125 0.9666 0.2154 0.146 Uiso 1 1 calc R
C108 C 0.2789(10) 0.9800(8) 0.2626(8) 0.108(14) Uiso 1 1 d G
C109 C 0.2978(12) 0.9834(8) 0.2946(7) 0.130(16) Uiso 1 1 d G
H109 H 0.2660 0.9909 0.3119 0.156 Uiso 1 1 calc R
C110 C 0.3633(14) 0.9757(7) 0.3014(5) 0.061(11) Uiso 1 1 d G
H110 H 0.3762 0.9780 0.3233 0.073 Uiso 1 1 calc R
C111 C 0.205(2) 0.9869(14) 0.2560(11) 0.143(17) Uiso 1 1 d .
H11A H 0.1802 0.9946 0.2766 0.215 Uiso 0.50 1 calc PR
H11B H 0.1897 0.9568 0.2473 0.215 Uiso 0.50 1 calc PR
H11C H 0.1993 1.0136 0.2400 0.215 Uiso 0.50 1 calc PR
H11D H 0.1992 0.9820 0.2326 0.215 Uiso 0.50 1 calc PR
H11E H 0.1897 1.0199 0.2619 0.215 Uiso 0.50 1 calc PR
H11F H 0.1802 0.9631 0.2692 0.215 Uiso 0.50 1 calc PR
C112 C 0.4998(16) 0.9108(11) 0.2794(8) 0.059(11) Uiso 1 1 d .
H112 H 0.4769 0.8874 0.2684 0.071 Uiso 1 1 calc R
C113 C 0.5661(19) 0.9003(13) 0.2901(9) 0.088(13) Uiso 1 1 d .
C114 C 0.6618(16) 0.9291(11) 0.3112(8) 0.057(11) Uiso 1 1 d .
H114 H 0.6851 0.9549 0.3194 0.069 Uiso 1 1 calc R
C115 C 0.6926(15) 0.8842(11) 0.3045(8) 0.051(10) Uiso 1 1 d .
C116 C 0.6616(15) 0.8477(11) 0.2910(7) 0.046(10) Uiso 1 1 d .
H116 H 0.6839 0.8169 0.2895 0.055 Uiso 1 1 calc R
C117 C 0.5973(17) 0.8526(12) 0.2788(9) 0.080(13) Uiso 1 1 d .
H117 H 0.5777 0.8296 0.2658 0.096 Uiso 1 1 calc R
C118 C 0.7622(8) 0.8786(8) 0.3122(5) 0.041(10) Uiso 1 1 d G
C119 C 0.7838(9) 0.9054(6) 0.3377(5) 0.063(11) Uiso 1 1 d G
H119 H 0.7545 0.9279 0.3489 0.076 Uiso 1 1 calc R
N19 N 0.8481(10) 0.8993(6) 0.3466(4) 0.031(7) Uiso 1 1 d GD
C120 C 0.8909(7) 0.8664(7) 0.3301(5) 0.070(12) Uiso 1 1 d G
C121 C 0.8693(10) 0.8396(6) 0.3047(5) 0.054(11) Uiso 1 1 d G
H121 H 0.8985 0.8171 0.2934 0.065 Uiso 1 1 calc R
C122 C 0.8049(11) 0.8457(7) 0.2957(4) 0.067(12) Uiso 1 1 d G
H122 H 0.7902 0.8274 0.2783 0.081 Uiso 1 1 calc R
C123 C 0.9567(15) 0.8544(11) 0.3442(8) 0.054(11) Uiso 1 1 d .
H123 H 0.9879 0.8308 0.3356 0.065 Uiso 1 1 calc R
C124 C 1.0121(13) 0.8598(12) 0.3886(7) 0.109(15) Uiso 1 1 d GD
C125 C 1.0594(16) 0.8926(9) 0.3950(8) 0.23(3) Uiso 1 1 d G
H125 H 1.0543 0.9257 0.3882 0.277 Uiso 1 1 calc R
C126 C 1.1142(14) 0.8769(8) 0.4115(8) 0.23(3) Uiso 1 1 d GD
H126 H 1.1466 0.8993 0.4159 0.281 Uiso 1 1 calc R
C127 C 1.1218(12) 0.8284(8) 0.4215(7) 0.089(13) Uiso 1 1 d GD
C128 C 1.0744(13) 0.7957(8) 0.4150(7) 0.18(2) Uiso 1 1 d GD
H128 H 1.0796 0.7626 0.4219 0.212 Uiso 1 1 calc R
C129 C 1.0196(12) 0.8114(11) 0.3986(7) 0.109(15) Uiso 1 1 d G
H129 H 0.9872 0.7890 0.3942 0.131 Uiso 1 1 calc R
C130 C 1.181(2) 0.8115(13) 0.4436(12) 0.160(19) Uiso 1 1 d D
H13A H 1.1797 0.7763 0.4481 0.240 Uiso 0.50 1 calc PR
H13B H 1.1768 0.8287 0.4645 0.240 Uiso 0.50 1 calc PR
H13C H 1.2228 0.8190 0.4320 0.240 Uiso 0.50 1 calc PR
H13D H 1.2065 0.8397 0.4483 0.240 Uiso 0.50 1 calc PR
H13E H 1.2094 0.7873 0.4318 0.240 Uiso 0.50 1 calc PR
H13F H 1.1634 0.7970 0.4644 0.240 Uiso 0.50 1 calc PR
C131 C 0.7366(10) 1.0330(7) 0.1076(6) 0.079(12) Uiso 1 1 d G
C132 C 0.7445(10) 1.0740(9) 0.0874(4) 0.054(11) Uiso 1 1 d G
H132 H 0.7388 1.0722 0.0645 0.065 Uiso 1 1 calc R
C133 C 0.7607(10) 1.1177(7) 0.1006(6) 0.073(12) Uiso 1 1 d G
H133 H 0.7661 1.1458 0.0868 0.088 Uiso 1 1 calc R
C134 C 0.7690(10) 1.1204(7) 0.1341(6) 0.081(13) Uiso 1 1 d G
C135 C 0.7611(10) 1.0794(9) 0.1543(5) 0.088(13) Uiso 1 1 d G
H135 H 0.7668 1.0813 0.1772 0.105 Uiso 1 1 calc R
C136 C 0.7449(10) 1.0358(7) 0.1411(6) 0.059(11) Uiso 1 1 d G
H136 H 0.7395 1.0077 0.1549 0.070 Uiso 1 1 calc R
C137 C 0.7816(18) 1.1747(12) 0.1482(10) 0.112(15) Uiso 1 1 d .
H13G H 0.7862 1.1724 0.1720 0.168 Uiso 0.50 1 calc PR
H13H H 0.7443 1.1969 0.1436 0.168 Uiso 0.50 1 calc PR
H13I H 0.8217 1.1873 0.1374 0.168 Uiso 0.50 1 calc PR
H13J H 0.7820 1.1986 0.1300 0.168 Uiso 0.50 1 calc PR
H13K H 0.8238 1.1742 0.1584 0.168 Uiso 0.50 1 calc PR
H13L H 0.7464 1.1837 0.1646 0.168 Uiso 0.50 1 calc PR
C138 C 0.7361(18) 0.9769(12) 0.0678(10) 0.092(14) Uiso 1 1 d .
H138 H 0.7682 0.9950 0.0557 0.110 Uiso 1 1 calc R
C139 C 0.7091(10) 0.9328(5) 0.0544(6) 0.066(12) Uiso 1 1 d G
N22 N 0.6627(10) 0.9098(7) 0.0750(4) 0.054(8) Uiso 1 1 d G
C140 C 0.6373(8) 0.8665(7) 0.0656(5) 0.061(11) Uiso 1 1 d G
H140 H 0.6056 0.8507 0.0796 0.073 Uiso 1 1 calc R
C141 C 0.6582(10) 0.8462(6) 0.0356(6) 0.046(10) Uiso 1 1 d G
C142 C 0.7046(10) 0.8693(8) 0.0151(4) 0.058(11) Uiso 1 1 d G
H142 H 0.7189 0.8554 -0.0053 0.069 Uiso 1 1 calc R
C143 C 0.7301(9) 0.9126(8) 0.0245(5) 0.059(11) Uiso 1 1 d G
H143 H 0.7618 0.9283 0.0105 0.071 Uiso 1 1 calc R
C144 C 0.6373(15) 0.8031(11) 0.0240(9) 0.055(11) Uiso 1 1 d .
C145 C 0.6279(14) 0.7636(12) 0.0477(9) 0.057(11) Uiso 1 1 d .
H145 H 0.6339 0.7713 0.0699 0.069 Uiso 1 1 calc R
C146 C 0.5940(18) 0.7100(15) 0.0121(11) 0.084(13) Uiso 1 1 d .
C147 C 0.5938(16) 0.7455(13) -0.0140(10) 0.078(12) Uiso 1 1 d .
H147 H 0.5796 0.7398 -0.0353 0.094 Uiso 1 1 calc R
C148 C 0.6171(15) 0.7900(12) -0.0042(9) 0.067(12) Uiso 1 1 d .
H148 H 0.6184 0.8147 -0.0209 0.081 Uiso 1 1 calc R
C149 C 0.5786(16) 0.6640(13) 0.0028(10) 0.083(13) Uiso 1 1 d .
H149 H 0.5670 0.6569 -0.0188 0.100 Uiso 1 1 calc R
C150 C 0.5784(11) 0.5789(6) 0.0183(6) 0.078(12) Uiso 1 1 d G
C151 C 0.6178(11) 0.5613(8) -0.0081(5) 0.070(12) Uiso 1 1 d G
H151 H 0.6409 0.5832 -0.0224 0.084 Uiso 1 1 calc R
C152 C 0.6235(10) 0.5115(9) -0.0135(5) 0.081(12) Uiso 1 1 d G
H152 H 0.6504 0.4995 -0.0315 0.097 Uiso 1 1 calc R
C153 C 0.5897(12) 0.4795(6) 0.0075(6) 0.069(12) Uiso 1 1 d G
C154 C 0.5503(11) 0.4971(8) 0.0339(6) 0.093(13) Uiso 1 1 d G
H154 H 0.5272 0.4752 0.0482 0.111 Uiso 1 1 calc R
C155 C 0.5446(10) 0.5469(9) 0.0393(5) 0.072(12) Uiso 1 1 d G
H155 H 0.5177 0.5589 0.0573 0.086 Uiso 1 1 calc R
C156 C 0.5952(18) 0.4246(12) 0.0017(10) 0.109(15) Uiso 1 1 d .
H15A H 0.5683 0.4076 0.0186 0.164 Uiso 0.50 1 calc PR
H15B H 0.6411 0.4131 0.0027 0.164 Uiso 0.50 1 calc PR
H15C H 0.5799 0.4179 -0.0200 0.164 Uiso 0.50 1 calc PR
H15D H 0.6245 0.4182 -0.0178 0.164 Uiso 0.50 1 calc PR
H15E H 0.5517 0.4127 -0.0018 0.164 Uiso 0.50 1 calc PR
H15F H 0.6129 0.4079 0.0209 0.164 Uiso 0.50 1 calc PR
C157 C 0.4722(10) 0.9265(9) 0.1267(7) 0.129(17) Uiso 1 1 d G
C158 C 0.4351(13) 0.9632(8) 0.1428(5) 0.063(11) Uiso 1 1 d G
H158 H 0.4540 0.9818 0.1589 0.076 Uiso 1 1 calc R
C159 C 0.3704(12) 0.9728(8) 0.1352(6) 0.109(15) Uiso 1 1 d G
H159 H 0.3451 0.9979 0.1461 0.131 Uiso 1 1 calc R
C160 C 0.3428(10) 0.9457(10) 0.1116(7) 0.096(14) Uiso 1 1 d G
C161 C 0.3798(14) 0.9089(9) 0.0956(6) 0.134(17) Uiso 1 1 d G
H161 H 0.3610 0.8904 0.0795 0.161 Uiso 1 1 calc R
C162 C 0.4445(14) 0.8993(8) 0.1032(6) 0.086(13) Uiso 1 1 d G
H162 H 0.4699 0.8742 0.0922 0.103 Uiso 1 1 calc R
C163 C 0.268(2) 0.9591(17) 0.1045(13) 0.18(2) Uiso 1 1 d .
H16A H 0.2520 0.9859 0.1185 0.268 Uiso 0.50 1 calc PR
H16B H 0.2419 0.9306 0.1091 0.268 Uiso 0.50 1 calc PR
H16C H 0.2658 0.9692 0.0813 0.268 Uiso 0.50 1 calc PR
H16D H 0.2545 0.9379 0.0874 0.268 Uiso 0.50 1 calc PR
H16E H 0.2645 0.9931 0.0969 0.268 Uiso 0.50 1 calc PR
H16F H 0.2407 0.9546 0.1246 0.268 Uiso 0.50 1 calc PR
C164 C 0.5494(18) 0.8902(12) 0.1589(10) 0.074(12) Uiso 1 1 d .
H164 H 0.5153 0.8747 0.1714 0.089 Uiso 1 1 calc R
C165 C 0.6199(19) 0.8846(12) 0.1673(10) 0.063(11) Uiso 1 1 d .
C166 C 0.7244(15) 0.9016(10) 0.1556(8) 0.037(10) Uiso 1 1 d .
H166 H 0.7573 0.9189 0.1434 0.045 Uiso 1 1 calc R
C167 C 0.7427(15) 0.8715(10) 0.1804(8) 0.032(9) Uiso 1 1 d .
C168 C 0.6967(17) 0.8458(11) 0.2006(8) 0.056(11) Uiso 1 1 d .
H168 H 0.7096 0.8234 0.2174 0.068 Uiso 1 1 calc R
C169 C 0.6336(16) 0.8550(10) 0.1944(8) 0.050(10) Uiso 1 1 d .
H169 H 0.5993 0.8418 0.2081 0.059 Uiso 1 1 calc R
C170 C 0.8132(16) 0.8695(11) 0.1872(8) 0.042(10) Uiso 1 1 d .
C171 C 0.865(2) 0.9071(13) 0.1792(9) 0.087(13) Uiso 1 1 d .
H171 H 0.8523 0.9363 0.1680 0.105 Uiso 1 1 calc R
C172 C 0.9443(18) 0.8582(14) 0.2001(9) 0.071(12) Uiso 1 1 d .
C173 C 0.9024(19) 0.8222(13) 0.2082(8) 0.072(12) Uiso 1 1 d .
H173 H 0.9179 0.7934 0.2191 0.086 Uiso 1 1 calc R
C174 C 0.8390(17) 0.8269(12) 0.2011(8) 0.063(11) Uiso 1 1 d .
H174 H 0.8112 0.8004 0.2056 0.075 Uiso 1 1 calc R
C175 C 1.0161(15) 0.8530(11) 0.2068(7) 0.048(10) Uiso 1 1 d .
H175 H 1.0362 0.8242 0.2156 0.058 Uiso 1 1 calc R
C176 C 1.1206(9) 0.8851(9) 0.2024(7) 0.078(12) Uiso 1 1 d G
C177 C 1.1653(14) 0.9072(7) 0.1804(5) 0.061(11) Uiso 1 1 d G
H177 H 1.1503 0.9306 0.1647 0.074 Uiso 1 1 calc R
C178 C 1.2318(12) 0.8952(8) 0.1814(6) 0.113(15) Uiso 1 1 d G
H178 H 1.2623 0.9104 0.1664 0.135 Uiso 1 1 calc R
C179 C 1.2536(9) 0.8611(9) 0.2043(7) 0.074(12) Uiso 1 1 d G
C180 C 1.2090(14) 0.8389(7) 0.2263(5) 0.100(14) Uiso 1 1 d G
H180 H 1.2239 0.8156 0.2420 0.120 Uiso 1 1 calc R
C181 C 1.1424(13) 0.8509(8) 0.2253(5) 0.081(12) Uiso 1 1 d G
H181 H 1.1119 0.8358 0.2404 0.097 Uiso 1 1 calc R
C182 C 1.3310(18) 0.8520(13) 0.2051(10) 0.117(15) Uiso 1 1 d .
H18A H 1.3530 0.8727 0.1883 0.176 Uiso 0.50 1 calc PR
H18B H 1.3424 0.8178 0.2007 0.176 Uiso 0.50 1 calc PR
H18C H 1.3451 0.8601 0.2269 0.176 Uiso 0.50 1 calc PR
H18D H 1.3407 0.8277 0.2223 0.176 Uiso 0.50 1 calc PR
H18E H 1.3512 0.8826 0.2099 0.176 Uiso 0.50 1 calc PR
H18F H 1.3486 0.8402 0.1838 0.176 Uiso 0.50 1 calc PR
C183 C 0.7506(10) 0.6566(8) 0.0203(6) 0.069(12) Uiso 1 1 d G
C184 C 0.7621(11) 0.6385(7) -0.0111(7) 0.071(12) Uiso 1 1 d G
H184 H 0.7531 0.6056 -0.0153 0.085 Uiso 1 1 calc R
C185 C 0.7868(11) 0.6683(10) -0.0365(5) 0.095(14) Uiso 1 1 d G
H185 H 0.7946 0.6559 -0.0580 0.114 Uiso 1 1 calc R
C186 C 0.8000(12) 0.7163(9) -0.0304(6) 0.123(16) Uiso 1 1 d G
C187 C 0.7885(11) 0.7345(6) 0.0010(7) 0.092(13) Uiso 1 1 d G
H187 H 0.7975 0.7674 0.0051 0.110 Uiso 1 1 calc R
C188 C 0.7638(10) 0.7047(9) 0.0264(5) 0.051(10) Uiso 1 1 d G
H188 H 0.7560 0.7171 0.0479 0.061 Uiso 1 1 calc R
C189 C 0.827(2) 0.7495(15) -0.0576(11) 0.153(18) Uiso 1 1 d .
H18G H 0.8314 0.7320 -0.0784 0.229 Uiso 0.50 1 calc PR
H18H H 0.8708 0.7597 -0.0522 0.229 Uiso 0.50 1 calc PR
H18I H 0.7980 0.7783 -0.0599 0.229 Uiso 0.50 1 calc PR
H18J H 0.8354 0.7813 -0.0486 0.229 Uiso 0.50 1 calc PR
H18K H 0.7960 0.7536 -0.0748 0.229 Uiso 0.50 1 calc PR
H18L H 0.8688 0.7351 -0.0671 0.229 Uiso 0.50 1 calc PR
C190 C 0.7229(15) 0.5846(12) 0.0480(8) 0.049(10) Uiso 1 1 d .
H190 H 0.7536 0.5691 0.0329 0.059 Uiso 1 1 calc R
C191 C 0.6886(17) 0.5559(14) 0.0733(9) 0.061(11) Uiso 1 1 d .
C192 C 0.6077(16) 0.5609(13) 0.1148(9) 0.063(11) Uiso 1 1 d .
H192 H 0.5803 0.5794 0.1298 0.076 Uiso 1 1 calc R
C193 C 0.6125(18) 0.5122(15) 0.1202(9) 0.075(12) Uiso 1 1 d .
C194 C 0.6510(19) 0.4839(14) 0.1050(9) 0.083(13) Uiso 1 1 d .
H194 H 0.6517 0.4496 0.1085 0.099 Uiso 1 1 calc R
C195 C 0.697(2) 0.5089(15) 0.0806(10) 0.099(14) Uiso 1 1 d .
H195 H 0.7320 0.4907 0.0702 0.119 Uiso 1 1 calc R
C196 C 0.5698(10) 0.4942(8) 0.1479(5) 0.044(10) Uiso 1 1 d G
C197 C 0.5626(10) 0.5158(6) 0.1785(7) 0.074(12) Uiso 1 1 d G
H197 H 0.5825 0.5457 0.1819 0.089 Uiso 1 1 calc R
N31 N 0.5262(11) 0.4936(9) 0.2041(5) 0.097(11) Uiso 1 1 d G
C198 C 0.4970(10) 0.4498(9) 0.1992(6) 0.088(13) Uiso 1 1 d G
C199 C 0.5043(10) 0.4282(6) 0.1686(7) 0.076(12) Uiso 1 1 d G
H199 H 0.4844 0.3982 0.1652 0.091 Uiso 1 1 calc R
C200 C 0.5407(11) 0.4504(8) 0.1430(5) 0.068(11) Uiso 1 1 d G
H200 H 0.5457 0.4356 0.1221 0.082 Uiso 1 1 calc R
C201 C 0.4617(17) 0.4345(12) 0.2250(10) 0.081(13) Uiso 1 1 d .
H201 H 0.4318 0.4096 0.2223 0.097 Uiso 1 1 calc R
C202 C 0.4310(11) 0.4290(10) 0.2866(5) 0.061(11) Uiso 1 1 d G
C203 C 0.4029(12) 0.4599(7) 0.3104(7) 0.060(11) Uiso 1 1 d G
H203 H 0.4024 0.4941 0.3068 0.072 Uiso 1 1 calc R
C204 C 0.3755(13) 0.4406(12) 0.3397(6) 0.19(2) Uiso 1 1 d G
H204 H 0.3563 0.4617 0.3560 0.230 Uiso 1 1 calc R
C205 C 0.3762(15) 0.3905(13) 0.3451(7) 0.19(2) Uiso 1 1 d G
C206 C 0.4043(15) 0.3597(8) 0.3212(9) 0.140(18) Uiso 1 1 d G
H206 H 0.4047 0.3254 0.3249 0.167 Uiso 1 1 calc R
C207 C 0.4317(12) 0.3789(9) 0.2919(7) 0.122(16) Uiso 1 1 d G
H207 H 0.4509 0.3578 0.2756 0.146 Uiso 1 1 calc R
C208 C 0.358(3) 0.373(2) 0.3786(15) 0.23(3) Uiso 1 1 d .
H20A H 0.3602 0.3371 0.3792 0.352 Uiso 0.50 1 calc PR
H20B H 0.3127 0.3842 0.3848 0.352 Uiso 0.50 1 calc PR
H20C H 0.3876 0.3851 0.3940 0.352 Uiso 0.50 1 calc PR
H20D H 0.3468 0.4005 0.3928 0.352 Uiso 0.50 1 calc PR
H20E H 0.3943 0.3534 0.3872 0.352 Uiso 0.50 1 calc PR
H20F H 0.3194 0.3525 0.3780 0.352 Uiso 0.50 1 calc PR
C209 C 0.4712(10) 0.6915(10) 0.0889(6) 0.083(13) Uiso 1 1 d G
C210 C 0.4464(12) 0.7379(8) 0.0813(6) 0.076(12) Uiso 1 1 d G
H210 H 0.4697 0.7656 0.0866 0.091 Uiso 1 1 calc R
C211 C 0.3875(13) 0.7438(7) 0.0661(6) 0.100(14) Uiso 1 1 d G
H211 H 0.3706 0.7756 0.0609 0.120 Uiso 1 1 calc R
C212 C 0.3534(10) 0.7033(10) 0.0584(6) 0.099(14) Uiso 1 1 d G
C213 C 0.3782(13) 0.6569(8) 0.0660(6) 0.082(13) Uiso 1 1 d G
H213 H 0.3549 0.6292 0.0607 0.099 Uiso 1 1 calc R
C214 C 0.4371(13) 0.6509(7) 0.0812(6) 0.134(17) Uiso 1 1 d G
H214 H 0.4540 0.6192 0.0864 0.161 Uiso 1 1 calc R
C215 C 0.282(2) 0.7145(14) 0.0397(11) 0.144(18) Uiso 1 1 d .
H21A H 0.2620 0.6836 0.0355 0.217 Uiso 0.50 1 calc PR
H21B H 0.2908 0.7321 0.0188 0.217 Uiso 0.50 1 calc PR
H21C H 0.2518 0.7343 0.0540 0.217 Uiso 0.50 1 calc PR
H21D H 0.2744 0.7497 0.0367 0.217 Uiso 0.50 1 calc PR
H21E H 0.2456 0.7012 0.0534 0.217 Uiso 0.50 1 calc PR
H21F H 0.2846 0.6991 0.0182 0.217 Uiso 0.50 1 calc PR
C216 C 0.5452(13) 0.7093(9) 0.1238(7) 0.024(9) Uiso 1 1 d .
H216 H 0.5138 0.7322 0.1331 0.029 Uiso 1 1 calc R
C217 C 0.6123(16) 0.6998(10) 0.1331(8) 0.043(10) Uiso 1 1 d .
C218 C 0.7234(16) 0.6762(10) 0.1205(8) 0.054(11) Uiso 1 1 d .
H218 H 0.7540 0.6573 0.1072 0.064 Uiso 1 1 calc R
C219 C 0.7437(16) 0.6957(10) 0.1478(8) 0.035(10) Uiso 1 1 d .
C220 C 0.6961(17) 0.7227(10) 0.1680(8) 0.056(11) Uiso 1 1 d .
H220 H 0.7085 0.7392 0.1867 0.067 Uiso 1 1 calc R
C221 C 0.6358(17) 0.7241(10) 0.1600(8) 0.058(11) Uiso 1 1 d .
H221 H 0.6048 0.7428 0.1732 0.069 Uiso 1 1 calc R
C222 C 0.8118(17) 0.6926(10) 0.1542(9) 0.048(10) Uiso 1 1 d .
C223 C 0.8641(15) 0.6875(9) 0.1294(8) 0.036(9) Uiso 1 1 d .
H223 H 0.8521 0.6863 0.1073 0.044 Uiso 1 1 calc R
C224 C 0.9503(16) 0.6885(10) 0.1631(9) 0.043(10) Uiso 1 1 d .
C225 C 0.9037(18) 0.6881(11) 0.1915(10) 0.080(12) Uiso 1 1 d .
H225 H 0.9173 0.6839 0.2133 0.096 Uiso 1 1 calc R
C226 C 0.8366(16) 0.6945(9) 0.1847(9) 0.052(10) Uiso 1 1 d .
H226 H 0.8062 0.7006 0.2028 0.062 Uiso 1 1 calc R
C227 C 1.0195(16) 0.6857(9) 0.1673(9) 0.048(10) Uiso 1 1 d .
H227 H 1.0376 0.6805 0.1881 0.057 Uiso 1 1 calc R
C228 C 1.1218(9) 0.6905(8) 0.1462(6) 0.061(11) Uiso 1 1 d G
C229 C 1.1681(14) 0.6695(7) 0.1240(5) 0.093(13) Uiso 1 1 d G
H229 H 1.1544 0.6511 0.1064 0.111 Uiso 1 1 calc R
C230 C 1.2345(12) 0.6753(9) 0.1276(6) 0.108(15) Uiso 1 1 d G
H230 H 1.2661 0.6609 0.1124 0.130 Uiso 1 1 calc R
C231 C 1.2545(9) 0.7022(10) 0.1534(8) 0.130(17) Uiso 1 1 d G
C232 C 1.2082(14) 0.7232(8) 0.1756(6) 0.107(14) Uiso 1 1 d G
H232 H 1.2219 0.7416 0.1932 0.128 Uiso 1 1 calc R
C233 C 1.1418(12) 0.7174(7) 0.1720(5) 0.059(11) Uiso 1 1 d G
H233 H 1.1102 0.7318 0.1872 0.071 Uiso 1 1 calc R
C234 C 1.3319(16) 0.7048(12) 0.1594(9) 0.099(14) Uiso 1 1 d .
H23A H 1.3576 0.6876 0.1419 0.148 Uiso 0.50 1 calc PR
H23B H 1.3409 0.6894 0.1807 0.148 Uiso 0.50 1 calc PR
H23C H 1.3441 0.7389 0.1593 0.148 Uiso 0.50 1 calc PR
H23D H 1.3374 0.7230 0.1794 0.148 Uiso 0.50 1 calc PR
H23E H 1.3542 0.7211 0.1406 0.148 Uiso 0.50 1 calc PR
H23F H 1.3509 0.6717 0.1620 0.148 Uiso 0.50 1 calc PR
C235 C 0.3994(8) 0.5883(8) 0.2451(5) 0.049(10) Uiso 1 1 d G
C236 C 0.3704(10) 0.6342(7) 0.2504(5) 0.060(11) Uiso 1 1 d G
H236 H 0.3969 0.6615 0.2519 0.072 Uiso 1 1 calc R
C237 C 0.3025(11) 0.6402(6) 0.2534(5) 0.067(11) Uiso 1 1 d G
H237 H 0.2827 0.6716 0.2570 0.080 Uiso 1 1 calc R
C238 C 0.2637(7) 0.6003(8) 0.2511(5) 0.037(9) Uiso 1 1 d G
C239 C 0.2927(10) 0.5543(6) 0.2458(5) 0.063(11) Uiso 1 1 d G
H239 H 0.2661 0.5270 0.2442 0.075 Uiso 1 1 calc R
C240 C 0.3606(11) 0.5483(6) 0.2428(5) 0.088(13) Uiso 1 1 d G
H240 H 0.3804 0.5169 0.2392 0.106 Uiso 1 1 calc R
C241 C 0.1875(19) 0.6107(14) 0.2532(11) 0.131(16) Uiso 1 1 d .
H24A H 0.1781 0.6454 0.2571 0.197 Uiso 0.50 1 calc PR
H24B H 0.1675 0.5914 0.2714 0.197 Uiso 0.50 1 calc PR
H24C H 0.1694 0.6019 0.2326 0.197 Uiso 0.50 1 calc PR
H24D H 0.1652 0.5804 0.2502 0.197 Uiso 0.50 1 calc PR
H24E H 0.1758 0.6344 0.2360 0.197 Uiso 0.50 1 calc PR
H24F H 0.1739 0.6239 0.2748 0.197 Uiso 0.50 1 calc PR
C242 C 0.5115(17) 0.6145(12) 0.2340(8) 0.070(12) Uiso 1 1 d .
H242 H 0.4951 0.6427 0.2229 0.084 Uiso 1 1 calc R
C243 C 0.5800(16) 0.6057(13) 0.2398(8) 0.043(10) Uiso 1 1 d .
C244 C 0.6628(19) 0.5599(12) 0.2544(8) 0.069(12) Uiso 1 1 d .
H244 H 0.6813 0.5285 0.2592 0.083 Uiso 1 1 calc R
C245 C 0.7054(14) 0.5970(11) 0.2510(7) 0.029(9) Uiso 1 1 d .
C246 C 0.6778(15) 0.6402(11) 0.2398(7) 0.042(10) Uiso 1 1 d .
H246 H 0.7057 0.6667 0.2352 0.050 Uiso 1 1 calc R
C247 C 0.6132(17) 0.6471(12) 0.2350(8) 0.064(11) Uiso 1 1 d .
H247 H 0.5933 0.6775 0.2290 0.077 Uiso 1 1 calc R
C248 C 0.7749(7) 0.5867(7) 0.2561(5) 0.021(9) Uiso 1 1 d G
C249 C 0.8040(9) 0.5408(6) 0.2509(4) 0.050(10) Uiso 1 1 d G
H249 H 0.7781 0.5146 0.2453 0.060 Uiso 1 1 calc R
N39 N 0.8711(9) 0.5332(5) 0.2537(4) 0.044(8) Uiso 1 1 d G
C250 C 0.9090(7) 0.5714(7) 0.2618(5) 0.045(10) Uiso 1 1 d G
C251 C 0.8799(10) 0.6173(6) 0.2670(5) 0.064(11) Uiso 1 1 d G
H251 H 0.9058 0.6435 0.2726 0.077 Uiso 1 1 calc R
C252 C 0.8128(10) 0.6250(5) 0.2642(5) 0.054(10) Uiso 1 1 d G
H252 H 0.7929 0.6563 0.2678 0.064 Uiso 1 1 calc R
C253 C 0.9770(16) 0.5583(12) 0.2669(8) 0.068(12) Uiso 1 1 d .
H253 H 1.0067 0.5798 0.2754 0.081 Uiso 1 1 calc R
C254 C 1.0588(10) 0.4949(7) 0.2643(8) 0.050(10) Uiso 1 1 d G
C255 C 1.0987(15) 0.4761(9) 0.2384(6) 0.118(15) Uiso 1 1 d G
H255 H 1.0846 0.4783 0.2166 0.141 Uiso 1 1 calc R
C256 C 1.1592(13) 0.4539(8) 0.2445(7) 0.116(15) Uiso 1 1 d G
H256 H 1.1865 0.4411 0.2268 0.139 Uiso 1 1 calc R
C257 C 1.1798(10) 0.4507(8) 0.2764(9) 0.111(15) Uiso 1 1 d G
C258 C 1.1399(16) 0.4695(10) 0.3022(6) 0.149(18) Uiso 1 1 d G
H258 H 1.1540 0.4673 0.3240 0.179 Uiso 1 1 calc R
C259 C 1.0794(14) 0.4916(8) 0.2962(6) 0.130(16) Uiso 1 1 d G
H259 H 1.0522 0.5045 0.3138 0.156 Uiso 1 1 calc R
C260 C 1.249(2) 0.4230(15) 0.2798(12) 0.154(19) Uiso 1 1 d .
H26G H 1.2666 0.4128 0.2581 0.231 Uiso 0.50 1 calc PR
H26H H 1.2434 0.3943 0.2943 0.231 Uiso 0.50 1 calc PR
H26I H 1.2791 0.4448 0.2892 0.231 Uiso 0.50 1 calc PR
H26J H 1.2595 0.4218 0.3029 0.231 Uiso 0.50 1 calc PR
H26K H 1.2827 0.4403 0.2667 0.231 Uiso 0.50 1 calc PR
H26L H 1.2469 0.3898 0.2718 0.231 Uiso 0.50 1 calc PR
C261 C 0.9088(11) 0.5595(6) 0.4778(6) 0.068(12) Uiso 1 1 d G
C262 C 0.9485(10) 0.5335(9) 0.4550(5) 0.062(11) Uiso 1 1 d G
H262 H 0.9706 0.5501 0.4372 0.075 Uiso 1 1 calc R
C263 C 0.9559(10) 0.4832(9) 0.4582(6) 0.093(13) Uiso 1 1 d G
H263 H 0.9830 0.4654 0.4426 0.112 Uiso 1 1 calc R
C264 C 0.9235(13) 0.4589(6) 0.4843(7) 0.107(15) Uiso 1 1 d G
C265 C 0.8839(12) 0.4849(9) 0.5071(5) 0.122(16) Uiso 1 1 d G
H265 H 0.8618 0.4683 0.5250 0.147 Uiso 1 1 calc R
C266 C 0.8765(10) 0.5352(9) 0.5039(5) 0.059(11) Uiso 1 1 d G
H266 H 0.8494 0.5530 0.5195 0.071 Uiso 1 1 calc R
C267 C 0.927(2) 0.4062(13) 0.4872(11) 0.131(17) Uiso 1 1 d .
H26M H 0.9571 0.3930 0.4697 0.197 Uiso 0.50 1 calc PR
H26N H 0.8833 0.3936 0.4851 0.197 Uiso 0.50 1 calc PR
H26O H 0.9429 0.3963 0.5086 0.197 Uiso 0.50 1 calc PR
H26P H 0.8984 0.3956 0.5059 0.197 Uiso 0.50 1 calc PR
H26Q H 0.9722 0.3949 0.4905 0.197 Uiso 0.50 1 calc PR
H26R H 0.9126 0.3923 0.4670 0.197 Uiso 0.50 1 calc PR
C268 C 0.8896(14) 0.6410(11) 0.4927(9) 0.060(11) Uiso 1 1 d .
H268 H 0.8956 0.6282 0.5142 0.072 Uiso 1 1 calc R
C269 C 0.8741(10) 0.6931(6) 0.4898(7) 0.090(14) Uiso 1 1 d G
N42 N 0.8665(10) 0.7033(7) 0.4566(6) 0.075(9) Uiso 1 1 d G
C270 C 0.8495(10) 0.7503(9) 0.4462(5) 0.079(13) Uiso 1 1 d G
H270 H 0.8444 0.7572 0.4236 0.095 Uiso 1 1 calc R
C271 C 0.8401(11) 0.7872(6) 0.4689(7) 0.061(11) Uiso 1 1 d G
C272 C 0.8477(11) 0.7771(8) 0.5021(6) 0.145(18) Uiso 1 1 d G
H272 H 0.8413 0.8023 0.5176 0.174 Uiso 1 1 calc R
C273 C 0.8647(11) 0.7300(10) 0.5125(5) 0.081(13) Uiso 1 1 d G
H273 H 0.8699 0.7231 0.5352 0.097 Uiso 1 1 calc R
C274 C 0.8223(12) 0.8364(6) 0.4603(6) 0.066(11) Uiso 1 1 d G
C275 C 0.8548(9) 0.8537(8) 0.4317(6) 0.061(11) Uiso 1 1 d G
H275 H 0.8882 0.8341 0.4208 0.073 Uiso 1 1 calc R
N43 N 0.8386(10) 0.8998(8) 0.4192(4) 0.074(9) Uiso 1 1 d G
C276 C 0.7897(11) 0.9285(6) 0.4352(6) 0.062(11) Uiso 1 1 d G
C277 C 0.7571(9) 0.9112(9) 0.4637(6) 0.080(12) Uiso 1 1 d G
H277 H 0.7237 0.9308 0.4747 0.096 Uiso 1 1 calc R
C278 C 0.7734(12) 0.8651(9) 0.4763(5) 0.120(16) Uiso 1 1 d G
H278 H 0.7511 0.8533 0.4958 0.144 Uiso 1 1 calc R
C279 C 0.7787(16) 0.9759(10) 0.4177(8) 0.050(10) Uiso 1 1 d .
H279 H 0.7448 0.9975 0.4261 0.060 Uiso 1 1 calc R
C280 C 0.7973(11) 1.0330(8) 0.3799(6) 0.085(13) Uiso 1 1 d G
C281 C 0.7970(10) 1.0355(7) 0.3458(6) 0.075(12) Uiso 1 1 d G
H281 H 0.8015 1.0066 0.3334 0.090 Uiso 1 1 calc R
C282 C 0.7902(10) 1.0804(9) 0.3297(5) 0.052(11) Uiso 1 1 d G
H282 H 0.7900 1.0822 0.3064 0.063 Uiso 1 1 calc R
C283 C 0.7837(11) 1.1228(7) 0.3478(7) 0.091(13) Uiso 1 1 d G
C284 C 0.7840(11) 1.1203(8) 0.3819(6) 0.093(13) Uiso 1 1 d G
H284 H 0.7795 1.1492 0.3942 0.112 Uiso 1 1 calc R
C285 C 0.7908(11) 1.0754(11) 0.3979(5) 0.089(13) Uiso 1 1 d G
H285 H 0.7910 1.0736 0.4212 0.106 Uiso 1 1 calc R
C286 C 0.7773(18) 1.1741(12) 0.3346(9) 0.105(14) Uiso 1 1 d .
H28A H 0.7770 1.1738 0.3106 0.157 Uiso 0.50 1 calc PR
H28B H 0.8144 1.1925 0.3410 0.157 Uiso 0.50 1 calc PR
H28C H 0.7363 1.1895 0.3437 0.157 Uiso 0.50 1 calc PR
H28D H 0.7748 1.1967 0.3529 0.157 Uiso 0.50 1 calc PR
H28E H 0.7374 1.1781 0.3225 0.157 Uiso 0.50 1 calc PR
H28F H 0.8155 1.1810 0.3199 0.157 Uiso 0.50 1 calc PR
C287 C 0.7267(10) 0.6513(8) 0.4807(7) 0.050(10) Uiso 1 1 d G
C288 C 0.7106(11) 0.6994(9) 0.4722(5) 0.073(12) Uiso 1 1 d G
H288 H 0.7170 0.7105 0.4500 0.088 Uiso 1 1 calc R
C289 C 0.6852(11) 0.7312(7) 0.4961(8) 0.075(12) Uiso 1 1 d G
H289 H 0.6742 0.7641 0.4903 0.090 Uiso 1 1 calc R
C290 C 0.6758(13) 0.7150(10) 0.5286(7) 0.143(18) Uiso 1 1 d G
C291 C 0.6919(14) 0.6669(12) 0.5370(5) 0.154(19) Uiso 1 1 d G
H291 H 0.6855 0.6558 0.5592 0.184 Uiso 1 1 calc R
C292 C 0.7173(13) 0.6351(7) 0.5131(8) 0.140(18) Uiso 1 1 d G
H292 H 0.7283 0.6022 0.5189 0.168 Uiso 1 1 calc R
C293 C 0.648(3) 0.7433(17) 0.5589(13) 0.19(2) Uiso 1 1 d .
H29A H 0.6350 0.7766 0.5522 0.286 Uiso 0.50 1 calc PR
H29B H 0.6811 0.7441 0.5752 0.286 Uiso 0.50 1 calc PR
H29C H 0.6092 0.7270 0.5687 0.286 Uiso 0.50 1 calc PR
H29D H 0.6486 0.7219 0.5785 0.286 Uiso 0.50 1 calc PR
H29E H 0.6024 0.7544 0.5555 0.286 Uiso 0.50 1 calc PR
H29F H 0.6743 0.7715 0.5620 0.286 Uiso 0.50 1 calc PR
C294 C 0.7494(17) 0.5846(13) 0.4527(9) 0.081(13) Uiso 1 1 d .
H294 H 0.7124 0.5755 0.4662 0.098 Uiso 1 1 calc R
C295 C 0.7803(12) 0.5474(9) 0.4333(5) 0.116(16) Uiso 1 1 d G
N46 N 0.8279(12) 0.5671(6) 0.4117(6) 0.080(10) Uiso 1 1 d G
C296 C 0.8605(11) 0.5381(10) 0.3880(6) 0.115(16) Uiso 1 1 d G
H296 H 0.8931 0.5515 0.3733 0.138 Uiso 1 1 calc R
C297 C 0.8455(13) 0.4895(9) 0.3858(6) 0.104(14) Uiso 1 1 d G
C298 C 0.7979(14) 0.4698(6) 0.4074(7) 0.128(16) Uiso 1 1 d G
H298 H 0.7877 0.4366 0.4059 0.154 Uiso 1 1 calc R
C299 C 0.7653(11) 0.4988(10) 0.4311(6) 0.088(13) Uiso 1 1 d G
H299 H 0.7328 0.4854 0.4459 0.105 Uiso 1 1 calc R
C300 C 0.8810(11) 0.4593(10) 0.3593(5) 0.097(14) Uiso 1 1 d G
C301 C 0.8863(9) 0.4779(6) 0.3273(6) 0.041(10) Uiso 1 1 d G
H301 H 0.8680 0.5093 0.3224 0.049 Uiso 1 1 calc R
N47 N 0.9183(10) 0.4505(8) 0.3026(4) 0.055(8) Uiso 1 1 d G
C302 C 0.9450(11) 0.4045(8) 0.3098(6) 0.094(14) Uiso 1 1 d G
C303 C 0.9398(13) 0.3859(7) 0.3418(8) 0.18(2) Uiso 1 1 d G
H303 H 0.9581 0.3545 0.3468 0.219 Uiso 1 1 calc R
C304 C 0.9078(14) 0.4133(10) 0.3666(5) 0.151(19) Uiso 1 1 d G
H304 H 0.9042 0.4006 0.3885 0.182 Uiso 1 1 calc R
C305 C 0.969(2) 0.3727(16) 0.2861(12) 0.130(17) Uiso 1 1 d .
H305 H 0.9843 0.3402 0.2904 0.156 Uiso 1 1 calc R
C306 C 0.9916(13) 0.3644(11) 0.2277(7) 0.082(13) Uiso 1 1 d G
C307 C 1.0241(13) 0.3824(8) 0.1993(8) 0.141(18) Uiso 1 1 d G
H307 H 1.0343 0.4158 0.1976 0.170 Uiso 1 1 calc R
C308 C 1.0417(13) 0.3515(13) 0.1735(6) 0.116(15) Uiso 1 1 d G
H308 H 1.0639 0.3638 0.1541 0.139 Uiso 1 1 calc R
C309 C 1.0268(14) 0.3026(11) 0.1760(7) 0.140(18) Uiso 1 1 d G
C310 C 0.9943(16) 0.2847(8) 0.2044(10) 0.18(2) Uiso 1 1 d G
H310 H 0.9841 0.2513 0.2062 0.215 Uiso 1 1 calc R
C311 C 0.9767(13) 0.3156(12) 0.2303(7) 0.17(2) Uiso 1 1 d G
H311 H 0.9545 0.3033 0.2497 0.199 Uiso 1 1 calc R
C312 C 1.059(2) 0.2693(16) 0.1461(12) 0.18(2) Uiso 1 1 d .
H31A H 1.0455 0.2356 0.1496 0.269 Uiso 0.50 1 calc PR
H31B H 1.1064 0.2704 0.1455 0.269 Uiso 0.50 1 calc PR
H31C H 1.0428 0.2820 0.1252 0.269 Uiso 0.50 1 calc PR
H31D H 1.0843 0.2897 0.1306 0.269 Uiso 0.50 1 calc PR
H31E H 1.0234 0.2549 0.1347 0.269 Uiso 0.50 1 calc PR
H31F H 1.0870 0.2434 0.1550 0.269 Uiso 0.50 1 calc PR
C313 C 0.9305(13) 0.9913(12) 0.4483(5) 0.134(17) Uiso 1 1 d G
C314 C 0.9051(13) 1.0332(9) 0.4637(8) 0.096(14) Uiso 1 1 d G
H314 H 0.8967 1.0620 0.4510 0.115 Uiso 1 1 calc R
C315 C 0.8919(12) 1.0329(9) 0.4975(8) 0.151(19) Uiso 1 1 d G
H315 H 0.8745 1.0614 0.5080 0.182 Uiso 1 1 calc R
C316 C 0.9041(12) 0.9907(12) 0.5160(5) 0.081(13) Uiso 1 1 d G
C317 C 0.9294(12) 0.9489(8) 0.5006(8) 0.114(15) Uiso 1 1 d G
H317 H 0.9378 0.9201 0.5133 0.137 Uiso 1 1 calc R
C318 C 0.9427(12) 0.9492(9) 0.4668(8) 0.107(15) Uiso 1 1 d G
H318 H 0.9600 0.9206 0.4563 0.129 Uiso 1 1 calc R
C319 C 0.896(2) 0.9896(14) 0.5538(11) 0.141(17) Uiso 1 1 d .
H31G H 0.9060 0.9567 0.5622 0.211 Uiso 0.50 1 calc PR
H31H H 0.8501 0.9989 0.5606 0.211 Uiso 0.50 1 calc PR
H31I H 0.9250 1.0125 0.5627 0.211 Uiso 0.50 1 calc PR
H31J H 0.8814 1.0220 0.5615 0.211 Uiso 0.50 1 calc PR
H31K H 0.9374 0.9798 0.5630 0.211 Uiso 0.50 1 calc PR
H31L H 0.8624 0.9662 0.5610 0.211 Uiso 0.50 1 calc PR
C320 C 0.966(2) 1.0220(16) 0.3993(11) 0.107(15) Uiso 1 1 d .
H320 H 0.9861 1.0460 0.4114 0.128 Uiso 1 1 calc R
C321 C 0.9681(10) 1.0236(9) 0.3646(4) 0.079(12) Uiso 1 1 d G
N50 N 0.9382(9) 0.9873(6) 0.3484(6) 0.058(8) Uiso 1 1 d G
C322 C 0.9320(9) 0.9912(7) 0.3146(6) 0.075(12) Uiso 1 1 d G
H322 H 0.9117 0.9664 0.3036 0.090 Uiso 1 1 calc R
C323 C 0.9557(11) 1.0313(9) 0.2971(4) 0.089(13) Uiso 1 1 d G
C324 C 0.9856(10) 1.0676(7) 0.3132(6) 0.076(12) Uiso 1 1 d G
H324 H 1.0017 1.0951 0.3012 0.091 Uiso 1 1 calc R
C325 C 0.9917(9) 1.0637(7) 0.3470(7) 0.077(12) Uiso 1 1 d G
H325 H 1.0121 1.0885 0.3580 0.093 Uiso 1 1 calc R
C326 C 0.9482(11) 1.0332(9) 0.2619(4) 0.062(11) Uiso 1 1 d G
C327 C 0.9647(9) 0.9957(6) 0.2403(6) 0.063(11) Uiso 1 1 d G
H327 H 0.9813 0.9653 0.2484 0.076 Uiso 1 1 calc R
N51 N 0.9568(10) 1.0027(7) 0.2068(6) 0.076(10) Uiso 1 1 d G
C328 C 0.9325(11) 1.0472(9) 0.1950(4) 0.085(13) Uiso 1 1 d G
C329 C 0.9160(10) 1.0847(6) 0.2166(7) 0.078(12) Uiso 1 1 d G
H329 H 0.8993 1.1151 0.2085 0.094 Uiso 1 1 calc R
C330 C 0.9238(10) 1.0777(7) 0.2500(6) 0.084(13) Uiso 1 1 d G
H330 H 0.9125 1.1033 0.2648 0.101 Uiso 1 1 calc R
C331 C 0.9191(13) 1.0435(11) 0.1608(7) 0.031(9) Uiso 1 1 d .
H331 H 0.9012 1.0711 0.1496 0.037 Uiso 1 1 calc R
C332 C 0.9232(9) 1.0065(8) 0.1110(4) 0.043(10) Uiso 1 1 d G
C333 C 0.8986(9) 0.9659(6) 0.0970(6) 0.031(9) Uiso 1 1 d G
H333 H 0.8854 0.9391 0.1105 0.037 Uiso 1 1 calc R
C334 C 0.8933(9) 0.9647(7) 0.0632(6) 0.074(12) Uiso 1 1 d G
H334 H 0.8764 0.9370 0.0536 0.089 Uiso 1 1 calc R
C335 C 0.9125(11) 1.0040(9) 0.0434(4) 0.106(15) Uiso 1 1 d G
C336 C 0.9372(10) 1.0445(7) 0.0574(6) 0.068(11) Uiso 1 1 d G
H336 H 0.9504 1.0714 0.0438 0.082 Uiso 1 1 calc R
C337 C 0.9425(9) 1.0458(6) 0.0912(6) 0.044(10) Uiso 1 1 d G
H337 H 0.9594 1.0735 0.1007 0.052 Uiso 1 1 calc R
C338 C 0.9069(18) 1.0038(12) 0.0043(9) 0.100(14) Uiso 1 1 d .
H33G H 0.8882 0.9734 -0.0019 0.150 Uiso 0.50 1 calc PR
H33H H 0.9505 1.0067 -0.0066 0.150 Uiso 0.50 1 calc PR
H33I H 0.8784 1.0314 -0.0023 0.150 Uiso 0.50 1 calc PR
H33J H 0.9232 1.0343 -0.0054 0.150 Uiso 0.50 1 calc PR
H33K H 0.8609 1.0009 -0.0006 0.150 Uiso 0.50 1 calc PR
H33L H 0.9330 0.9763 -0.0049 0.150 Uiso 0.50 1 calc PR
C339 C 1.0828(9) 1.0463(7) 0.1697(5) 0.055(11) Uiso 1 1 d G
C340 C 1.0820(10) 1.0911(9) 0.1532(4) 0.055(11) Uiso 1 1 d G
H340 H 1.0746 1.0929 0.1304 0.067 Uiso 1 1 calc R
C341 C 1.0920(10) 1.1332(6) 0.1700(6) 0.103(14) Uiso 1 1 d G
H341 H 1.0914 1.1639 0.1587 0.124 Uiso 1 1 calc R
C342 C 1.1028(10) 1.1306(7) 0.2034(6) 0.070(12) Uiso 1 1 d G
C343 C 1.1036(9) 1.0858(9) 0.2199(4) 0.052(11) Uiso 1 1 d G
H343 H 1.1110 1.0840 0.2427 0.062 Uiso 1 1 calc R
C344 C 1.0936(9) 1.0436(6) 0.2030(5) 0.051(10) Uiso 1 1 d G
H344 H 1.0942 1.0130 0.2143 0.061 Uiso 1 1 calc R
C345 C 1.125(2) 1.1751(13) 0.2186(10) 0.134(17) Uiso 1 1 d .
H34A H 1.1308 1.1688 0.2420 0.201 Uiso 0.50 1 calc PR
H34B H 1.0929 1.2019 0.2159 0.201 Uiso 0.50 1 calc PR
H34C H 1.1674 1.1841 0.2078 0.201 Uiso 0.50 1 calc PR
H34D H 1.1299 1.2011 0.2018 0.201 Uiso 0.50 1 calc PR
H34E H 1.1679 1.1680 0.2279 0.201 Uiso 0.50 1 calc PR
H34F H 1.0933 1.1857 0.2360 0.201 Uiso 0.50 1 calc PR
C346 C 1.0864(14) 0.9944(11) 0.1228(8) 0.043(10) Uiso 1 1 d .
H346 H 1.1109 1.0181 0.1107 0.051 Uiso 1 1 calc R
C347 C 1.0695(14) 0.9553(10) 0.1074(8) 0.025(9) Uiso 1 1 d .
C348 C 1.0080(15) 0.8819(12) 0.1151(9) 0.061(11) Uiso 1 1 d .
H348 H 0.9808 0.8616 0.1286 0.073 Uiso 1 1 calc R
C349 C 1.0250(17) 0.8684(13) 0.0832(10) 0.069(12) Uiso 1 1 d .
C350 C 1.0627(17) 0.9050(13) 0.0634(10) 0.084(13) Uiso 1 1 d .
H350 H 1.0699 0.9008 0.0403 0.101 Uiso 1 1 calc R
C351 C 1.0868(15) 0.9436(11) 0.0770(9) 0.049(10) Uiso 1 1 d .
H351 H 1.1170 0.9630 0.0645 0.059 Uiso 1 1 calc R
C352 C 0.9978(16) 0.8295(13) 0.0685(10) 0.061(11) Uiso 1 1 d .
C353 C 0.9985(13) 0.7842(11) 0.0871(8) 0.040(10) Uiso 1 1 d .
H353 H 1.0111 0.7853 0.1091 0.049 Uiso 1 1 calc R
C354 C 0.9533(13) 0.7421(12) 0.0451(8) 0.030(9) Uiso 1 1 d .
C355 C 0.9532(16) 0.7833(14) 0.0278(10) 0.084(13) Uiso 1 1 d .
H355 H 0.9383 0.7831 0.0062 0.100 Uiso 1 1 calc R
C356 C 0.9727(17) 0.8253(14) 0.0389(10) 0.084(13) Uiso 1 1 d .
H356 H 0.9688 0.8536 0.0253 0.101 Uiso 1 1 calc R
C357 C 0.9350(14) 0.6947(12) 0.0394(9) 0.056(11) Uiso 1 1 d .
H357 H 0.9210 0.6903 0.0179 0.067 Uiso 1 1 calc R
C358 C 0.9161(11) 0.6101(6) 0.0483(6) 0.059(11) Uiso 1 1 d G
C359 C 0.8827(10) 0.5792(9) 0.0703(5) 0.073(12) Uiso 1 1 d G
H359 H 0.8693 0.5899 0.0917 0.087 Uiso 1 1 calc R
C360 C 0.8690(10) 0.5326(8) 0.0609(6) 0.071(12) Uiso 1 1 d G
H360 H 0.8462 0.5114 0.0760 0.085 Uiso 1 1 calc R
C361 C 0.8886(11) 0.5169(6) 0.0296(7) 0.114(15) Uiso 1 1 d G
C362 C 0.9220(11) 0.5478(9) 0.0076(5) 0.073(12) Uiso 1 1 d G
H362 H 0.9354 0.5370 -0.0139 0.088 Uiso 1 1 calc R
C363 C 0.9357(10) 0.5944(8) 0.0169(6) 0.080(12) Uiso 1 1 d G
H363 H 0.9585 0.6155 0.0019 0.096 Uiso 1 1 calc R
C364 C 0.8771(16) 0.4628(10) 0.0243(8) 0.079(12) Uiso 1 1 d .
H36A H 0.8907 0.4545 0.0017 0.119 Uiso 0.50 1 calc PR
H36B H 0.8304 0.4568 0.0285 0.119 Uiso 0.50 1 calc PR
H36C H 0.9027 0.4428 0.0395 0.119 Uiso 0.50 1 calc PR
H36D H 0.8585 0.4482 0.0448 0.119 Uiso 0.50 1 calc PR
H36E H 0.9188 0.4460 0.0179 0.119 Uiso 0.50 1 calc PR
H36F H 0.8465 0.4599 0.0069 0.119 Uiso 0.50 1 calc PR
C365 C 1.0978(11) 0.6886(8) 0.0339(7) 0.056(11) Uiso 1 1 d G
C366 C 1.0894(11) 0.6793(8) 0.0011(8) 0.146(18) Uiso 1 1 d G
H366 H 1.0723 0.6493 -0.0048 0.175 Uiso 1 1 calc R
C367 C 1.1060(13) 0.7138(12) -0.0231(5) 0.119(16) Uiso 1 1 d G
H367 H 1.1002 0.7074 -0.0455 0.143 Uiso 1 1 calc R
C368 C 1.1310(12) 0.7576(10) -0.0145(7) 0.125(16) Uiso 1 1 d G
C369 C 1.1393(11) 0.7670(7) 0.0183(8) 0.091(13) Uiso 1 1 d G
H369 H 1.1564 0.7970 0.0242 0.109 Uiso 1 1 calc R
C370 C 1.1227(11) 0.7325(10) 0.0426(5) 0.075(12) Uiso 1 1 d G
H370 H 1.1285 0.7389 0.0650 0.090 Uiso 1 1 calc R
C371 C 1.163(2) 0.7924(14) -0.0386(11) 0.148(18) Uiso 1 1 d .
H37A H 1.1545 0.7834 -0.0610 0.222 Uiso 0.50 1 calc PR
H37B H 1.2105 0.7912 -0.0361 0.222 Uiso 0.50 1 calc PR
H37C H 1.1455 0.8255 -0.0345 0.222 Uiso 0.50 1 calc PR
H37D H 1.1858 0.8167 -0.0267 0.222 Uiso 0.50 1 calc PR
H37E H 1.1298 0.8089 -0.0517 0.222 Uiso 0.50 1 calc PR
H37F H 1.1949 0.7745 -0.0532 0.222 Uiso 0.50 1 calc PR
C372 C 1.0820(15) 0.6083(12) 0.0584(8) 0.058(11) Uiso 1 1 d .
H372 H 1.1100 0.5969 0.0406 0.069 Uiso 1 1 calc R
C373 C 1.0557(10) 0.5741(8) 0.0780(5) 0.066(12) Uiso 1 1 d G
N58 N 1.0175(10) 0.5959(5) 0.1033(5) 0.039(8) Uiso 1 1 d G
C374 C 0.9826(9) 0.5674(8) 0.1263(4) 0.067(11) Uiso 1 1 d G
H374 H 0.9565 0.5823 0.1436 0.081 Uiso 1 1 calc R
C375 C 0.9860(10) 0.5170(8) 0.1239(5) 0.059(11) Uiso 1 1 d G
C376 C 1.0243(11) 0.4951(5) 0.0986(6) 0.074(12) Uiso 1 1 d G
H376 H 1.0266 0.4607 0.0970 0.089 Uiso 1 1 calc R
C377 C 1.0591(10) 0.5237(8) 0.0756(5) 0.061(11) Uiso 1 1 d G
H377 H 1.0852 0.5087 0.0583 0.073 Uiso 1 1 calc R
C378 C 0.9443(10) 0.4855(7) 0.1447(5) 0.039(10) Uiso 1 1 d G
C379 C 0.9476(9) 0.4931(6) 0.1781(6) 0.063(11) Uiso 1 1 d G
H379 H 0.9749 0.5173 0.1855 0.076 Uiso 1 1 calc R
N59 N 0.9109(11) 0.4654(8) 0.2009(4) 0.059(8) Uiso 1 1 d G
C380 C 0.8709(10) 0.4301(7) 0.1901(6) 0.090(13) Uiso 1 1 d G
C381 C 0.8676(9) 0.4224(7) 0.1567(7) 0.079(12) Uiso 1 1 d G
H381 H 0.8402 0.3983 0.1494 0.094 Uiso 1 1 calc R
C382 C 0.9043(11) 0.4501(8) 0.1340(4) 0.081(12) Uiso 1 1 d G
H382 H 0.9020 0.4449 0.1111 0.097 Uiso 1 1 calc R
C383 C 0.8378(14) 0.4111(10) 0.2148(8) 0.042(10) Uiso 1 1 d .
H383 H 0.8100 0.3866 0.2083 0.050 Uiso 1 1 calc R
C384 C 0.8040(11) 0.3908(10) 0.2721(5) 0.070(12) Uiso 1 1 d G
C385 C 0.7735(11) 0.4180(6) 0.2974(7) 0.064(11) Uiso 1 1 d G
H385 H 0.7712 0.4525 0.2955 0.076 Uiso 1 1 calc R
C386 C 0.7466(10) 0.3947(10) 0.3253(5) 0.091(13) Uiso 1 1 d G
H386 H 0.7257 0.4134 0.3426 0.109 Uiso 1 1 calc R
C387 C 0.7500(12) 0.3442(10) 0.3280(6) 0.097(14) Uiso 1 1 d G
C388 C 0.7805(13) 0.3170(6) 0.3027(7) 0.120(16) Uiso 1 1 d G
H388 H 0.7829 0.2825 0.3046 0.144 Uiso 1 1 calc R
C389 C 0.8075(11) 0.3403(9) 0.2748(6) 0.085(13) Uiso 1 1 d G
H389 H 0.8283 0.3216 0.2575 0.102 Uiso 1 1 calc R
C390 C 0.726(2) 0.3126(14) 0.3612(11) 0.145(18) Uiso 1 1 d .
H39A H 0.7351 0.2778 0.3575 0.218 Uiso 0.50 1 calc PR
H39B H 0.6787 0.3184 0.3658 0.218 Uiso 0.50 1 calc PR
H39C H 0.7495 0.3226 0.3799 0.218 Uiso 0.50 1 calc PR
H39D H 0.7071 0.3348 0.3780 0.218 Uiso 0.50 1 calc PR
H39E H 0.7635 0.2942 0.3697 0.218 Uiso 0.50 1 calc PR
H39F H 0.6926 0.2900 0.3555 0.218 Uiso 0.50 1 calc PR
B1 B 0.7622(8) 0.9811(6) 0.2448(4) 0.13(2) Uiso 1 1 d D
B2 B 0.7974(12) 0.8139(9) 0.1017(6) 0.086(17) Uiso 1 1 d D
B3 B 0.7698(11) 0.5607(9) 0.1637(6) 0.17(3) Uiso 1 1 d D
B4 B 0.6975(14) 0.5652(8) 0.3434(6) 0.19(3) Uiso 1 1 d D
B5 B 0.6975(11) 0.8221(8) 0.3943(6) 0.13(2) Uiso 1 1 d D
B6 B 0.4848(11) 0.7744(7) 0.2238(6) 0.096(18) Uiso 1 1 d D
B7 B 1.0022(13) 0.7269(8) 0.2766(6) 0.17(3) Uiso 1 1 d D
N1 N 0.5295(12) 0.6947(9) 0.4466(6) 0.055(9) Uiso 1 1 d .
N4 N 0.4670(14) 1.0574(10) 0.3297(8) 0.096(11) Uiso 1 1 d .
N5 N 0.3879(10) 0.7079(8) 0.4428(5) 0.029(7) Uiso 1 1 d .
N7 N 0.5428(13) 0.5061(10) 0.3037(7) 0.061(9) Uiso 1 1 d .
N8 N 0.5999(14) 0.4487(10) 0.2608(9) 0.083(10) Uiso 1 1 d .
N9 N 0.4166(13) 0.7282(8) 0.3601(7) 0.057(9) Uiso 1 1 d .
N12 N 0.9413(12) 0.6568(9) 0.3961(7) 0.059(9) Uiso 1 1 d .
N13 N 0.6012(13) 1.0351(10) 0.3421(7) 0.065(9) Uiso 1 1 d .
N16 N 0.5760(13) 1.0030(10) 0.0775(7) 0.072(9) Uiso 1 1 d .
N17 N 0.4748(12) 0.9521(7) 0.2856(5) 0.050(8) Uiso 1 1 d D
N18 N 0.5951(12) 0.9351(5) 0.3053(4) 0.048(8) Uiso 1 1 d D
N20 N 0.9645(15) 0.8789(10) 0.3681(9) 0.097(11) Uiso 1 1 d D
N21 N 0.7135(12) 0.9894(8) 0.0969(7) 0.061(9) Uiso 1 1 d .
N23 N 0.6114(12) 0.7162(10) 0.0428(7) 0.063(9) Uiso 1 1 d .
N24 N 0.5818(11) 0.6286(9) 0.0283(6) 0.052(8) Uiso 1 1 d .
N25 N 0.5385(14) 0.9167(10) 0.1340(8) 0.088(10) Uiso 1 1 d .
N26 N 0.6615(15) 0.9083(9) 0.1472(7) 0.055(8) Uiso 1 1 d .
N27 N 0.9245(14) 0.9015(10) 0.1868(7) 0.059(9) Uiso 1 1 d .
N28 N 1.0481(12) 0.8929(9) 0.1990(6) 0.053(8) Uiso 1 1 d .
N29 N 0.7126(11) 0.6282(9) 0.0460(6) 0.045(8) Uiso 1 1 d .
N30 N 0.6402(15) 0.5865(10) 0.0883(8) 0.075(10) Uiso 1 1 d .
N32 N 0.4655(13) 0.4518(9) 0.2540(8) 0.079(10) Uiso 1 1 d .
N33 N 0.5380(11) 0.6814(8) 0.1014(6) 0.043(8) Uiso 1 1 d .
N34 N 0.6610(13) 0.6824(7) 0.1112(6) 0.038(8) Uiso 1 1 d .
N35 N 0.9271(12) 0.6844(7) 0.1341(6) 0.024(7) Uiso 1 1 d .
N36 N 1.0542(13) 0.6907(8) 0.1409(7) 0.060(9) Uiso 1 1 d .
N37 N 0.4726(13) 0.5780(9) 0.2461(6) 0.058(8) Uiso 1 1 d .
N38 N 0.5999(13) 0.5632(9) 0.2517(6) 0.043(8) Uiso 1 1 d .
N40 N 0.9934(11) 0.5133(9) 0.2585(6) 0.049(8) Uiso 1 1 d .
N41 N 0.8954(11) 0.6129(8) 0.4708(6) 0.041(8) Uiso 1 1 d .
N44 N 0.8122(14) 0.9888(9) 0.3921(8) 0.073(10) Uiso 1 1 d .
N45 N 0.7642(13) 0.6270(10) 0.4542(7) 0.071(10) Uiso 1 1 d .
N48 N 0.9685(12) 0.3931(9) 0.2567(8) 0.063(9) Uiso 1 1 d .
N49 N 0.9386(15) 0.9893(11) 0.4125(8) 0.092(11) Uiso 1 1 d .
N52 N 0.9299(11) 1.0066(9) 0.1463(6) 0.046(8) Uiso 1 1 d .
N53 N 1.0709(12) 1.0018(8) 0.1540(7) 0.059(9) Uiso 1 1 d .
N54 N 1.0287(12) 0.9230(9) 0.1274(6) 0.052(8) Uiso 1 1 d .
N55 N 0.9826(12) 0.7399(9) 0.0761(7) 0.054(8) Uiso 1 1 d .
N56 N 0.9335(11) 0.6558(9) 0.0577(6) 0.048(8) Uiso 1 1 d .
N57 N 1.0747(10) 0.6537(8) 0.0604(6) 0.036(7) Uiso 1 1 d .
N60 N 0.8335(12) 0.4171(8) 0.2458(8) 0.062(9) Uiso 1 1 d .
F1 F 0.7117(11) 0.9610(8) 0.2314(6) 0.188(11) Uiso 1 1 d D
F2 F 0.8093(11) 0.9470(8) 0.2502(6) 0.202(12) Uiso 1 1 d D
F3 F 0.7864(13) 1.0156(9) 0.2242(6) 0.253(16) Uiso 1 1 d D
F4 F 0.7411(8) 1.0010(6) 0.2735(4) 0.097(7) Uiso 1 1 d D
F5 F 0.7319(11) 0.8090(7) 0.1106(5) 0.109(7) Uiso 1 1 d D
F6 F 0.8368(13) 0.8027(9) 0.1273(7) 0.159(10) Uiso 1 1 d D
F7 F 0.8055(12) 0.8612(9) 0.0905(6) 0.144(9) Uiso 1 1 d D
F8 F 0.8140(10) 0.7788(7) 0.0787(6) 0.113(8) Uiso 1 1 d D
F9 F 0.7116(12) 0.5844(8) 0.1706(6) 0.129(8) Uiso 1 1 d D
F10 F 0.7573(12) 0.5151(9) 0.1747(7) 0.152(10) Uiso 1 1 d D
F11 F 0.7756(11) 0.5625(7) 0.1304(6) 0.119(8) Uiso 1 1 d D
F12 F 0.8208(12) 0.5812(8) 0.1770(6) 0.137(9) Uiso 1 1 d D
F13 F 0.7558(15) 0.5856(9) 0.3358(7) 0.168(10) Uiso 1 1 d D
F14 F 0.6573(11) 0.5964(8) 0.3270(6) 0.126(8) Uiso 1 1 d D
F15 F 0.7060(10) 0.5225(7) 0.3274(5) 0.102(7) Uiso 1 1 d D
F16 F 0.6873(12) 0.5667(8) 0.3765(7) 0.141(9) Uiso 1 1 d D
F17 F 0.6599(11) 0.8137(7) 0.3671(6) 0.124(8) Uiso 1 1 d D
F18 F 0.7643(12) 0.8090(7) 0.3869(6) 0.127(8) Uiso 1 1 d D
F19 F 0.6921(11) 0.8721(8) 0.4017(6) 0.120(8) Uiso 1 1 d D
F20 F 0.6683(12) 0.7935(8) 0.4200(6) 0.131(8) Uiso 1 1 d D
F21 F 0.4771(10) 0.7636(7) 0.1918(6) 0.113(8) Uiso 1 1 d D
F22 F 0.4747(9) 0.8228(7) 0.2297(5) 0.097(7) Uiso 1 1 d D
F23 F 0.5463(10) 0.7624(6) 0.2331(5) 0.097(7) Uiso 1 1 d D
F24 F 0.4408(12) 0.7515(8) 0.2446(6) 0.129(8) Uiso 1 1 d D
F25 F 0.9418(11) 0.7289(7) 0.2628(6) 0.119(8) Uiso 1 1 d D
F26 F 1.0185(10) 0.6794(7) 0.2860(5) 0.106(7) Uiso 1 1 d D
F27 F 1.0002(11) 0.7529(7) 0.3053(6) 0.123(8) Uiso 1 1 d D
F28 F 1.0471(16) 0.7467(10) 0.2537(8) 0.190(12) Uiso 1 1 d D
Co1 Co 0.4679(2) 0.71519(17) 0.40470(12) 0.0645(18) Uani 1 1 d .
Co2 Co 0.5341(2) 0.99521(16) 0.31605(13) 0.0677(18) Uani 1 1 d .
Co3 Co 0.6226(2) 0.95468(16) 0.11154(12) 0.0647(18) Uani 1 1 d .
Co4 Co 0.6214(2) 0.65392(17) 0.07076(12) 0.0623(18) Uani 1 1 d .
Co5 Co 0.5294(2) 0.51082(16) 0.25411(12) 0.0662(18) Uani 1 1 d .
Co6 Co 0.8534(2) 0.63992(18) 0.42764(13) 0.0763(19) Uani 1 1 d .
Co7 Co 0.8921(2) 0.93798(18) 0.38154(13) 0.0742(19) Uani 1 1 d .
Co8 Co 0.9943(2) 0.95290(15) 0.17172(12) 0.0568(17) Uani 1 1 d .
Co9 Co 0.9992(2) 0.67228(15) 0.09753(12) 0.0534(17) Uani 1 1 d .
Co10 Co 0.9178(2) 0.46397(16) 0.25185(13) 0.0666(18) Uani 1 1 d .
Cl1 Cl 0.7458(4) 0.7495(3) 0.2504(2) 0.065(3) Uani 1 1 d .

loop_
_atom_site_aniso_label
_atom_site_aniso_U_11
_atom_site_aniso_U_22
_atom_site_aniso_U_33
_atom_site_aniso_U_23
_atom_site_aniso_U_13
_atom_site_aniso_U_12
Co1 0.054(4) 0.091(4) 0.048(4) 0.006(3) -0.004(3) 0.001(3)
Co2 0.065(4) 0.071(4) 0.068(5) -0.018(3) -0.012(3) 0.004(3)
Co3 0.055(4) 0.079(4) 0.059(4) 0.004(3) -0.002(3) 0.000(3)
Co4 0.053(4) 0.087(4) 0.047(4) -0.008(3) 0.003(3) -0.008(3)
Co5 0.067(4) 0.076(4) 0.057(4) 0.001(3) -0.005(3) -0.015(3)
Co6 0.054(4) 0.115(4) 0.060(5) 0.031(4) -0.007(3) -0.013(3)
Co7 0.071(4) 0.099(4) 0.054(4) -0.013(4) -0.003(3) -0.010(3)
Co8 0.052(4) 0.059(3) 0.060(4) -0.005(3) -0.007(3) 0.001(3)
Co9 0.051(4) 0.058(3) 0.052(4) -0.004(3) -0.004(3) -0.003(3)
Co10 0.061(4) 0.061(4) 0.077(5) 0.000(3) -0.010(3) 0.008(3)
Cl1 0.075(8) 0.049(6) 0.068(8) 0.003(6) 0.007(6) -0.003(5)

loop_
_atom_type_symbol
_atom_type_description
_atom_type_scat_dispersion_real
_atom_type_scat_dispersion_imag
_atom_type_scat_source
C C 0.0033 0.0016 'International Tables Vol C Tables 4.2.6.8 and 6.1.1.4'
H H 0.0000 0.0000 'International Tables Vol C Tables 4.2.6.8 and 6.1.1.4'
B B 0.0013 0.0007 'International Tables Vol C Tables 4.2.6.8 and 6.1.1.4'
N N 0.0061 0.0033 'International Tables Vol C Tables 4.2.6.8 and 6.1.1.4'
F F 0.0171 0.0103 'International Tables Vol C Tables 4.2.6.8 and 6.1.1.4'
Co Co 0.3494 0.9721 'International Tables Vol C Tables 4.2.6.8 and 6.1.1.4'
Cl Cl 0.1484 0.1585 'International Tables Vol C Tables 4.2.6.8 and 6.1.1.4'
O O 0.0106 0.0060 'International Tables Vol C Tables 4.2.6.8 and 6.1.1.4'

loop_
_geom_angle_atom_site_label_1
_geom_angle_atom_site_label_2
_geom_angle_atom_site_label_3
_geom_angle
C2 C1 C6 120.0
C2 C1 N1 125(2)
C6 C1 N1 115(2)
C3 C2 C1 120.0
C3 C2 H2 120.0
C1 C2 H2 120.0
C4 C3 C2 120.0
C4 C3 H3 120.0
C2 C3 H3 120.0
C5 C4 C3 120.0
C5 C4 C7 120(3)
C3 C4 C7 120(3)
C4 C5 C6 120.0
C4 C5 H5 120.0
C6 C5 H5 120.0
C5 C6 C1 120.0
C5 C6 H6 120.0
C1 C6 H6 120.0
C4 C7 H7A 109.5
C4 C7 H7B 109.5
H7A C7 H7B 109.5
C4 C7 H7C 109.5
H7A C7 H7C 109.5
H7B C7 H7C 109.5
C4 C7 H7D 109.5
H7A C7 H7D 141.1
H7B C7 H7D 56.3
H7C C7 H7D 56.3
C4 C7 H7E 109.5
H7A C7 H7E 56.3
H7B C7 H7E 141.1
H7C C7 H7E 56.3
H7D C7 H7E 109.5
C4 C7 H7F 109.5
H7A C7 H7F 56.3
H7B C7 H7F 56.3
H7C C7 H7F 141.1
H7D C7 H7F 109.5
H7E C7 H7F 109.5
N1 C8 C9 127(3)
N1 C8 H8 116.5
C9 C8 H8 116.5
C8 C9 N2 114(2)
C8 C9 C13 125(2)
N2 C9 C13 120.0
C10 N2 C9 120.0
C10 N2 Co1 127.0(14)
C9 N2 Co1 112.6(14)
N2 C10 C11 120.0
N2 C10 H10 120.0
C11 C10 H10 120.0
C10 C11 C12 120.0
C10 C11 C14 119.0(19)
C12 C11 C14 121.0(19)
C11 C12 C13 120.0
C11 C12 H12 120.0
C13 C12 H12 120.0
C12 C13 C9 120.0
C12 C13 H13 120.0
C9 C13 H13 120.0
C15 C14 C18 120.0
C15 C14 C11 117.2(19)
C18 C14 C11 122.8(19)
C14 C15 N3 120.0
C14 C15 H15 120.0
N3 C15 H15 120.0
C15 N3 C16 120.0
C15 N3 Co2 129.1(14)
C16 N3 Co2 108.6(14)
C19 C16 C17 116(2)
C19 C16 N3 124(2)
C17 C16 N3 120.0
C18 C17 C16 120.0
C18 C17 H17 120.0
C16 C17 H17 120.0
C17 C18 C14 120.0
C17 C18 H18 120.0
C14 C18 H18 120.0
C16 C19 N4 116(3)
C16 C19 H19 122.2
N4 C19 H19 122.2
C21 C20 C25 120.0
C21 C20 N4 122(2)
C25 C20 N4 118(2)
C22 C21 C20 120.0
C22 C21 H21 120.0
C20 C21 H21 120.0
C23 C22 C21 120.0
C23 C22 H22 120.0
C21 C22 H22 120.0
C22 C23 C24 120.0
C22 C23 C26 119.6(5)
C24 C23 C26 119.6(5)
C25 C24 C23 120.0
C25 C24 H24 120.0
C23 C24 H24 120.0
C24 C25 C20 120.0
C24 C25 H25 120.0
C20 C25 H25 120.0
C23 C26 H26A 109.5
C23 C26 H26B 109.5
H26A C26 H26B 109.5
C23 C26 H26C 109.5
H26A C26 H26C 109.5
H26B C26 H26C 109.5
C23 C26 H26D 109.5
H26A C26 H26D 141.1
H26B C26 H26D 56.3
H26C C26 H26D 56.3
C23 C26 H26E 109.5
H26A C26 H26E 56.3
H26B C26 H26E 141.1
H26C C26 H26E 56.3
H26D C26 H26E 109.5
C23 C26 H26F 109.5
H26A C26 H26F 56.3
H26B C26 H26F 56.3
H26C C26 H26F 141.1
H26D C26 H26F 109.5
H26E C26 H26F 109.5
N5 C27 C28 117(2)
N5 C27 C32 123(2)
C28 C27 C32 120.0
C29 C28 C27 120.0
C29 C28 H28 120.0
C27 C28 H28 120.0
C30 C29 C28 120.0
C30 C29 H29 120.0
C28 C29 H29 120.0
C29 C30 C31 120.0
C29 C30 C33 118(3)
C31 C30 C33 122(3)
C32 C31 C30 120.0
C32 C31 H31 120.0
C30 C31 H31 120.0
C31 C32 C27 120.0
C31 C32 H32 120.0
C27 C32 H32 120.0
C30 C33 H33A 109.5
C30 C33 H33B 109.5
H33A C33 H33B 109.5
C30 C33 H33C 109.5
H33A C33 H33C 109.5
H33B C33 H33C 109.5
C30 C33 H33D 109.5
H33A C33 H33D 141.1
H33B C33 H33D 56.3
H33C C33 H33D 56.3
C30 C33 H33E 109.5
H33A C33 H33E 56.3
H33B C33 H33E 141.1
H33C C33 H33E 56.3
H33D C33 H33E 109.5
C30 C33 H33F 109.5
H33A C33 H33F 56.3
H33B C33 H33F 56.3
H33C C33 H33F 141.1
H33D C33 H33F 109.5
H33E C33 H33F 109.5
N5 C34 C35 126(3)
N5 C34 H34 116.9
C35 C34 H34 116.9
C34 C35 N6 116(2)
C34 C35 C39 123(2)
N6 C35 C39 120.0
C35 N6 C36 120.0
C35 N6 Co1 111.0(13)
C36 N6 Co1 127.4(13)
C37 C36 N6 120.0
C37 C36 H36 120.0
N6 C36 H36 120.0
C36 C37 C38 120.0
C36 C37 C40 117(2)
C38 C37 C40 123(2)
C39 C38 C37 120.0
C39 C38 H38 120.0
C37 C38 H38 120.0
C38 C39 C35 120.0
C38 C39 H39 120.0
C35 C39 H39 120.0
C44 C40 C41 122(4)
C44 C40 C37 125(4)
C41 C40 C37 113(3)
N7 C41 C40 118(3)
N7 C41 H41 120.9
C40 C41 H41 120.9
N7 C42 C45 116(4)
N7 C42 C43 120(3)
C45 C42 C43 122(3)
C44 C43 C42 118(4)
C44 C43 H43 120.9
C42 C43 H43 120.9
C43 C44 C40 121(4)
C43 C44 H44 119.4
C40 C44 H44 119.4
N8 C45 C42 114(4)
N8 C45 H45 122.8
C42 C45 H45 122.8
C47 C46 C51 120.0
C47 C46 N8 122(2)
C51 C46 N8 117(2)
C48 C47 C46 120.0
C48 C47 H47 120.0
C46 C47 H47 120.0
C47 C48 C49 120.0
C47 C48 H48 120.0
C49 C48 H48 120.0
C50 C49 C48 120.0
C50 C49 C52 114(2)
C48 C49 C52 126(2)
C49 C50 C51 120.0
C49 C50 H50 120.0
C51 C50 H50 120.0
C50 C51 C46 120.0
C50 C51 H51 120.0
C46 C51 H51 120.0
C49 C52 H52A 109.5
C49 C52 H52B 109.5
H52A C52 H52B 109.5
C49 C52 H52C 109.5
H52A C52 H52C 109.5
H52B C52 H52C 109.5
C49 C52 H52D 109.5
H52A C52 H52D 141.1
H52B C52 H52D 56.3
H52C C52 H52D 56.3
C49 C52 H52E 109.5
H52A C52 H52E 56.3
H52B C52 H52E 141.1
H52C C52 H52E 56.3
H52D C52 H52E 109.5
C49 C52 H52F 109.5
H52A C52 H52F 56.3
H52B C52 H52F 56.3
H52C C52 H52F 141.1
H52D C52 H52F 109.5
H52E C52 H52F 109.5
C54 C53 C58 120.0
C54 C53 C59 118(2)
C58 C53 C59 121(2)
C55 C54 C53 120.0
C55 C54 H54 120.0
C53 C54 H54 120.0
C54 C55 C56 120.0
C54 C55 H55 120.0
C56 C55 H55 120.0
C57 C56 C55 120.0
C57 C56 N9 116(2)
C55 C56 N9 124(2)
C56 C57 C58 120.0
C56 C57 H57 120.0
C58 C57 H57 120.0
C57 C58 C53 120.0
C57 C58 H58 120.0
C53 C58 H58 120.0
C53 C59 H59A 109.5
C53 C59 H59B 109.5
H59A C59 H59B 109.5
C53 C59 H59C 109.5
H59A C59 H59C 109.5
H59B C59 H59C 109.5
C53 C59 H59D 109.5
H59A C59 H59D 141.1
H59B C59 H59D 56.3
H59C C59 H59D 56.3
C53 C59 H59E 109.5
H59A C59 H59E 56.3
H59B C59 H59E 141.1
H59C C59 H59E 56.3
H59D C59 H59E 109.5
C53 C59 H59F 109.5
H59A C59 H59F 56.3
H59B C59 H59F 56.3
H59C C59 H59F 141.1
H59D C59 H59F 109.5
H59E C59 H59F 109.5
N9 C60 C61 118(4)
N9 C60 H60 121.2
C61 C60 H60 121.2
N10 C61 C65 120.0
N10 C61 C60 115(3)
C65 C61 C60 125(3)
C62 N10 C61 120.0
C62 N10 Co1 126.0(14)
C61 N10 Co1 113.7(14)
C63 C62 N10 120.0
C63 C62 H62 120.0
N10 C62 H62 120.0
C62 C63 C64 120.0
C62 C63 C66 117(2)
C64 C63 C66 122(2)
C65 C64 C63 120.0
C65 C64 H64 120.0
C63 C64 H64 120.0
C64 C65 C61 120.0
C64 C65 H65 120.0
C61 C65 H65 120.0
C67 C66 C70 120.0
C67 C66 C63 123(2)
C70 C66 C63 117(2)
C66 C67 N11 120.0
C66 C67 H67 120.0
N11 C67 H67 120.0
C68 N11 C67 120.0
C68 N11 Co6 114.2(15)
C67 N11 Co6 125.6(15)
N11 C68 C69 120.0
N11 C68 C71 119(3)
C69 C68 C71 121(3)
C70 C69 C68 120.0
C70 C69 H69 120.0
C68 C69 H69 120.0
C69 C70 C66 120.0
C69 C70 H70 120.0
C66 C70 H70 120.0
N12 C71 C68 117(4)
N12 C71 H71 121.4
C68 C71 H71 121.4
C73 C72 C77 120.0
C73 C72 N12 118(3)
C77 C72 N12 122(3)
C74 C73 C72 120.0
C74 C73 H73 120.0
C72 C73 H73 120.0
C73 C74 C75 120.0
C73 C74 H74 120.0
C75 C74 H74 120.0
C76 C75 C74 120.0
C76 C75 C78 131(3)
C74 C75 C78 109(3)
C75 C76 C77 120.0
C75 C76 H76 120.0
C77 C76 H76 120.0
C76 C77 C72 120.0
C76 C77 H77 120.0
C72 C77 H77 120.0
C75 C78 H78A 109.5
C75 C78 H78B 109.5
H78A C78 H78B 109.5
C75 C78 H78C 109.5
H78A C78 H78C 109.5
H78B C78 H78C 109.5
C75 C78 H78D 109.5
H78A C78 H78D 141.1
H78B C78 H78D 56.3
H78C C78 H78D 56.3
C75 C78 H78E 109.5
H78A C78 H78E 56.3
H78B C78 H78E 141.1
H78C C78 H78E 56.3
H78D C78 H78E 109.5
C75 C78 H78F 109.5
H78A C78 H78F 56.3
H78B C78 H78F 56.3
H78C C78 H78F 141.1
H78D C78 H78F 109.5
H78E C78 H78F 109.5
C80 C79 C84 120.0
C80 C79 N13 117(2)
C84 C79 N13 121(2)
C81 C80 C79 120.0
C81 C80 H80 120.0
C79 C80 H80 120.0
C82 C81 C80 120.0
C82 C81 H81 120.0
C80 C81 H81 120.0
C81 C82 C83 120.0
C81 C82 C85 118(2)
C83 C82 C85 122(2)
C82 C83 C84 120.0
C82 C83 H83 120.0
C84 C83 H83 120.0
C83 C84 C79 120.0
C83 C84 H84 120.0
C79 C84 H84 120.0
C82 C85 H85A 109.5
C82 C85 H85B 109.5
H85A C85 H85B 109.5
C82 C85 H85C 109.5
H85A C85 H85C 109.5
H85B C85 H85C 109.5
C82 C85 H85D 109.5
H85A C85 H85D 141.1
H85B C85 H85D 56.3
H85C C85 H85D 56.3
C82 C85 H85E 109.5
H85A C85 H85E 56.3
H85B C85 H85E 141.1
H85C C85 H85E 56.3
H85D C85 H85E 109.5
C82 C85 H85F 109.5
H85A C85 H85F 56.3
H85B C85 H85F 56.3
H85C C85 H85F 141.1
H85D C85 H85F 109.5
H85E C85 H85F 109.5
N13 C86 C87 116(3)
N13 C86 H86 121.8
C87 C86 H86 121.8
N14 C87 C91 120.0
N14 C87 C86 116(3)
C91 C87 C86 124(3)
C88 N14 C87 120.0
C88 N14 Co2 126.9(15)
C87 N14 Co2 112.7(15)
C89 C88 N14 120.0
C89 C88 H88 120.0
N14 C88 H88 120.0
C88 C89 C90 120.0
C88 C89 C92 122(2)
C90 C89 C92 118(2)
C91 C90 C89 120.0
C91 C90 H90 120.0
C89 C90 H90 120.0
C90 C91 C87 120.0
C90 C91 H91 120.0
C87 C91 H91 120.0
C93 C92 C96 120.0
C93 C92 C89 115(2)
C96 C92 C89 124(2)
N15 C93 C92 120.0
N15 C93 H93 120.0
C92 C93 H93 120.0
C93 N15 C94 120.0
C93 N15 Co3 125.1(15)
C94 N15 Co3 112.9(15)
C95 C94 N15 120.0
C95 C94 C97 133(2)
N15 C94 C97 107(2)
C94 C95 C96 120.0
C94 C95 H95 120.0
C96 C95 H95 120.0
C95 C96 C92 120.0
C95 C96 H96 120.0
C92 C96 H96 120.0
N16 C97 C94 131(4)
N16 C97 H97 114.3
C94 C97 H97 114.3
N16 C98 C99 124(2)
N16 C98 C103 115(2)
C99 C98 C103 120.0
C100 C99 C98 120.0
C100 C99 H99 120.0
C98 C99 H99 120.0
C101 C100 C99 120.0
C101 C100 H100 120.0
C99 C100 H100 120.0
C100 C101 C102 120.0
C100 C101 C104 125(2)
C102 C101 C104 115(2)
C103 C102 C101 120.0
C103 C102 H102 120.0
C101 C102 H102 120.0
C102 C103 C98 120.0
C102 C103 H103 120.0
C98 C103 H103 120.0
C101 C104 H10A 109.5
C101 C104 H10B 109.5
H10A C104 H10B 109.5
C101 C104 H10C 109.5
H10A C104 H10C 109.5
H10B C104 H10C 109.5
C101 C104 H10D 109.5
H10A C104 H10D 141.1
H10B C104 H10D 56.3
H10C C104 H10D 56.3
C101 C104 H10E 109.5
H10A C104 H10E 56.3
H10B C104 H10E 141.1
H10C C104 H10E 56.3
H10D C104 H10E 109.5
C101 C104 H10F 109.5
H10A C104 H10F 56.3
H10B C104 H10F 56.3
H10C C104 H10F 141.1
H10D C104 H10F 109.5
H10E C104 H10F 109.5
C106 C105 C110 120.0
C106 C105 N17 123(2)
C110 C105 N17 116(2)
C107 C106 C105 120.0
C107 C106 H106 120.0
C105 C106 H106 120.0
C108 C107 C106 120.0
C108 C107 H107 120.0
C106 C107 H107 120.0
C107 C108 C109 120.0
C107 C108 C111 121(3)
C109 C108 C111 119(3)
C110 C109 C108 120.0
C110 C109 H109 120.0
C108 C109 H109 120.0
C109 C110 C105 120.0
C109 C110 H110 120.0
C105 C110 H110 120.0
C108 C111 H11A 109.5
C108 C111 H11B 109.5
H11A C111 H11B 109.5
C108 C111 H11C 109.5
H11A C111 H11C 109.5
H11B C111 H11C 109.5
C108 C111 H11D 109.5
H11A C111 H11D 141.1
H11B C111 H11D 56.3
H11C C111 H11D 56.3
C108 C111 H11E 109.5
H11A C111 H11E 56.3
H11B C111 H11E 141.1
H11C C111 H11E 56.3
H11D C111 H11E 109.5
C108 C111 H11F 109.5
H11A C111 H11F 56.3
H11B C111 H11F 56.3
H11C C111 H11F 141.1
H11D C111 H11F 109.5
H11E C111 H11F 109.5
N17 C112 C113 117(3)
N17 C112 H112 121.6
C113 C112 H112 121.6
N18 C113 C112 118(3)
N18 C113 C117 127(3)
C112 C113 C117 115(3)
C115 C114 N18 118(3)
C115 C114 H114 121.1
N18 C114 H114 121.1
C116 C115 C114 122(3)
C116 C115 C118 121(3)
C114 C115 C118 116(3)
C115 C116 C117 124(3)
C115 C116 H116 117.8
C117 C116 H116 117.8
C116 C117 C113 108(3)
C116 C117 H117 125.8
C113 C117 H117 125.8
C119 C118 C122 120.0
C119 C118 C115 118(2)
C122 C118 C115 122(2)
N19 C119 C118 120.0
N19 C119 H119 120.0
C118 C119 H119 120.0
C119 N19 C120 120.0
C119 N19 Co7 126.5(12)
C120 N19 Co7 113.4(12)
C121 C120 N19 120.0
C121 C120 C123 121.0(19)
N19 C120 C123 118.2(19)
C120 C121 C122 120.0
C120 C121 H121 120.0
C122 C121 H121 120.0
C121 C122 C118 120.0
C121 C122 H122 120.0
C118 C122 H122 120.0
N20 C123 C120 111(3)
N20 C123 H123 124.3
C120 C123 H123 124.3
C125 C124 C129 120.0
C125 C124 N20 114(3)
C129 C124 N20 126(3)
C124 C125 C126 120.0
C124 C125 H125 120.0
C126 C125 H125 120.0
C125 C126 C127 120.0
C125 C126 H126 120.0
C127 C126 H126 120.0
C128 C127 C126 120.0
C128 C127 C130 119.7(4)
C126 C127 C130 120.0(4)
C127 C128 C129 120.0
C127 C128 H128 120.0
C129 C128 H128 120.0
C128 C129 C124 120.0
C128 C129 H129 120.0
C124 C129 H129 120.0
C127 C130 H13A 109.5
C127 C130 H13B 109.5
H13A C130 H13B 109.5
C127 C130 H13C 109.5
H13A C130 H13C 109.5
H13B C130 H13C 109.5
C127 C130 H13D 109.5
H13A C130 H13D 141.1
H13B C130 H13D 56.3
H13C C130 H13D 56.3
C127 C130 H13E 109.5
H13A C130 H13E 56.3
H13B C130 H13E 141.1
H13C C130 H13E 56.3
H13D C130 H13E 109.5
C127 C130 H13F 109.5
H13A C130 H13F 56.3
H13B C130 H13F 56.3
H13C C130 H13F 141.1
H13D C130 H13F 109.5
H13E C130 H13F 109.5
C132 C131 C136 120.0
C132 C131 N21 123(2)
C136 C131 N21 116(2)
C131 C132 C133 120.0
C131 C132 H132 120.0
C133 C132 H132 120.0
C132 C133 C134 120.0
C132 C133 H133 120.0
C134 C133 H133 120.0
C135 C134 C133 120.0
C135 C134 C137 123(2)
C133 C134 C137 117(2)
C134 C135 C136 120.0
C134 C135 H135 120.0
C136 C135 H135 120.0
C135 C136 C131 120.0
C135 C136 H136 120.0
C131 C136 H136 120.0
C134 C137 H13G 109.5
C134 C137 H13H 109.5
H13G C137 H13H 109.5
C134 C137 H13I 109.5
H13G C137 H13I 109.5
H13H C137 H13I 109.5
C134 C137 H13J 109.5
H13G C137 H13J 141.1
H13H C137 H13J 56.3
H13I C137 H13J 56.3
C134 C137 H13K 109.5
H13G C137 H13K 56.3
H13H C137 H13K 141.1
H13I C137 H13K 56.3
H13J C137 H13K 109.5
C134 C137 H13L 109.5
H13G C137 H13L 56.3
H13H C137 H13L 56.3
H13I C137 H13L 141.1
H13J C137 H13L 109.5
H13K C137 H13L 109.5
N21 C138 C139 117(3)
N21 C138 H138 121.7
C139 C138 H138 121.7
N22 C139 C143 120.0
N22 C139 C138 115(2)
C143 C139 C138 124(2)
C140 N22 C139 120.0
C140 N22 Co3 125.8(13)
C139 N22 Co3 112.4(13)
N22 C140 C141 120.0
N22 C140 H140 120.0
C141 C140 H140 120.0
C144 C141 C142 115(2)
C144 C141 C140 125(2)
C142 C141 C140 120.0
C141 C142 C143 120.0
C141 C142 H142 120.0
C143 C142 H142 120.0
C142 C143 C139 120.0
C142 C143 H143 120.0
C139 C143 H143 120.0
C148 C144 C141 134(4)
C148 C144 C145 109(3)
C141 C144 C145 117(3)
N23 C145 C144 130(3)
N23 C145 H145 115.2
C144 C145 H145 115.2
N23 C146 C149 119(4)
N23 C146 C147 127(4)
C149 C146 C147 114(4)
C148 C147 C146 112(4)
C148 C147 H147 124.2
C146 C147 H147 124.2
C144 C148 C147 131(4)
C144 C148 H148 114.6
C147 C148 H148 114.6
C146 C149 N24 114(4)
C146 C149 H149 123.2
N24 C149 H149 123.2
C151 C150 C155 120.0
C151 C150 N24 121(2)
C155 C150 N24 118(2)
C152 C151 C150 120.0
C152 C151 H151 120.0
C150 C151 H151 120.0
C151 C152 C153 120.0
C151 C152 H152 120.0
C153 C152 H152 120.0
C154 C153 C152 120.0
C154 C153 C156 120(2)
C152 C153 C156 120(2)
C153 C154 C155 120.0
C153 C154 H154 120.0
C155 C154 H154 120.0
C154 C155 C150 120.0
C154 C155 H155 120.0
C150 C155 H155 120.0
C153 C156 H15A 109.5
C153 C156 H15B 109.5
H15A C156 H15B 109.5
C153 C156 H15C 109.5
H15A C156 H15C 109.5
H15B C156 H15C 109.5
C153 C156 H15D 109.5
H15A C156 H15D 141.1
H15B C156 H15D 56.3
H15C C156 H15D 56.3
C153 C156 H15E 109.5
H15A C156 H15E 56.3
H15B C156 H15E 141.1
H15C C156 H15E 56.3
H15D C156 H15E 109.5
C153 C156 H15F 109.5
H15A C156 H15F 56.3
H15B C156 H15F 56.3
H15C C156 H15F 141.1
H15D C156 H15F 109.5
H15E C156 H15F 109.5
C158 C157 C162 120.0
C158 C157 N25 120(2)
C162 C157 N25 120(2)
C157 C158 C159 120.0
C157 C158 H158 120.0
C159 C158 H158 120.0
C160 C159 C158 120.0
C160 C159 H159 120.0
C158 C159 H159 120.0
C161 C160 C159 120.0
C161 C160 C163 123(3)
C159 C160 C163 117(3)
C160 C161 C162 120.0
C160 C161 H161 120.0
C162 C161 H161 120.0
C161 C162 C157 120.0
C161 C162 H162 120.0
C157 C162 H162 120.0
C160 C163 H16A 109.5
C160 C163 H16B 109.5
H16A C163 H16B 109.5
C160 C163 H16C 109.5
H16A C163 H16C 109.5
H16B C163 H16C 109.5
C160 C163 H16D 109.5
H16A C163 H16D 141.1
H16B C163 H16D 56.3
H16C C163 H16D 56.3
C160 C163 H16E 109.5
H16A C163 H16E 56.3
H16B C163 H16E 141.1
H16C C163 H16E 56.3
H16D C163 H16E 109.5
C160 C163 H16F 109.5
H16A C163 H16F 56.3
H16B C163 H16F 56.3
H16C C163 H16F 141.1
H16D C163 H16F 109.5
H16E C163 H16F 109.5
N25 C164 C165 116(4)
N25 C164 H164 122.1
C165 C164 H164 122.1
N26 C165 C169 128(4)
N26 C165 C164 115(4)
C169 C165 C164 117(4)
C167 C166 N26 123(3)
C167 C166 H166 118.3
N26 C166 H166 118.3
C166 C167 C168 122(3)
C166 C167 C170 117(3)
C168 C167 C170 121(3)
C169 C168 C167 115(4)
C169 C168 H168 122.3
C167 C168 H168 122.3
C168 C169 C165 118(4)
C168 C169 H169 121.0
C165 C169 H169 121.0
C174 C170 C167 118(3)
C174 C170 C171 113(3)
C167 C170 C171 129(3)
N27 C171 C170 124(4)
N27 C171 H171 118.2
C170 C171 H171 118.2
N27 C172 C173 123(4)
N27 C172 C175 116(4)
C173 C172 C175 122(4)
C174 C173 C172 121(4)
C174 C173 H173 119.7
C172 C173 H173 119.7
C173 C174 C170 122(4)
C173 C174 H174 119.2
C170 C174 H174 119.2
N28 C175 C172 113(3)
N28 C175 H175 123.6
C172 C175 H175 123.6
C177 C176 C181 120.0
C177 C176 N28 121(2)
C181 C176 N28 119(2)
C176 C177 C178 120.0
C176 C177 H177 120.0
C178 C177 H177 120.0
C179 C178 C177 120.0
C179 C178 H178 120.0
C177 C178 H178 120.0
C180 C179 C178 120.0
C180 C179 C182 123(3)
C178 C179 C182 117(3)
C181 C180 C179 120.0
C181 C180 H180 120.0
C179 C180 H180 120.0
C180 C181 C176 120.0
C180 C181 H181 120.0
C176 C181 H181 120.0
C179 C182 H18A 109.5
C179 C182 H18B 109.5
H18A C182 H18B 109.5
C179 C182 H18C 109.5
H18A C182 H18C 109.5
H18B C182 H18C 109.5
C179 C182 H18D 109.5
H18A C182 H18D 141.1
H18B C182 H18D 56.3
H18C C182 H18D 56.3
C179 C182 H18E 109.5
H18A C182 H18E 56.3
H18B C182 H18E 141.1
H18C C182 H18E 56.3
H18D C182 H18E 109.5
C179 C182 H18F 109.5
H18A C182 H18F 56.3
H18B C182 H18F 56.3
H18C C182 H18F 141.1
H18D C182 H18F 109.5
H18E C182 H18F 109.5
C184 C183 C188 120.0
C184 C183 N29 120(2)
C188 C183 N29 119(2)
C183 C184 C185 120.0
C183 C184 H184 120.0
C185 C184 H184 120.0
C186 C185 C184 120.0
C186 C185 H185 120.0
C184 C185 H185 120.0
C185 C186 C187 120.0
C185 C186 C189 121(3)
C187 C186 C189 119(3)
C188 C187 C186 120.0
C188 C187 H187 120.0
C186 C187 H187 120.0
C187 C188 C183 120.0
C187 C188 H188 120.0
C183 C188 H188 120.0
C186 C189 H18G 109.5
C186 C189 H18H 109.5
H18G C189 H18H 109.5
C186 C189 H18I 109.5
H18G C189 H18I 109.5
H18H C189 H18I 109.5
C186 C189 H18J 109.5
H18G C189 H18J 141.1
H18H C189 H18J 56.3
H18I C189 H18J 56.3
C186 C189 H18K 109.5
H18G C189 H18K 56.3
H18H C189 H18K 141.1
H18I C189 H18K 56.3
H18J C189 H18K 109.5
C186 C189 H18L 109.5
H18G C189 H18L 56.3
H18H C189 H18L 56.3
H18I C189 H18L 141.1
H18J C189 H18L 109.5
H18K C189 H18L 109.5
N29 C190 C191 121(4)
N29 C190 H190 119.7
C191 C190 H190 119.7
C195 C191 N30 124(4)
C195 C191 C190 129(4)
N30 C191 C190 107(3)
C193 C192 N30 125(3)
C193 C192 H192 117.3
N30 C192 H192 117.3
C194 C193 C192 125(4)
C194 C193 C196 120(4)
C192 C193 C196 115(4)
C193 C194 C195 113(4)
C193 C194 H194 123.3
C195 C194 H194 123.3
C191 C195 C194 122(4)
C191 C195 H195 119.2
C194 C195 H195 119.2
C197 C196 C200 120.0
C197 C196 C193 124(2)
C200 C196 C193 116(2)
C196 C197 N31 120.0
C196 C197 H197 120.0
N31 C197 H197 120.0
C198 N31 C197 120.0
C198 N31 Co5 113.5(16)
C197 N31 Co5 124.7(16)
C201 C198 C199 127(3)
C201 C198 N31 113(3)
C199 C198 N31 120.0
C198 C199 C200 120.0
C198 C199 H199 120.0
C200 C199 H199 120.0
C199 C200 C196 120.0
C199 C200 H200 120.0
C196 C200 H200 120.0
N32 C201 C198 123(4)
N32 C201 H201 118.4
C198 C201 H201 118.4
C203 C202 C207 120.0
C203 C202 N32 119(2)
C207 C202 N32 121(2)
C202 C203 C204 120.0
C202 C203 H203 120.0
C204 C203 H203 120.0
C205 C204 C203 120.0
C205 C204 H204 120.0
C203 C204 H204 120.0
C204 C205 C206 120.0
C204 C205 C208 117(3)
C206 C205 C208 122(3)
C207 C206 C205 120.0
C207 C206 H206 120.0
C205 C206 H206 120.0
C206 C207 C202 120.0
C206 C207 H207 120.0
C202 C207 H207 120.0
C205 C208 H20A 109.5
C205 C208 H20B 109.5
H20A C208 H20B 109.5
C205 C208 H20C 109.5
H20A C208 H20C 109.5
H20B C208 H20C 109.5
C205 C208 H20D 109.5
H20A C208 H20D 141.1
H20B C208 H20D 56.3
H20C C208 H20D 56.3
C205 C208 H20E 109.5
H20A C208 H20E 56.3
H20B C208 H20E 141.1
H20C C208 H20E 56.3
H20D C208 H20E 109.5
C205 C208 H20F 109.5
H20A C208 H20F 56.3
H20B C208 H20F 56.3
H20C C208 H20F 141.1
H20D C208 H20F 109.5
H20E C208 H20F 109.5
C210 C209 C214 120.0
C210 C209 N33 124(2)
C214 C209 N33 116(2)
C211 C210 C209 120.0
C211 C210 H210 120.0
C209 C210 H210 120.0
C212 C211 C210 120.0
C212 C211 H211 120.0
C210 C211 H211 120.0
C211 C212 C213 120.0
C211 C212 C215 116(2)
C213 C212 C215 124(2)
C214 C213 C212 120.0
C214 C213 H213 120.0
C212 C213 H213 120.0
C213 C214 C209 120.0
C213 C214 H214 120.0
C209 C214 H214 120.0
C212 C215 H21A 109.5
C212 C215 H21B 109.5
H21A C215 H21B 109.5
C212 C215 H21C 109.5
H21A C215 H21C 109.5
H21B C215 H21C 109.5
C212 C215 H21D 109.5
H21A C215 H21D 141.1
H21B C215 H21D 56.3
H21C C215 H21D 56.3
C212 C215 H21E 109.5
H21A C215 H21E 56.3
H21B C215 H21E 141.1
H21C C215 H21E 56.3
H21D C215 H21E 109.5
C212 C215 H21F 109.5
H21A C215 H21F 56.3
H21B C215 H21F 56.3
H21C C215 H21F 141.1
H21D C215 H21F 109.5
H21E C215 H21F 109.5
N33 C216 C217 105(3)
N33 C216 H216 127.4
C217 C216 H216 127.4
N34 C217 C221 114(3)
N34 C217 C216 122(3)
C221 C217 C216 120(3)
C219 C218 N34 123(3)
C219 C218 H218 118.7
N34 C218 H218 118.7
C218 C219 C222 120(3)
C218 C219 C220 118(3)
C222 C219 C220 122(3)
C221 C220 C219 118(3)
C221 C220 H220 120.9
C219 C220 H220 120.9
C220 C221 C217 125(3)
C220 C221 H221 117.4
C217 C221 H221 117.4
C226 C222 C219 125(3)
C226 C222 C223 110(3)
C219 C222 C223 124(3)
N35 C223 C222 126(3)
N35 C223 H223 116.8
C222 C223 H223 116.8
N35 C224 C227 121(3)
N35 C224 C225 117(3)
C227 C224 C225 121(4)
C226 C225 C224 116(4)
C226 C225 H225 122.0
C224 C225 H225 122.0
C222 C226 C225 126(4)
C222 C226 H226 117.1
C225 C226 H226 117.1
N36 C227 C224 114(3)
N36 C227 H227 123.0
C224 C227 H227 123.0
C229 C228 C233 120.0
C229 C228 N36 121(2)
C233 C228 N36 118(2)
C230 C229 C228 120.0
C230 C229 H229 120.0
C228 C229 H229 120.0
C229 C230 C231 120.0
C229 C230 H230 120.0
C231 C230 H230 120.0
C232 C231 C230 120.0
C232 C231 C234 120(2)
C230 C231 C234 120(2)
C231 C232 C233 120.0
C231 C232 H232 120.0
C233 C232 H232 120.0
C232 C233 C228 120.0
C232 C233 H233 120.0
C228 C233 H233 120.0
C231 C234 H23A 109.5
C231 C234 H23B 109.5
H23A C234 H23B 109.5
C231 C234 H23C 109.5
H23A C234 H23C 109.5
H23B C234 H23C 109.5
C231 C234 H23D 109.5
H23A C234 H23D 141.1
H23B C234 H23D 56.3
H23C C234 H23D 56.3
C231 C234 H23E 109.5
H23A C234 H23E 56.3
H23B C234 H23E 141.1
H23C C234 H23E 56.3
H23D C234 H23E 109.5
C231 C234 H23F 109.5
H23A C234 H23F 56.3
H23B C234 H23F 56.3
H23C C234 H23F 141.1
H23D C234 H23F 109.5
H23E C234 H23F 109.5
C236 C235 C240 120.0
C236 C235 N37 122.6(18)
C240 C235 N37 116.9(18)
C235 C236 C237 120.0
C235 C236 H236 120.0
C237 C236 H236 120.0
C238 C237 C236 120.0
C238 C237 H237 120.0
C236 C237 H237 120.0
C239 C238 C237 120.0
C239 C238 C241 123(2)
C237 C238 C241 117(2)
C238 C239 C240 120.0
C238 C239 H239 120.0
C240 C239 H239 120.0
C239 C240 C235 120.0
C239 C240 H240 120.0
C235 C240 H240 120.0
C238 C241 H24A 109.5
C238 C241 H24B 109.5
H24A C241 H24B 109.5
C238 C241 H24C 109.5
H24A C241 H24C 109.5
H24B C241 H24C 109.5
C238 C241 H24D 109.5
H24A C241 H24D 141.1
H24B C241 H24D 56.3
H24C C241 H24D 56.3
C238 C241 H24E 109.5
H24A C241 H24E 56.3
H24B C241 H24E 141.1
H24C C241 H24E 56.3
H24D C241 H24E 109.5
C238 C241 H24F 109.5
H24A C241 H24F 56.3
H24B C241 H24F 56.3
H24C C241 H24F 141.1
H24D C241 H24F 109.5
H24E C241 H24F 109.5
N37 C242 C243 113(3)
N37 C242 H242 123.3
C243 C242 H242 123.3
N38 C243 C247 130(3)
N38 C243 C242 119(3)
C247 C243 C242 111(3)
N38 C244 C245 127(3)
N38 C244 H244 116.7
C245 C244 H244 116.7
C244 C245 C246 114(3)
C244 C245 C248 119(3)
C246 C245 C248 126(3)
C247 C246 C245 123(3)
C247 C246 H246 118.3
C245 C246 H246 118.3
C246 C247 C243 112(3)
C246 C247 H247 123.8
C243 C247 H247 123.8
C249 C248 C252 120.0
C249 C248 C245 121.5(18)
C252 C248 C245 118.3(18)
C248 C249 N39 120.0
C248 C249 H249 120.0
N39 C249 H249 120.0
C250 N39 C249 120.0
C250 N39 Co10 116.7(11)
C249 N39 Co10 122.9(11)
N39 C250 C251 120.0
N39 C250 C253 115(2)
C251 C250 C253 125(2)
C250 C251 C252 120.0
C250 C251 H251 120.0
C252 C251 H251 120.0
C251 C252 C248 120.0
C251 C252 H252 120.0
C248 C252 H252 120.0
N40 C253 C250 113(3)
N40 C253 H253 123.6
C250 C253 H253 123.6
C255 C254 C259 120.0
C255 C254 N40 120(3)
C259 C254 N40 120(3)
C254 C255 C256 120.0
C254 C255 H255 120.0
C256 C255 H255 120.0
C257 C256 C255 120.0
C257 C256 H256 120.0
C255 C256 H256 120.0
C256 C257 C258 120.0
C256 C257 C260 115(3)
C258 C257 C260 125(3)
C259 C258 C257 120.0
C259 C258 H258 120.0
C257 C258 H258 120.0
C258 C259 C254 120.0
C258 C259 H259 120.0
C254 C259 H259 120.0
C257 C260 H26G 109.5
C257 C260 H26H 109.5
H26G C260 H26H 109.5
C257 C260 H26I 109.5
H26G C260 H26I 109.5
H26H C260 H26I 109.5
C257 C260 H26J 109.5
H26G C260 H26J 141.1
H26H C260 H26J 56.3
H26I C260 H26J 56.3
C257 C260 H26K 109.5
H26G C260 H26K 56.3
H26H C260 H26K 141.1
H26I C260 H26K 56.3
H26J C260 H26K 109.5
C257 C260 H26L 109.5
H26G C260 H26L 56.3
H26H C260 H26L 56.3
H26I C260 H26L 141.1
H26J C260 H26L 109.5
H26K C260 H26L 109.5
C262 C261 C266 120.0
C262 C261 N41 118(2)
C266 C261 N41 122(2)
C261 C262 C263 120.0
C261 C262 H262 120.0
C263 C262 H262 120.0
C262 C263 C264 120.0
C262 C263 H263 120.0
C264 C263 H263 120.0
C263 C264 C265 120.0
C263 C264 C267 121(3)
C265 C264 C267 119(3)
C266 C265 C264 120.0
C266 C265 H265 120.0
C264 C265 H265 120.0
C265 C266 C261 120.0
C265 C266 H266 120.0
C261 C266 H266 120.0
C264 C267 H26M 109.5
C264 C267 H26N 109.5
H26M C267 H26N 109.5
C264 C267 H26O 109.5
H26M C267 H26O 109.5
H26N C267 H26O 109.5
C264 C267 H26P 109.5
H26M C267 H26P 141.1
H26N C267 H26P 56.3
H26O C267 H26P 56.3
C264 C267 H26Q 109.5
H26M C267 H26Q 56.3
H26N C267 H26Q 141.1
H26O C267 H26Q 56.3
H26P C267 H26Q 109.5
C264 C267 H26R 109.5
H26M C267 H26R 56.3
H26N C267 H26R 56.3
H26O C267 H26R 141.1
H26P C267 H26R 109.5
H26Q C267 H26R 109.5
N41 C268 C269 126(3)
N41 C268 H268 116.8
C269 C268 H268 116.8
N42 C269 C273 120.0
N42 C269 C268 107(2)
C273 C269 C268 133(2)
C270 N42 C269 120.0
C270 N42 Co6 122.9(15)
C269 N42 Co6 114.4(15)
C271 C270 N42 120.0
C271 C270 H270 120.0
N42 C270 H270 120.0
C270 C271 C272 120.0
C270 C271 C274 123(2)
C272 C271 C274 117(2)
C271 C272 C273 120.0
C271 C272 H272 120.0
C273 C272 H272 120.0
C272 C273 C269 120.0
C272 C273 H273 120.0
C269 C273 H273 120.0
C275 C274 C278 120.0
C275 C274 C271 114(2)
C278 C274 C271 126(2)
N43 C275 C274 120.0
N43 C275 H275 120.0
C274 C275 H275 120.0
C275 N43 C276 120.0
C275 N43 Co7 126.1(15)
C276 N43 Co7 113.0(15)
C277 C276 N43 120.0
C277 C276 C279 128(2)
N43 C276 C279 112(2)
C276 C277 C278 120.0
C276 C277 H277 120.0
C278 C277 H277 120.0
C277 C278 C274 120.0
C277 C278 H278 120.0
C274 C278 H278 120.0
N44 C279 C276 123(3)
N44 C279 H279 118.3
C276 C279 H279 118.3
N44 C280 C281 114(2)
N44 C280 C285 125(2)
C281 C280 C285 120.0
C282 C281 C280 120.0
C282 C281 H281 120.0
C280 C281 H281 120.0
C283 C282 C281 120.0
C283 C282 H282 120.0
C281 C282 H282 120.0
C282 C283 C284 120.0
C282 C283 C286 127(2)
C284 C283 C286 113(2)
C285 C284 C283 120.0
C285 C284 H284 120.0
C283 C284 H284 120.0
C284 C285 C280 120.0
C284 C285 H285 120.0
C280 C285 H285 120.0
C283 C286 H28A 109.5
C283 C286 H28B 109.5
H28A C286 H28B 109.5
C283 C286 H28C 109.5
H28A C286 H28C 109.5
H28B C286 H28C 109.5
C283 C286 H28D 109.5
H28A C286 H28D 141.1
H28B C286 H28D 56.3
H28C C286 H28D 56.3
C283 C286 H28E 109.5
H28A C286 H28E 56.3
H28B C286 H28E 141.1
H28C C286 H28E 56.3
H28D C286 H28E 109.5
C283 C286 H28F 109.5
H28A C286 H28F 56.3
H28B C286 H28F 56.3
H28C C286 H28F 141.1
H28D C286 H28F 109.5
H28E C286 H28F 109.5
C288 C287 C292 120.0
C288 C287 N45 111(2)
C292 C287 N45 127(2)
C289 C288 C287 120.0
C289 C288 H288 120.0
C287 C288 H288 120.0
C288 C289 C290 120.0
C288 C289 H289 120.0
C290 C289 H289 120.0
C289 C290 C291 120.0
C289 C290 C293 129(3)
C291 C290 C293 111(3)
C292 C291 C290 120.0
C292 C291 H291 120.0
C290 C291 H291 120.0
C291 C292 C287 120.0
C291 C292 H292 120.0
C287 C292 H292 120.0
C290 C293 H29A 109.5
C290 C293 H29B 109.5
H29A C293 H29B 109.5
C290 C293 H29C 109.5
H29A C293 H29C 109.5
H29B C293 H29C 109.5
C290 C293 H29D 109.5
H29A C293 H29D 141.1
H29B C293 H29D 56.3
H29C C293 H29D 56.3
C290 C293 H29E 109.5
H29A C293 H29E 56.3
H29B C293 H29E 141.1
H29C C293 H29E 56.3
H29D C293 H29E 109.5
C290 C293 H29F 109.5
H29A C293 H29F 56.3
H29B C293 H29F 56.3
H29C C293 H29F 141.1
H29D C293 H29F 109.5
H29E C293 H29F 109.5
N45 C294 C295 128(4)
N45 C294 H294 115.8
C295 C294 H294 115.8
N46 C295 C299 120.0
N46 C295 C294 110(3)
C299 C295 C294 130(3)
C296 N46 C295 120.0
C296 N46 Co6 128.2(16)
C295 N46 Co6 110.7(16)
C297 C296 N46 120.0
C297 C296 H296 120.0
N46 C296 H296 120.0
C298 C297 C296 120.0
C298 C297 C300 121(2)
C296 C297 C300 119(2)
C297 C298 C299 120.0
C297 C298 H298 120.0
C299 C298 H298 120.0
C298 C299 C295 120.0
C298 C299 H299 120.0
C295 C299 H299 120.0
C301 C300 C304 120.0
C301 C300 C297 119(2)
C304 C300 C297 121(2)
C300 C301 N47 120.0
C300 C301 H301 120.0
N47 C301 H301 120.0
C302 N47 C301 120.0
C302 N47 Co10 111.8(15)
C301 N47 Co10 127.2(15)
C305 C302 C303 116(3)
C305 C302 N47 123(3)
C303 C302 N47 120.0
C302 C303 C304 120.0
C302 C303 H303 120.0
C304 C303 H303 120.0
C303 C304 C300 120.0
C303 C304 H304 120.0
C300 C304 H304 120.0
N48 C305 C302 111(4)
N48 C305 H305 124.4
C302 C305 H305 124.4
C307 C306 C311 120.0
C307 C306 N48 126(3)
C311 C306 N48 114(3)
C308 C307 C306 120.0
C308 C307 H307 120.0
C306 C307 H307 120.0
C309 C308 C307 120.0
C309 C308 H308 120.0
C307 C308 H308 120.0
C308 C309 C310 120.0
C308 C309 C312 115(3)
C310 C309 C312 125(3)
C311 C310 C309 120.0
C311 C310 H310 120.0
C309 C310 H310 120.0
C310 C311 C306 120.0
C310 C311 H311 120.0
C306 C311 H311 120.0
C309 C312 H31A 109.5
C309 C312 H31B 109.5
H31A C312 H31B 109.5
C309 C312 H31C 109.5
H31A C312 H31C 109.5
H31B C312 H31C 109.5
C309 C312 H31D 109.5
H31A C312 H31D 141.1
H31B C312 H31D 56.3
H31C C312 H31D 56.3
C309 C312 H31E 109.5
H31A C312 H31E 56.3
H31B C312 H31E 141.1
H31C C312 H31E 56.3
H31D C312 H31E 109.5
C309 C312 H31F 109.5
H31A C312 H31F 56.3
H31B C312 H31F 56.3
H31C C312 H31F 141.1
H31D C312 H31F 109.5
H31E C312 H31F 109.5
C314 C313 C318 120.0
C314 C313 N49 121(3)
C318 C313 N49 119(3)
C313 C314 C315 120.0
C313 C314 H314 120.0
C315 C314 H314 120.0
C316 C315 C314 120.0
C316 C315 H315 120.0
C314 C315 H315 120.0
C317 C316 C315 120.0
C317 C316 C319 118(3)
C315 C316 C319 122(3)
C316 C317 C318 120.0
C316 C317 H317 120.0
C318 C317 H317 120.0
C317 C318 C313 120.0
C317 C318 H318 120.0
C313 C318 H318 120.0
C316 C319 H31G 109.5
C316 C319 H31H 109.5
H31G C319 H31H 109.5
C316 C319 H31I 109.5
H31G C319 H31I 109.5
H31H C319 H31I 109.5
C316 C319 H31J 109.5
H31G C319 H31J 141.1
H31H C319 H31J 56.3
H31I C319 H31J 56.3
C316 C319 H31K 109.5
H31G C319 H31K 56.3
H31H C319 H31K 141.1
H31I C319 H31K 56.3
H31J C319 H31K 109.5
C316 C319 H31L 109.5
H31G C319 H31L 56.3
H31H C319 H31L 56.3
H31I C319 H31L 141.1
H31J C319 H31L 109.5
H31K C319 H31L 109.5
N49 C320 C321 116(4)
N49 C320 H320 121.8
C321 C320 H320 121.8
N50 C321 C325 120.0
N50 C321 C320 119(3)
C325 C321 C320 121(3)
C322 N50 C321 120.0
C322 N50 Co7 127.2(15)
C321 N50 Co7 111.8(15)
C323 C322 N50 120.0
C323 C322 H322 120.0
N50 C322 H322 120.0
C322 C323 C324 120.0
C322 C323 C326 117(2)
C324 C323 C326 123(2)
C325 C324 C323 120.0
C325 C324 H324 120.0
C323 C324 H324 120.0
C324 C325 C321 120.0
C324 C325 H325 120.0
C321 C325 H325 120.0
C327 C326 C330 120.0
C327 C326 C323 126(2)
C330 C326 C323 114(2)
C326 C327 N51 120.0
C326 C327 H327 120.0
N51 C327 H327 120.0
C328 N51 C327 120.0
C328 N51 Co8 116.6(15)
C327 N51 Co8 122.6(15)
C329 C328 N51 120.0
C329 C328 C331 129(2)
N51 C328 C331 110(2)
C328 C329 C330 120.0
C328 C329 H329 120.0
C330 C329 H329 120.0
C329 C330 C326 120.0
C329 C330 H330 120.0
C326 C330 H330 120.0
N52 C331 C328 122(3)
N52 C331 H331 119.2
C328 C331 H331 119.2
C333 C332 C337 120.0
C333 C332 N52 119.2(19)
C337 C332 N52 120.8(19)
C332 C333 C334 120.0
C332 C333 H333 120.0
C334 C333 H333 120.0
C335 C334 C333 120.0
C335 C334 H334 120.0
C333 C334 H334 120.0
C334 C335 C336 120.0
C334 C335 C338 121(2)
C336 C335 C338 119(2)
C337 C336 C335 120.0
C337 C336 H336 120.0
C335 C336 H336 120.0
C336 C337 C332 120.0
C336 C337 H337 120.0
C332 C337 H337 120.0
C335 C338 H33G 109.5
C335 C338 H33H 109.5
H33G C338 H33H 109.5
C335 C338 H33I 109.5
H33G C338 H33I 109.5
H33H C338 H33I 109.5
C335 C338 H33J 109.5
H33G C338 H33J 141.1
H33H C338 H33J 56.3
H33I C338 H33J 56.3
C335 C338 H33K 109.5
H33G C338 H33K 56.3
H33H C338 H33K 141.1
H33I C338 H33K 56.3
H33J C338 H33K 109.5
C335 C338 H33L 109.5
H33G C338 H33L 56.3
H33H C338 H33L 56.3
H33I C338 H33L 141.1
H33J C338 H33L 109.5
H33K C338 H33L 109.5
C340 C339 C344 120.0
C340 C339 N53 123(2)
C344 C339 N53 117(2)
C341 C340 C339 120.0
C341 C340 H340 120.0
C339 C340 H340 120.0
C340 C341 C342 120.0
C340 C341 H341 120.0
C342 C341 H341 120.0
C341 C342 C343 120.0
C341 C342 C345 117(2)
C343 C342 C345 122(2)
C344 C343 C342 120.0
C344 C343 H343 120.0
C342 C343 H343 120.0
C343 C344 C339 120.0
C343 C344 H344 120.0
C339 C344 H344 120.0
C342 C345 H34A 109.5
C342 C345 H34B 109.5
H34A C345 H34B 109.5
C342 C345 H34C 109.5
H34A C345 H34C 109.5
H34B C345 H34C 109.5
C342 C345 H34D 109.5
H34A C345 H34D 141.1
H34B C345 H34D 56.3
H34C C345 H34D 56.3
C342 C345 H34E 109.5
H34A C345 H34E 56.3
H34B C345 H34E 141.1
H34C C345 H34E 56.3
H34D C345 H34E 109.5
C342 C345 H34F 109.5
H34A C345 H34F 56.3
H34B C345 H34F 56.3
H34C C345 H34F 141.1
H34D C345 H34F 109.5
H34E C345 H34F 109.5
N53 C346 C347 123(3)
N53 C346 H346 118.5
C347 C346 H346 118.5
C351 C347 C346 127(4)
C351 C347 N54 119(3)
C346 C347 N54 114(3)
N54 C348 C349 122(4)
N54 C348 H348 119.1
C349 C348 H348 119.1
C348 C349 C352 123(4)
C348 C349 C350 114(4)
C352 C349 C350 121(4)
C351 C350 C349 122(4)
C351 C350 H350 119.1
C349 C350 H350 119.1
C347 C351 C350 121(4)
C347 C351 H351 119.4
C350 C351 H351 119.4
C356 C352 C349 132(4)
C356 C352 C353 112(4)
C349 C352 C353 116(4)
N55 C353 C352 126(3)
N55 C353 H353 116.9
C352 C353 H353 116.9
C355 C354 C357 135(4)
C355 C354 N55 119(3)
C357 C354 N55 106(3)
C354 C355 C356 124(4)
C354 C355 H355 118.0
C356 C355 H355 118.0
C355 C356 C352 123(4)
C355 C356 H356 118.3
C352 C356 H356 118.3
N56 C357 C354 132(3)
N56 C357 H357 113.8
C354 C357 H357 113.8
N56 C358 C359 121(2)
N56 C358 C363 119(2)
C359 C358 C363 120.0
C358 C359 C360 120.0
C358 C359 H359 120.0
C360 C359 H359 120.0
C361 C360 C359 120.0
C361 C360 H360 120.0
C359 C360 H360 120.0
C360 C361 C362 120.0
C360 C361 C364 114(2)
C362 C361 C364 126(2)
C363 C362 C361 120.0
C363 C362 H362 120.0
C361 C362 H362 120.0
C362 C363 C358 120.0
C362 C363 H363 120.0
C358 C363 H363 120.0
C361 C364 H36A 109.5
C361 C364 H36B 109.5
H36A C364 H36B 109.5
C361 C364 H36C 109.5
H36A C364 H36C 109.5
H36B C364 H36C 109.5
C361 C364 H36D 109.5
H36A C364 H36D 141.1
H36B C364 H36D 56.3
H36C C364 H36D 56.3
C361 C364 H36E 109.5
H36A C364 H36E 56.3
H36B C364 H36E 141.1
H36C C364 H36E 56.3
H36D C364 H36E 109.5
C361 C364 H36F 109.5
H36A C364 H36F 56.3
H36B C364 H36F 56.3
H36C C364 H36F 141.1
H36D C364 H36F 109.5
H36E C364 H36F 109.5
C366 C365 C370 120.0
C366 C365 N57 120(2)
C370 C365 N57 119(2)
C365 C366 C367 120.0
C365 C366 H366 120.0
C367 C366 H366 120.0
C366 C367 C368 120.0
C366 C367 H367 120.0
C368 C367 H367 120.0
C369 C368 C367 120.0
C369 C368 C371 115(3)
C367 C368 C371 124(3)
C370 C369 C368 120.0
C370 C369 H369 120.0
C368 C369 H369 120.0
C369 C370 C365 120.0
C369 C370 H370 120.0
C365 C370 H370 120.0
C368 C371 H37A 109.5
C368 C371 H37B 109.5
H37A C371 H37B 109.5
C368 C371 H37C 109.5
H37A C371 H37C 109.5
H37B C371 H37C 109.5
C368 C371 H37D 109.5
H37A C371 H37D 141.1
H37B C371 H37D 56.3
H37C C371 H37D 56.3
C368 C371 H37E 109.5
H37A C371 H37E 56.3
H37B C371 H37E 141.1
H37C C371 H37E 56.3
H37D C371 H37E 109.5
C368 C371 H37F 109.5
H37A C371 H37F 56.3
H37B C371 H37F 56.3
H37C C371 H37F 141.1
H37D C371 H37F 109.5
H37E C371 H37F 109.5
N57 C372 C373 129(3)
N57 C372 H372 115.7
C373 C372 H372 115.7
C372 C373 N58 109(2)
C372 C373 C377 131(2)
N58 C373 C377 120.0
C373 N58 C374 120.0
C373 N58 Co9 115.5(13)
C374 N58 Co9 123.0(13)
C375 C374 N58 120.0
C375 C374 H374 120.0
N58 C374 H374 120.0
C376 C375 C374 120.0
C376 C375 C378 117.1(19)
C374 C375 C378 122.4(19)
C375 C376 C377 120.0
C375 C376 H376 120.0
C377 C376 H376 120.0
C376 C377 C373 120.0
C376 C377 H377 120.0
C373 C377 H377 120.0
C379 C378 C382 120.0
C379 C378 C375 114(2)
C382 C378 C375 126(2)
N59 C379 C378 120.0
N59 C379 H379 120.0
C378 C379 H379 120.0
C380 N59 C379 120.0
C380 N59 Co10 113.1(15)
C379 N59 Co10 126.4(15)
C383 C380 N59 110(3)
C383 C380 C381 130(3)
N59 C380 C381 120.0
C382 C381 C380 120.0
C382 C381 H381 120.0
C380 C381 H381 120.0
C381 C382 C378 120.0
C381 C382 H382 120.0
C378 C382 H382 120.0
N60 C383 C380 135(3)
N60 C383 H383 112.3
C380 C383 H383 112.3
C385 C384 C389 120.0
C385 C384 N60 116(2)
C389 C384 N60 124(2)
C384 C385 C386 120.0
C384 C385 H385 120.0
C386 C385 H385 120.0
C387 C386 C385 120.0
C387 C386 H386 120.0
C385 C386 H386 120.0
C386 C387 C388 120.0
C386 C387 C390 125(2)
C388 C387 C390 115(2)
C387 C388 C389 120.0
C387 C388 H388 120.0
C389 C388 H388 120.0
C388 C389 C384 120.0
C388 C389 H389 120.0
C384 C389 H389 120.0
C387 C390 H39A 109.5
C387 C390 H39B 109.5
H39A C390 H39B 109.5
C387 C390 H39C 109.5
H39A C390 H39C 109.5
H39B C390 H39C 109.5
C387 C390 H39D 109.5
H39A C390 H39D 141.1
H39B C390 H39D 56.3
H39C C390 H39D 56.3
C387 C390 H39E 109.5
H39A C390 H39E 56.3
H39B C390 H39E 141.1
H39C C390 H39E 56.3
H39D C390 H39E 109.5
C387 C390 H39F 109.5
H39A C390 H39F 56.3
H39B C390 H39F 56.3
H39C C390 H39F 141.1
H39D C390 H39F 109.5
H39E C390 H39F 109.5
F2 B1 F3 109.5(7)
F2 B1 F1 110.0(7)
F3 B1 F1 109.2(7)
F2 B1 F4 109.2(7)
F3 B1 F4 109.8(7)
F1 B1 F4 109.1(7)
F6 B2 F5 112(2)
F6 B2 F7 111(2)
F5 B2 F7 108(2)
F6 B2 F8 105(2)
F5 B2 F8 106(2)
F7 B2 F8 115(2)
F9 B3 F12 114(2)
F9 B3 F10 102(2)
F12 B3 F10 115(2)
F9 B3 F11 103(2)
F12 B3 F11 112(2)
F10 B3 F11 111(2)
F13 B4 F14 100(2)
F13 B4 F16 107(2)
F14 B4 F16 114(2)
F13 B4 F15 101(2)
F14 B4 F15 110(2)
F16 B4 F15 122(2)
F17 B5 F18 111(2)
F17 B5 F19 109(2)
F18 B5 F19 108.9(19)
F17 B5 F20 104(2)
F18 B5 F20 113(2)
F19 B5 F20 111(2)
F23 B6 F21 112(2)
F23 B6 F22 106.0(19)
F21 B6 F22 112(2)
F23 B6 F24 109(2)
F21 B6 F24 112(2)
F22 B6 F24 105.4(19)
F27 B7 F26 105(2)
F27 B7 F28 110(2)
F26 B7 F28 114(2)
F27 B7 F25 111(2)
F26 B7 F25 110(2)
F28 B7 F25 108(2)
C8 N1 C1 120(3)
C8 N1 Co1 107(2)
C1 N1 Co1 130.7(18)
C19 N4 C20 125(3)
C19 N4 Co2 109(2)
C20 N4 Co2 121(2)
C34 N5 C27 123(2)
C34 N5 Co1 104.8(18)
C27 N5 Co1 129.3(17)
C42 N7 C41 120(3)
C42 N7 Co5 115(2)
C41 N7 Co5 123(2)
C45 N8 C46 114(3)
C45 N8 Co5 116(3)
C46 N8 Co5 129(2)
C60 N9 C56 113(3)
C60 N9 Co1 116(3)
C56 N9 Co1 131(2)
C71 N12 C72 114(3)
C71 N12 Co6 113(2)
C72 N12 Co6 133(2)
C86 N13 C79 116(3)
C86 N13 Co2 115(3)
C79 N13 Co2 127(2)
C97 N16 C98 119(3)
C97 N16 Co3 108(3)
C98 N16 Co3 128(2)
C112 N17 C105 120(2)
C112 N17 Co2 114(2)
C105 N17 Co2 126.3(16)
C113 N18 C114 119(3)
C113 N18 Co2 114(2)
C114 N18 Co2 127.0(16)
C123 N20 C124 114(3)
C123 N20 Co7 120(3)
C124 N20 Co7 125(2)
C138 N21 C131 115(3)
C138 N21 Co3 112(2)
C131 N21 Co3 128.8(19)
C146 N23 C145 112(3)
C146 N23 Co4 116(3)
C145 N23 Co4 132(2)
C149 N24 C150 115(3)
C149 N24 Co4 113(2)
C150 N24 Co4 127.8(19)
C164 N25 C157 118(3)
C164 N25 Co3 116(3)
C157 N25 Co3 125(2)
C165 N26 C166 112(3)
C165 N26 Co3 118(3)
C166 N26 Co3 129(3)
C171 N27 C172 118(3)
C171 N27 Co8 121(3)
C172 N27 Co8 120(3)
C175 N28 C176 112(2)
C175 N28 Co8 117(2)
C176 N28 Co8 129(2)
C190 N29 C183 119(3)
C190 N29 Co4 114(2)
C183 N29 Co4 124.4(18)
C191 N30 C192 109(3)
C191 N30 Co4 121(3)
C192 N30 Co4 129(3)
C201 N32 C202 124(3)
C201 N32 Co5 112(3)
C202 N32 Co5 123(2)
C216 N33 C209 108(2)
C216 N33 Co4 121(2)
C209 N33 Co4 123.4(18)
C218 N34 C217 120(3)
C218 N34 Co4 127(2)
C217 N34 Co4 111(2)
C224 N35 C223 123(3)
C224 N35 Co9 113(2)
C223 N35 Co9 124(2)
C227 N36 C228 112(3)
C227 N36 Co9 111(2)
C228 N36 Co9 133(2)
C242 N37 C235 116(3)
C242 N37 Co5 111(2)
C235 N37 Co5 131.4(19)
C244 N38 C243 113(3)
C244 N38 Co5 132(3)
C243 N38 Co5 115(2)
C253 N40 C254 118(2)
C253 N40 Co10 119(2)
C254 N40 Co10 120.0(16)
C268 N41 C261 120(3)
C268 N41 Co6 113(2)
C261 N41 Co6 123.4(17)
C279 N44 C280 116(3)
C279 N44 Co7 111(2)
C280 N44 Co7 132(2)
C294 N45 C287 111(3)
C294 N45 Co6 112(3)
C287 N45 Co6 135(2)
C305 N48 C306 119(3)
C305 N48 Co10 118(3)
C306 N48 Co10 122(2)
C320 N49 C313 116(3)
C320 N49 Co7 118(3)
C313 N49 Co7 126(3)
C331 N52 C332 119(3)
C331 N52 Co8 114(2)
C332 N52 Co8 122.3(16)
C346 N53 C339 123(3)
C346 N53 Co8 110(2)
C339 N53 Co8 123.0(19)
C348 N54 C347 121(3)
C348 N54 Co8 125(3)
C347 N54 Co8 113(2)
C353 N55 C354 114(3)
C353 N55 Co9 128(2)
C354 N55 Co9 118(2)
C357 N56 C358 126(3)
C357 N56 Co9 103(2)
C358 N56 Co9 126.9(19)
C372 N57 C365 124(3)
C372 N57 Co9 110(2)
C365 N57 Co9 123.1(16)
C383 N60 C384 133(3)
C383 N60 Co10 101(2)
C384 N60 Co10 122(2)
N6 Co1 N10 96.5(8)
N6 Co1 N2 166.3(9)
N10 Co1 N2 91.0(7)
N6 Co1 N9 84.8(8)
N10 Co1 N9 76.7(10)
N2 Co1 N9 108.1(9)
N6 Co1 N5 80.5(8)
N10 Co1 N5 176.9(7)
N2 Co1 N5 92.0(8)
N9 Co1 N5 103.2(10)
N6 Co1 N1 90.9(8)
N10 Co1 N1 97.5(9)
N2 Co1 N1 76.8(9)
N9 Co1 N1 172.2(10)
N5 Co1 N1 82.3(8)
N14 Co2 N18 89.7(7)
N14 Co2 N3 167.8(9)
N18 Co2 N3 97.7(8)
N14 Co2 N13 77.0(11)
N18 Co2 N13 98.0(9)
N3 Co2 N13 92.3(10)
N14 Co2 N17 98.7(9)
N18 Co2 N17 77.1(9)
N3 Co2 N17 92.4(8)
N13 Co2 N17 173.6(10)
N14 Co2 N4 93.2(10)
N18 Co2 N4 177.1(11)
N3 Co2 N4 79.3(11)
N13 Co2 N4 82.3(10)
N17 Co2 N4 102.9(10)
N22 Co3 N26 90.3(8)
N22 Co3 N16 93.2(9)
N26 Co3 N16 175.5(11)
N22 Co3 N21 77.6(9)
N26 Co3 N21 96.2(11)
N16 Co3 N21 87.3(10)
N22 Co3 N15 164.9(9)
N26 Co3 N15 99.7(9)
N16 Co3 N15 77.4(10)
N21 Co3 N15 90.1(9)
N22 Co3 N25 105.7(10)
N26 Co3 N25 75.0(12)
N16 Co3 N25 101.3(12)
N21 Co3 N25 170.5(12)
N15 Co3 N25 87.8(9)
N30 Co4 N23 166.6(12)
N30 Co4 N34 90.0(10)
N23 Co4 N34 99.3(10)
N30 Co4 N24 92.9(10)
N23 Co4 N24 77.6(11)
N34 Co4 N24 176.9(10)
N30 Co4 N29 73.4(11)
N23 Co4 N29 95.7(10)
N34 Co4 N29 97.5(10)
N24 Co4 N29 82.4(9)
N30 Co4 N33 104.8(11)
N23 Co4 N33 87.1(9)
N34 Co4 N33 74.7(10)
N24 Co4 N33 105.5(9)
N29 Co4 N33 172.1(9)
N7 Co5 N38 86.5(10)
N7 Co5 N31 162.6(10)
N38 Co5 N31 101.2(10)
N7 Co5 N32 95.3(11)
N38 Co5 N32 173.4(10)
N31 Co5 N32 75.4(11)
N7 Co5 N37 106.2(10)
N38 Co5 N37 76.9(10)
N31 Co5 N37 90.8(9)
N32 Co5 N37 108.5(10)
N7 Co5 N8 74.2(12)
N38 Co5 N8 94.9(11)
N31 Co5 N8 89.6(10)
N32 Co5 N8 79.6(10)
N37 Co5 N8 171.7(11)
N11 Co6 N45 97.4(10)
N11 Co6 N41 175.7(9)
N45 Co6 N41 83.9(10)
N11 Co6 N42 101.3(9)
N45 Co6 N42 90.5(9)
N41 Co6 N42 74.7(9)
N11 Co6 N12 77.0(10)
N45 Co6 N12 174.5(11)
N41 Co6 N12 101.6(10)
N42 Co6 N12 90.3(8)
N11 Co6 N46 90.4(8)
N45 Co6 N46 76.3(11)
N41 Co6 N46 93.8(9)
N42 Co6 N46 163.4(10)
N12 Co6 N46 103.8(10)
N19 Co7 N50 96.3(9)
N19 Co7 N43 89.9(7)
N50 Co7 N43 169.6(9)
N19 Co7 N44 97.2(9)
N50 Co7 N44 91.7(10)
N43 Co7 N44 79.2(11)
N19 Co7 N49 170.2(11)
N50 Co7 N49 74.9(12)
N43 Co7 N49 98.3(11)
N44 Co7 N49 79.2(10)
N19 Co7 N20 75.5(10)
N50 Co7 N20 92.0(10)
N43 Co7 N20 97.6(11)
N44 Co7 N20 172.1(11)
N49 Co7 N20 108.5(12)
N54 Co8 N51 161.8(10)
N54 Co8 N27 99.4(10)
N51 Co8 N27 92.3(9)
N54 Co8 N53 76.6(10)
N51 Co8 N53 92.0(9)
N27 Co8 N53 175.5(10)
N54 Co8 N52 91.7(9)
N51 Co8 N52 72.7(10)
N27 Co8 N52 99.3(10)
N53 Co8 N52 82.9(9)
N54 Co8 N28 89.8(9)
N51 Co8 N28 106.9(9)
N27 Co8 N28 73.3(11)
N53 Co8 N28 104.4(10)
N52 Co8 N28 172.7(9)
N35 Co9 N55 92.6(9)
N35 Co9 N58 100.9(9)
N55 Co9 N58 161.3(10)
N35 Co9 N57 175.5(9)
N55 Co9 N57 91.8(10)
N58 Co9 N57 74.6(9)
N35 Co9 N36 76.0(10)
N55 Co9 N36 101.7(10)
N58 Co9 N36 94.2(8)
N57 Co9 N36 104.0(10)
N35 Co9 N56 97.4(10)
N55 Co9 N56 77.8(10)
N58 Co9 N56 87.6(8)
N57 Co9 N56 82.6(8)
N36 Co9 N56 173.4(10)
N59 Co10 N47 170.1(9)
N59 Co10 N39 89.1(7)
N47 Co10 N39 97.5(8)
N59 Co10 N40 102.8(10)
N47 Co10 N40 86.1(9)
N39 Co10 N40 74.5(8)
N59 Co10 N48 98.3(9)
N47 Co10 N48 75.3(10)
N39 Co10 N48 172.5(10)
N40 Co10 N48 102.7(9)
N59 Co10 N60 77.8(10)
N47 Co10 N60 93.6(10)
N39 Co10 N60 101.3(8)
N40 Co10 N60 175.7(9)
N48 Co10 N60 81.4(9)

loop_
_geom_bond_atom_site_label_1
_geom_bond_atom_site_label_2
_geom_bond_distance
C1 C2 1.3900
C1 C6 1.3900
C1 N1 1.44(3)
C2 C3 1.3900
C2 H2 0.9500
C3 C4 1.3900
C3 H3 0.9500
C4 C5 1.3900
C4 C7 1.46(4)
C5 C6 1.3900
C5 H5 0.9500
C6 H6 0.9500
C7 H7A 0.9800
C7 H7B 0.9800
C7 H7C 0.9800
C7 H7D 0.9800
C7 H7E 0.9800
C7 H7F 0.9800
C8 N1 1.26(3)
C8 C9 1.36(3)
C8 H8 0.9500
C9 N2 1.3900
C9 C13 1.3900
N2 C10 1.3900
N2 Co1 2.100(15)
C10 C11 1.3900
C10 H10 0.9500
C11 C12 1.3900
C11 C14 1.48(2)
C12 C13 1.3900
C12 H12 0.9500
C13 H13 0.9500
C14 C15 1.3900
C14 C18 1.3900
C15 N3 1.3900
C15 H15 0.9500
N3 C16 1.3900
N3 Co2 2.091(18)
C16 C19 1.37(3)
C16 C17 1.3900
C17 C18 1.3900
C17 H17 0.9500
C18 H18 0.9500
C19 N4 1.38(4)
C19 H19 0.9500
C20 C21 1.3900
C20 C25 1.3900
C20 N4 1.43(3)
C21 C22 1.3900
C21 H21 0.9500
C22 C23 1.3900
C22 H22 0.9500
C23 C24 1.3900
C23 C26 1.49(6)
C24 C25 1.3900
C24 H24 0.9500
C25 H25 0.9500
C26 H26A 0.9800
C26 H26B 0.9800
C26 H26C 0.9800
C26 H26D 0.9800
C26 H26E 0.9800
C26 H26F 0.9800
C27 N5 1.39(2)
C27 C28 1.3900
C27 C32 1.3900
C28 C29 1.3900
C28 H28 0.9500
C29 C30 1.3900
C29 H29 0.9500
C30 C31 1.3900
C30 C33 1.48(3)
C31 C32 1.3900
C31 H31 0.9500
C32 H32 0.9500
C33 H33A 0.9800
C33 H33B 0.9800
C33 H33C 0.9800
C33 H33D 0.9800
C33 H33E 0.9800
C33 H33F 0.9800
C34 N5 1.32(3)
C34 C35 1.37(3)
C34 H34 0.9500
C35 N6 1.3900
C35 C39 1.3900
N6 C36 1.3900
N6 Co1 2.091(15)
C36 C37 1.3900
C36 H36 0.9500
C37 C38 1.3900
C37 C40 1.49(3)
C38 C39 1.3900
C38 H38 0.9500
C39 H39 0.9500
C40 C44 1.36(4)
C40 C41 1.46(4)
C41 N7 1.41(3)
C41 H41 0.9500
C42 N7 1.32(3)
C42 C45 1.48(4)
C42 C43 1.56(4)
C43 C44 1.31(4)
C43 H43 0.9500
C44 H44 0.9500
C45 N8 1.22(4)
C45 H45 0.9500
C46 C47 1.3900
C46 C51 1.3900
C46 N8 1.41(3)
C47 C48 1.3900
C47 H47 0.9500
C48 C49 1.3900
C48 H48 0.9500
C49 C50 1.3900
C49 C52 1.61(4)
C50 C51 1.3900
C50 H50 0.9500
C51 H51 0.9500
C52 H52A 0.9800
C52 H52B 0.9800
C52 H52C 0.9800
C52 H52D 0.9800
C52 H52E 0.9800
C52 H52F 0.9800
C53 C54 1.3900
C53 C58 1.3900
C53 C59 1.48(4)
C54 C55 1.3900
C54 H54 0.9500
C55 C56 1.3900
C55 H55 0.9500
C56 C57 1.3900
C56 N9 1.46(3)
C57 C58 1.3900
C57 H57 0.9500
C58 H58 0.9500
C59 H59A 0.9800
C59 H59B 0.9800
C59 H59C 0.9800
C59 H59D 0.9800
C59 H59E 0.9800
C59 H59F 0.9800
C60 N9 1.22(4)
C60 C61 1.48(4)
C60 H60 0.9500
C61 N10 1.3900
C61 C65 1.3900
N10 C62 1.3900
N10 Co1 2.091(17)
C62 C63 1.3900
C62 H62 0.9500
C63 C64 1.3900
C63 C66 1.53(2)
C64 C65 1.3900
C64 H64 0.9500
C65 H65 0.9500
C66 C67 1.3900
C66 C70 1.3900
C67 N11 1.3900
C67 H67 0.9500
N11 C68 1.3900
N11 Co6 2.068(17)
C68 C69 1.3900
C68 C71 1.39(4)
C69 C70 1.3900
C69 H69 0.9500
C70 H70 0.9500
C71 N12 1.33(4)
C71 H71 0.9500
C72 C73 1.3900
C72 C77 1.3900
C72 N12 1.42(3)
C73 C74 1.3900
C73 H73 0.9500
C74 C75 1.3900
C74 H74 0.9500
C75 C76 1.3900
C75 C78 1.55(5)
C76 C77 1.3900
C76 H76 0.9500
C77 H77 0.9500
C78 H78A 0.9800
C78 H78B 0.9800
C78 H78C 0.9800
C78 H78D 0.9800
C78 H78E 0.9800
C78 H78F 0.9800
C79 C80 1.3900
C79 C84 1.3900
C79 N13 1.42(3)
C80 C81 1.3900
C80 H80 0.9500
C81 C82 1.3900
C81 H81 0.9500
C82 C83 1.3900
C82 C85 1.47(4)
C83 C84 1.3900
C83 H83 0.9500
C84 H84 0.9500
C85 H85A 0.9800
C85 H85B 0.9800
C85 H85C 0.9800
C85 H85D 0.9800
C85 H85E 0.9800
C85 H85F 0.9800
C86 N13 1.25(4)
C86 C87 1.45(4)
C86 H86 0.9500
C87 N14 1.3900
C87 C91 1.3900
N14 C88 1.3900
N14 Co2 2.070(18)
C88 C89 1.3900
C88 H88 0.9500
C89 C90 1.3900
C89 C92 1.41(2)
C90 C91 1.3900
C90 H90 0.9500
C91 H91 0.9500
C92 C93 1.3900
C92 C96 1.3900
C93 N15 1.3900
C93 H93 0.9500
N15 C94 1.3900
N15 Co3 2.183(16)
C94 C95 1.3900
C94 C97 1.48(3)
C95 C96 1.3900
C95 H95 0.9500
C96 H96 0.9500
C97 N16 1.20(3)
C97 H97 0.9500
C98 N16 1.36(3)
C98 C99 1.3900
C98 C103 1.3900
C99 C100 1.3900
C99 H99 0.9500
C100 C101 1.3900
C100 H100 0.9500
C101 C102 1.3900
C101 C104 1.58(4)
C102 C103 1.3900
C102 H102 0.9500
C103 H103 0.9500
C104 H10A 0.9800
C104 H10B 0.9800
C104 H10C 0.9800
C104 H10D 0.9800
C104 H10E 0.9800
C104 H10F 0.9800
C105 C106 1.3900
C105 C110 1.3900
C105 N17 1.43(3)
C106 C107 1.3900
C106 H106 0.9500
C107 C108 1.3900
C107 H107 0.9500
C108 C109 1.3900
C108 C111 1.55(4)
C109 C110 1.3900
C109 H109 0.9500
C110 H110 0.9500
C111 H11A 0.9800
C111 H11B 0.9800
C111 H11C 0.9800
C111 H11D 0.9800
C111 H11E 0.9800
C111 H11F 0.9800
C112 N17 1.25(3)
C112 C113 1.46(4)
C112 H112 0.9500
C113 N18 1.33(4)
C113 C117 1.51(4)
C114 C115 1.39(3)
C114 N18 1.40(3)
C114 H114 0.9500
C115 C116 1.35(3)
C115 C118 1.48(3)
C116 C117 1.43(4)
C116 H116 0.9500
C117 H117 0.9500
C118 C119 1.3900
C118 C122 1.3900
C119 N19 1.3900
C119 H119 0.9500
N19 C120 1.3900
N19 Co7 2.066(14)
C120 C121 1.3900
C120 C123 1.52(3)
C121 C122 1.3900
C121 H121 0.9500
C122 H122 0.9500
C123 N20 1.22(3)
C123 H123 0.9500
C124 C125 1.3900
C124 C129 1.3900
C124 N20 1.40(3)
C125 C126 1.3900
C125 H125 0.9500
C126 C127 1.3900
C126 H126 0.9500
C127 C128 1.3900
C127 C130 1.60(5)
C128 C129 1.3900
C128 H128 0.9500
C129 H129 0.9500
C130 H13A 0.9800
C130 H13B 0.9800
C130 H13C 0.9800
C130 H13D 0.9800
C130 H13E 0.9800
C130 H13F 0.9800
C131 C132 1.3900
C131 C136 1.3900
C131 N21 1.40(3)
C132 C133 1.3900
C132 H132 0.9500
C133 C134 1.3900
C133 H133 0.9500
C134 C135 1.3900
C134 C137 1.65(3)
C135 C136 1.3900
C135 H135 0.9500
C136 H136 0.9500
C137 H13G 0.9800
C137 H13H 0.9800
C137 H13I 0.9800
C137 H13J 0.9800
C137 H13K 0.9800
C137 H13L 0.9800
C138 N21 1.30(4)
C138 C139 1.48(3)
C138 H138 0.9500
C139 N22 1.3900
C139 C143 1.3900
N22 C140 1.3900
N22 Co3 2.069(15)
C140 C141 1.3900
C140 H140 0.9500
C141 C144 1.38(3)
C141 C142 1.3900
C142 C143 1.3900
C142 H142 0.9500
C143 H143 0.9500
C144 C148 1.31(4)
C144 C145 1.45(4)
C145 N23 1.38(3)
C145 H145 0.9500
C146 N23 1.34(4)
C146 C149 1.38(4)
C146 C147 1.43(4)
C147 C148 1.41(4)
C147 H147 0.9500
C148 H148 0.9500
C149 N24 1.41(4)
C149 H149 0.9500
C150 C151 1.3900
C150 C155 1.3900
C150 N24 1.44(2)
C151 C152 1.3900
C151 H151 0.9500
C152 C153 1.3900
C152 H152 0.9500
C153 C154 1.3900
C153 C156 1.53(3)
C154 C155 1.3900
C154 H154 0.9500
C155 H155 0.9500
C156 H15A 0.9800
C156 H15B 0.9800
C156 H15C 0.9800
C156 H15D 0.9800
C156 H15E 0.9800
C156 H15F 0.9800
C157 C158 1.3900
C157 C162 1.3900
C157 N25 1.42(3)
C158 C159 1.3900
C158 H158 0.9500
C159 C160 1.3900
C159 H159 0.9500
C160 C161 1.3900
C160 C163 1.59(5)
C161 C162 1.3900
C161 H161 0.9500
C162 H162 0.9500
C163 H16A 0.9800
C163 H16B 0.9800
C163 H16C 0.9800
C163 H16D 0.9800
C163 H16E 0.9800
C163 H16F 0.9800
C164 N25 1.26(4)
C164 C165 1.51(4)
C164 H164 0.9500
C165 N26 1.33(4)
C165 C169 1.39(4)
C166 C167 1.35(3)
C166 N26 1.36(3)
C166 H166 0.9500
C167 C168 1.41(4)
C167 C170 1.48(4)
C168 C169 1.34(3)
C168 H168 0.9500
C169 H169 0.9500
C170 C174 1.39(3)
C170 C171 1.53(4)
C171 N27 1.27(4)
C171 H171 0.9500
C172 N27 1.35(4)
C172 C173 1.36(4)
C172 C175 1.51(4)
C173 C174 1.35(4)
C173 H173 0.9500
C174 H174 0.9500
C175 N28 1.32(3)
C175 H175 0.9500
C176 C177 1.3900
C176 C181 1.3900
C176 N28 1.50(3)
C177 C178 1.3900
C177 H177 0.9500
C178 C179 1.3900
C178 H178 0.9500
C179 C180 1.3900
C179 C182 1.59(4)
C180 C181 1.3900
C180 H180 0.9500
C181 H181 0.9500
C182 H18A 0.9800
C182 H18B 0.9800
C182 H18C 0.9800
C182 H18D 0.9800
C182 H18E 0.9800
C182 H18F 0.9800
C183 C184 1.3900
C183 C188 1.3900
C183 N29 1.49(3)
C184 C185 1.3900
C184 H184 0.9500
C185 C186 1.3900
C185 H185 0.9500
C186 C187 1.3900
C186 C189 1.52(5)
C187 C188 1.3900
C187 H187 0.9500
C188 H188 0.9500
C189 H18G 0.9800
C189 H18H 0.9800
C189 H18I 0.9800
C189 H18J 0.9800
C189 H18K 0.9800
C189 H18L 0.9800
C190 N29 1.21(3)
C190 C191 1.45(4)
C190 H190 0.9500
C191 C195 1.33(4)
C191 N30 1.40(3)
C192 C193 1.35(4)
C192 N30 1.42(4)
C192 H192 0.9500
C193 C194 1.23(4)
C193 C196 1.48(4)
C194 C195 1.50(5)
C194 H194 0.9500
C195 H195 0.9500
C196 C197 1.3900
C196 C200 1.3900
C197 N31 1.3900
C197 H197 0.9500
N31 C198 1.3900
N31 Co5 2.109(18)
C198 C201 1.31(4)
C198 C199 1.3900
C199 C200 1.3900
C199 H199 0.9500
C200 H200 0.9500
C201 N32 1.29(4)
C201 H201 0.9500
C202 C203 1.3900
C202 C207 1.3900
C202 N32 1.59(3)
C203 C204 1.3900
C203 H203 0.9500
C204 C205 1.3900
C204 H204 0.9500
C205 C206 1.3900
C205 C208 1.47(6)
C206 C207 1.3900
C206 H206 0.9500
C207 H207 0.9500
C208 H20A 0.9800
C208 H20B 0.9800
C208 H20C 0.9800
C208 H20D 0.9800
C208 H20E 0.9800
C208 H20F 0.9800
C209 C210 1.3900
C209 C214 1.3900
C209 N33 1.50(3)
C210 C211 1.3900
C210 H210 0.9500
C211 C212 1.3900
C211 H211 0.9500
C212 C213 1.3900
C212 C215 1.70(4)
C213 C214 1.3900
C213 H213 0.9500
C214 H214 0.9500
C215 H21A 0.9800
C215 H21B 0.9800
C215 H21C 0.9800
C215 H21D 0.9800
C215 H21E 0.9800
C215 H21F 0.9800
C216 N33 1.23(3)
C216 C217 1.46(3)
C216 H216 0.9500
C217 N34 1.38(3)
C217 C221 1.41(3)
C218 C219 1.34(3)
C218 N34 1.36(3)
C218 H218 0.9500
C219 C222 1.43(4)
C219 C220 1.43(3)
C220 C221 1.29(3)
C220 H220 0.9500
C221 H221 0.9500
C222 C226 1.37(4)
C222 C223 1.44(4)
C223 N35 1.31(3)
C223 H223 0.9500
C224 N35 1.31(3)
C224 C227 1.43(4)
C224 C225 1.45(4)
C225 C226 1.42(4)
C225 H225 0.9500
C226 H226 0.9500
C227 N36 1.26(3)
C227 H227 0.9500
C228 C229 1.3900
C228 C233 1.3900
C228 N36 1.41(3)
C229 C230 1.3900
C229 H229 0.9500
C230 C231 1.3900
C230 H230 0.9500
C231 C232 1.3900
C231 C234 1.62(4)
C232 C233 1.3900
C232 H232 0.9500
C233 H233 0.9500
C234 H23A 0.9800
C234 H23B 0.9800
C234 H23C 0.9800
C234 H23D 0.9800
C234 H23E 0.9800
C234 H23F 0.9800
C235 C236 1.3900
C235 C240 1.3900
C235 N37 1.51(3)
C236 C237 1.3900
C236 H236 0.9500
C237 C238 1.3900
C237 H237 0.9500
C238 C239 1.3900
C238 C241 1.57(4)
C239 C240 1.3900
C239 H239 0.9500
C240 H240 0.9500
C241 H24A 0.9800
C241 H24B 0.9800
C241 H24C 0.9800
C241 H24D 0.9800
C241 H24E 0.9800
C241 H24F 0.9800
C242 N37 1.37(3)
C242 C243 1.45(4)
C242 H242 0.9500
C243 N38 1.31(3)
C243 C247 1.35(4)
C244 N38 1.30(3)
C244 C245 1.37(4)
C244 H244 0.9500
C245 C246 1.37(3)
C245 C248 1.47(3)
C246 C247 1.35(3)
C246 H246 0.9500
C247 H247 0.9500
C248 C249 1.3900
C248 C252 1.3900
C249 N39 1.3900
C249 H249 0.9500
N39 C250 1.3900
N39 Co10 2.095(13)
C250 C251 1.3900
C250 C253 1.45(3)
C251 C252 1.3900
C251 H251 0.9500
C252 H252 0.9500
C253 N40 1.32(3)
C253 H253 0.9500
C254 C255 1.3900
C254 C259 1.3900
C254 N40 1.44(3)
C255 C256 1.3900
C255 H255 0.9500
C256 C257 1.3900
C256 H256 0.9500
C257 C258 1.3900
C257 C260 1.59(4)
C258 C259 1.3900
C258 H258 0.9500
C259 H259 0.9500
C260 H26G 0.9800
C260 H26H 0.9800
C260 H26I 0.9800
C260 H26J 0.9800
C260 H26K 0.9800
C260 H26L 0.9800
C261 C262 1.3900
C261 C266 1.3900
C261 N41 1.51(3)
C262 C263 1.3900
C262 H262 0.9500
C263 C264 1.3900
C263 H263 0.9500
C264 C265 1.3900
C264 C267 1.45(4)
C265 C266 1.3900
C265 H265 0.9500
C266 H266 0.9500
C267 H26M 0.9800
C267 H26N 0.9800
C267 H26O 0.9800
C267 H26P 0.9800
C267 H26Q 0.9800
C267 H26R 0.9800
C268 N41 1.19(3)
C268 C269 1.46(3)
C268 H268 0.9500
C269 N42 1.3900
C269 C273 1.3900
N42 C270 1.3900
N42 Co6 2.163(17)
C270 C271 1.3900
C270 H270 0.9500
C271 C272 1.3900
C271 C274 1.43(2)
C272 C273 1.3900
C272 H272 0.9500
C273 H273 0.9500
C274 C275 1.3900
C274 C278 1.3900
C275 N43 1.3900
C275 H275 0.9500
N43 C276 1.3900
N43 Co7 2.117(18)
C276 C277 1.3900
C276 C279 1.49(3)
C277 C278 1.3900
C277 H277 0.9500
C278 H278 0.9500
C279 N44 1.27(4)
C279 H279 0.9500
C280 N44 1.33(3)
C280 C281 1.3900
C280 C285 1.3900
C281 C282 1.3900
C281 H281 0.9500
C282 C283 1.3900
C282 H282 0.9500
C283 C284 1.3900
C283 C286 1.50(3)
C284 C285 1.3900
C284 H284 0.9500
C285 H285 0.9500
C286 H28A 0.9800
C286 H28B 0.9800
C286 H28C 0.9800
C286 H28D 0.9800
C286 H28E 0.9800
C286 H28F 0.9800
C287 C288 1.3900
C287 C292 1.3900
C287 N45 1.45(3)
C288 C289 1.3900
C288 H288 0.9500
C289 C290 1.3900
C289 H289 0.9500
C290 C291 1.3900
C290 C293 1.55(5)
C291 C292 1.3900
C291 H291 0.9500
C292 H292 0.9500
C293 H29A 0.9800
C293 H29B 0.9800
C293 H29C 0.9800
C293 H29D 0.9800
C293 H29E 0.9800
C293 H29F 0.9800
C294 N45 1.22(3)
C294 C295 1.41(3)
C294 H294 0.9500
C295 N46 1.3900
C295 C299 1.3900
N46 C296 1.3900
N46 Co6 2.212(18)
C296 C297 1.3900
C296 H296 0.9500
C297 C298 1.3900
C297 C300 1.51(2)
C298 C299 1.3900
C298 H298 0.9500
C299 H299 0.9500
C300 C301 1.3900
C300 C304 1.3900
C301 N47 1.3900
C301 H301 0.9500
N47 C302 1.3900
N47 Co10 2.093(19)
C302 C305 1.38(4)
C302 C303 1.3900
C303 C304 1.3900
C303 H303 0.9500
C304 H304 0.9500
C305 N48 1.31(5)
C305 H305 0.9500
C306 C307 1.3900
C306 C311 1.3900
C306 N48 1.48(3)
C307 C308 1.3900
C307 H307 0.9500
C308 C309 1.3900
C308 H308 0.9500
C309 C310 1.3900
C309 C312 1.63(5)
C310 C311 1.3900
C310 H310 0.9500
C311 H311 0.9500
C312 H31A 0.9800
C312 H31B 0.9800
C312 H31C 0.9800
C312 H31D 0.9800
C312 H31E 0.9800
C312 H31F 0.9800
C313 C314 1.3900
C313 C318 1.3900
C313 N49 1.46(4)
C314 C315 1.3900
C314 H314 0.9500
C315 C316 1.3900
C315 H315 0.9500
C316 C317 1.3900
C316 C319 1.54(4)
C317 C318 1.3900
C317 H317 0.9500
C318 H318 0.9500
C319 H31G 0.9800
C319 H31H 0.9800
C319 H31I 0.9800
C319 H31J 0.9800
C319 H31K 0.9800
C319 H31L 0.9800
C320 N49 1.18(4)
C320 C321 1.41(4)
C320 H320 0.9500
C321 N50 1.3900
C321 C325 1.3900
N50 C322 1.3900
N50 Co7 2.104(18)
C322 C323 1.3900
C322 H322 0.9500
C323 C324 1.3900
C323 C326 1.45(2)
C324 C325 1.3900
C324 H324 0.9500
C325 H325 0.9500
C326 C327 1.3900
C326 C330 1.3900
C327 N51 1.3900
C327 H327 0.9500
N51 C328 1.3900
N51 Co8 2.094(15)
C328 C329 1.3900
C328 C331 1.44(3)
C329 C330 1.3900
C329 H329 0.9500
C330 H330 0.9500
C331 N52 1.19(2)
C331 H331 0.9500
C332 C333 1.3900
C332 C337 1.3900
C332 N52 1.46(3)
C333 C334 1.3900
C333 H333 0.9500
C334 C335 1.3900
C334 H334 0.9500
C335 C336 1.3900
C335 C338 1.60(4)
C336 C337 1.3900
C336 H336 0.9500
C337 H337 0.9500
C338 H33G 0.9800
C338 H33H 0.9800
C338 H33I 0.9800
C338 H33J 0.9800
C338 H33K 0.9800
C338 H33L 0.9800
C339 C340 1.3900
C339 C344 1.3900
C339 N53 1.43(3)
C340 C341 1.3900
C340 H340 0.9500
C341 C342 1.3900
C341 H341 0.9500
C342 C343 1.3900
C342 C345 1.49(4)
C343 C344 1.3900
C343 H343 0.9500
C344 H344 0.9500
C345 H34A 0.9800
C345 H34B 0.9800
C345 H34C 0.9800
C345 H34D 0.9800
C345 H34E 0.9800
C345 H34F 0.9800
C346 N53 1.31(3)
C346 C347 1.33(3)
C346 H346 0.9500
C347 C351 1.31(3)
C347 N54 1.45(3)
C348 N54 1.34(3)
C348 C349 1.38(4)
C348 H348 0.9500
C349 C352 1.39(4)
C349 C350 1.49(4)
C350 C351 1.34(3)
C350 H350 0.9500
C351 H351 0.9500
C352 C356 1.35(4)
C352 C353 1.45(4)
C353 N55 1.36(3)
C353 H353 0.9500
C354 C355 1.32(4)
C354 C357 1.40(3)
C354 N55 1.43(3)
C355 C356 1.33(4)
C355 H355 0.9500
C356 H356 0.9500
C357 N56 1.29(3)
C357 H357 0.9500
C358 N56 1.39(3)
C358 C359 1.3900
C358 C363 1.3900
C359 C360 1.3900
C359 H359 0.9500
C360 C361 1.3900
C360 H360 0.9500
C361 C362 1.3900
C361 C364 1.54(3)
C362 C363 1.3900
C362 H362 0.9500
C363 H363 0.9500
C364 H36A 0.9800
C364 H36B 0.9800
C364 H36C 0.9800
C364 H36D 0.9800
C364 H36E 0.9800
C364 H36F 0.9800
C365 C366 1.3900
C365 C370 1.3900
C365 N57 1.50(3)
C366 C367 1.3900
C366 H366 0.9500
C367 C368 1.3900
C367 H367 0.9500
C368 C369 1.3900
C368 C371 1.50(4)
C369 C370 1.3900
C369 H369 0.9500
C370 H370 0.9500
C371 H37A 0.9800
C371 H37B 0.9800
C371 H37C 0.9800
C371 H37D 0.9800
C371 H37E 0.9800
C371 H37F 0.9800
C372 N57 1.26(3)
C372 C373 1.33(3)
C372 H372 0.9500
C373 N58 1.3900
C373 C377 1.3900
N58 C374 1.3900
N58 Co9 2.129(15)
C374 C375 1.3900
C374 H374 0.9500
C375 C376 1.3900
C375 C378 1.46(2)
C376 C377 1.3900
C376 H376 0.9500
C377 H377 0.9500
C378 C379 1.3900
C378 C382 1.3900
C379 N59 1.3900
C379 H379 0.9500
N59 C380 1.3900
N59 Co10 2.091(17)
C380 C383 1.29(3)
C380 C381 1.3900
C381 C382 1.3900
C381 H381 0.9500
C382 H382 0.9500
C383 N60 1.28(3)
C383 H383 0.9500
C384 C385 1.3900
C384 C389 1.3900
C384 N60 1.40(3)
C385 C386 1.3900
C385 H385 0.9500
C386 C387 1.3900
C386 H386 0.9500
C387 C388 1.3900
C387 C390 1.65(5)
C388 C389 1.3900
C388 H388 0.9500
C389 H389 0.9500
C390 H39A 0.9800
C390 H39B 0.9800
C390 H39C 0.9800
C390 H39D 0.9800
C390 H39E 0.9800
C390 H39F 0.9800
B1 F2 1.341(15)
B1 F3 1.342(15)
B1 F1 1.343(15)
B1 F4 1.344(15)
B2 F6 1.377(13)
B2 F5 1.378(13)
B2 F7 1.380(13)
B2 F8 1.380(13)
B3 F9 1.351(14)
B3 F12 1.352(13)
B3 F10 1.353(13)
B3 F11 1.353(13)
B4 F13 1.356(14)
B4 F14 1.356(14)
B4 F16 1.357(13)
B4 F15 1.357(14)
B5 F17 1.414(13)
B5 F18 1.414(13)
B5 F19 1.415(13)
B5 F20 1.416(13)
B6 F23 1.362(12)
B6 F21 1.363(12)
B6 F22 1.363(12)
B6 F24 1.363(12)
B7 F27 1.385(14)
B7 F26 1.386(14)
B7 F28 1.387(14)
B7 F25 1.387(14)
N1 Co1 2.23(3)
N4 Co2 2.21(3)
N5 Co1 2.20(2)
N7 Co5 2.05(3)
N8 Co5 2.21(3)
N9 Co1 2.17(3)
N12 Co6 2.21(3)
N13 Co2 2.14(3)
N16 Co3 2.14(3)
N17 Co2 2.19(2)
N18 Co2 2.070(19)
N20 Co7 2.21(3)
N21 Co3 2.17(3)
N23 Co4 2.04(3)
N24 Co4 2.10(2)
N25 Co3 2.19(3)
N26 Co3 2.09(3)
N27 Co8 2.10(3)
N28 Co8 2.26(3)
N29 Co4 2.17(2)
N30 Co4 2.00(3)
N32 Co5 2.12(3)
N33 Co4 2.17(2)
N34 Co4 2.06(2)
N35 Co9 2.06(2)
N36 Co9 2.23(3)
N37 Co5 2.17(2)
N38 Co5 2.08(3)
N40 Co10 2.13(2)
N41 Co6 2.11(2)
N44 Co7 2.14(3)
N45 Co6 2.10(3)
N48 Co10 2.18(3)
N49 Co7 2.20(3)
N52 Co8 2.22(2)
N53 Co8 2.19(3)
N54 Co8 2.08(3)
N55 Co9 2.06(3)
N56 Co9 2.24(2)
N57 Co9 2.15(2)
N60 Co10 2.22(3)

loop_
_geom_torsion_atom_site_label_1
_geom_torsion_atom_site_label_2
_geom_torsion_atom_site_label_3
_geom_torsion_atom_site_label_4
_geom_torsion
C6 C1 C2 C3 0.0
N1 C1 C2 C3 173(2)
C1 C2 C3 C4 0.0
C2 C3 C4 C5 0.0
C2 C3 C4 C7 172(3)
C3 C4 C5 C6 0.0
C7 C4 C5 C6 -172(3)
C4 C5 C6 C1 0.0
C2 C1 C6 C5 0.0
N1 C1 C6 C5 -174(2)
N1 C8 C9 N2 -6(4)
N1 C8 C9 C13 -175(2)
C8 C9 N2 C10 -170(2)
C13 C9 N2 C10 0.0
C8 C9 N2 Co1 16.5(19)
C13 C9 N2 Co1 -173.5(12)
C9 N2 C10 C11 0.0
Co1 N2 C10 C11 172.5(13)
N2 C10 C11 C12 0.0
N2 C10 C11 C14 179.8(19)
C10 C11 C12 C13 0.0
C14 C11 C12 C13 -180(2)
C11 C12 C13 C9 0.0
C8 C9 C13 C12 169(2)
N2 C9 C13 C12 0.0
C10 C11 C14 C15 -44.7(18)
C12 C11 C14 C15 135.1(13)
C10 C11 C14 C18 134.4(13)
C12 C11 C14 C18 -46(2)
C18 C14 C15 N3 0.0
C11 C14 C15 N3 179.1(18)
C14 C15 N3 C16 0.0
C14 C15 N3 Co2 160.9(14)
C15 N3 C16 C19 175(2)
Co2 N3 C16 C19 11(2)
C15 N3 C16 C17 0.0
Co2 N3 C16 C17 -164.5(11)
C19 C16 C17 C18 -175(2)
N3 C16 C17 C18 0.0
C16 C17 C18 C14 0.0
C15 C14 C18 C17 0.0
C11 C14 C18 C17 -179.1(19)
C17 C16 C19 N4 -179(2)
N3 C16 C19 N4 5(3)
C25 C20 C21 C22 0.0
N4 C20 C21 C22 -176(3)
C20 C21 C22 C23 0.0
C21 C22 C23 C24 0.0
C21 C22 C23 C26 -170(3)
C22 C23 C24 C25 0.0
C26 C23 C24 C25 170(3)
C23 C24 C25 C20 0.0
C21 C20 C25 C24 0.0
N4 C20 C25 C24 176(3)
N5 C27 C28 C29 -178(2)
C32 C27 C28 C29 0.0
C27 C28 C29 C30 0.0
C28 C29 C30 C31 0.0
C28 C29 C30 C33 -179(2)
C29 C30 C31 C32 0.0
C33 C30 C31 C32 179(3)
C30 C31 C32 C27 0.0
N5 C27 C32 C31 178(2)
C28 C27 C32 C31 0.0
N5 C34 C35 N6 4(3)
N5 C34 C35 C39 176(2)
C34 C35 N6 C36 173(2)
C39 C35 N6 C36 0.0
C34 C35 N6 Co1 6.3(18)
C39 C35 N6 Co1 -166.5(11)
C35 N6 C36 C37 0.0
Co1 N6 C36 C37 164.0(13)
N6 C36 C37 C38 0.0
N6 C36 C37 C40 -176(2)
C36 C37 C38 C39 0.0
C40 C37 C38 C39 175(2)
C37 C38 C39 C35 0.0
C34 C35 C39 C38 -172(2)
N6 C35 C39 C38 0.0
C36 C37 C40 C44 133(3)
C38 C37 C40 C44 -43(4)
C36 C37 C40 C41 -52(3)
C38 C37 C40 C41 133(2)
C44 C40 C41 N7 3(5)
C37 C40 C41 N7 -173(2)
N7 C42 C43 C44 9(5)
C45 C42 C43 C44 171(3)
C42 C43 C44 C40 -2(5)
C41 C40 C44 C43 -3(6)
C37 C40 C44 C43 172(3)
N7 C42 C45 N8 -14(5)
C43 C42 C45 N8 -177(3)
C51 C46 C47 C48 0.0
N8 C46 C47 C48 168(2)
C46 C47 C48 C49 0.0
C47 C48 C49 C50 0.0
C47 C48 C49 C52 -179(3)
C48 C49 C50 C51 0.0
C52 C49 C50 C51 179(2)
C49 C50 C51 C46 0.0
C47 C46 C51 C50 0.0
N8 C46 C51 C50 -169(2)
C58 C53 C54 C55 0.0
C59 C53 C54 C55 -168(3)
C53 C54 C55 C56 0.0
C54 C55 C56 C57 0.0
C54 C55 C56 N9 -177(3)
C55 C56 C57 C58 0.0
N9 C56 C57 C58 177(2)
C56 C57 C58 C53 0.0
C54 C53 C58 C57 0.0
C59 C53 C58 C57 168(3)
N9 C60 C61 N10 1(4)
N9 C60 C61 C65 -179(2)
C65 C61 N10 C62 0.0
C60 C61 N10 C62 -179.5(19)
C65 C61 N10 Co1 -174.2(10)
C60 C61 N10 Co1 6.4(18)
C61 N10 C62 C63 0.0
Co1 N10 C62 C63 173.4(11)
N10 C62 C63 C64 0.0
N10 C62 C63 C66 -175.8(16)
C62 C63 C64 C65 0.0
C66 C63 C64 C65 175.6(17)
C63 C64 C65 C61 0.0
N10 C61 C65 C64 0.0
C60 C61 C65 C64 179(2)
C62 C63 C66 C67 27.4(17)
C64 C63 C66 C67 -148.3(11)
C62 C63 C66 C70 -151.9(10)
C64 C63 C66 C70 32.4(17)
C70 C66 C67 N11 0.0
C63 C66 C67 N11 -179.3(17)
C66 C67 N11 C68 0.0
C66 C67 N11 Co6 175.7(11)
C67 N11 C68 C69 0.0
Co6 N11 C68 C69 -176.2(10)
C67 N11 C68 C71 -179(2)
Co6 N11 C68 C71 5.0(19)
N11 C68 C69 C70 0.0
C71 C68 C69 C70 179(2)
C68 C69 C70 C66 0.0
C67 C66 C70 C69 0.0
C63 C66 C70 C69 179.4(16)
N11 C68 C71 N12 1(3)
C69 C68 C71 N12 -178.1(19)
C77 C72 C73 C74 0.0
N12 C72 C73 C74 -177(2)
C72 C73 C74 C75 0.0
C73 C74 C75 C76 0.0
C73 C74 C75 C78 -178(3)
C74 C75 C76 C77 0.0
C78 C75 C76 C77 177(3)
C75 C76 C77 C72 0.0
C73 C72 C77 C76 0.0
N12 C72 C77 C76 177(2)
C84 C79 C80 C81 0.0
N13 C79 C80 C81 166(2)
C79 C80 C81 C82 0.0
C80 C81 C82 C83 0.0
C80 C81 C82 C85 178(2)
C81 C82 C83 C84 0.0
C85 C82 C83 C84 -178(3)
C82 C83 C84 C79 0.0
C80 C79 C84 C83 0.0
N13 C79 C84 C83 -166(2)
N13 C86 C87 N14 8(4)
N13 C86 C87 C91 -173(2)
C91 C87 N14 C88 0.0
C86 C87 N14 C88 179(2)
C91 C87 N14 Co2 -173.3(11)
C86 C87 N14 Co2 5.6(19)
C87 N14 C88 C89 0.0
Co2 N14 C88 C89 172.3(13)
N14 C88 C89 C90 0.0
N14 C88 C89 C92 -177(2)
C88 C89 C90 C91 0.0
C92 C89 C90 C91 177(2)
C89 C90 C91 C87 0.0
N14 C87 C91 C90 0.0
C86 C87 C91 C90 -179(2)
C88 C89 C92 C93 -48(2)
C90 C89 C92 C93 135.6(13)
C88 C89 C92 C96 130.4(16)
C90 C89 C92 C96 -46(2)
C96 C92 C93 N15 0.0
C89 C92 C93 N15 178(2)
C92 C93 N15 C94 0.0
C92 C93 N15 Co3 163.1(15)
C93 N15 C94 C95 0.0
Co3 N15 C94 C95 -165.0(13)
C93 N15 C94 C97 -180(2)
Co3 N15 C94 C97 15.1(18)
N15 C94 C95 C96 0.0
C97 C94 C95 C96 180(3)
C94 C95 C96 C92 0.0
C93 C92 C96 C95 0.0
C89 C92 C96 C95 -178(2)
C95 C94 C97 N16 177(3)
N15 C94 C97 N16 -4(4)
N16 C98 C99 C100 169(2)
C103 C98 C99 C100 0.0
C98 C99 C100 C101 0.0
C99 C100 C101 C102 0.0
C99 C100 C101 C104 180(2)
C100 C101 C102 C103 0.0
C104 C101 C102 C103 -180(2)
C101 C102 C103 C98 0.0
N16 C98 C103 C102 -170(2)
C99 C98 C103 C102 0.0
C110 C105 C106 C107 0.0
N17 C105 C106 C107 173(2)
C105 C106 C107 C108 0.0
C106 C107 C108 C109 0.0
C106 C107 C108 C111 -178(3)
C107 C108 C109 C110 0.0
C111 C108 C109 C110 178(2)
C108 C109 C110 C105 0.0
C106 C105 C110 C109 0.0
N17 C105 C110 C109 -173.3(19)
N17 C112 C113 N18 0(5)
N17 C112 C113 C117 -173(3)
N18 C114 C115 C116 4(5)
N18 C114 C115 C118 -178(2)
C114 C115 C116 C117 7(5)
C118 C115 C116 C117 -171(3)
C115 C116 C117 C113 -12(5)
N18 C113 C117 C116 7(5)
C112 C113 C117 C116 180(3)
C116 C115 C118 C119 -152(2)
C114 C115 C118 C119 29(3)
C116 C115 C118 C122 25(4)
C114 C115 C118 C122 -154(2)
C122 C118 C119 N19 0.0
C115 C118 C119 N19 177(2)
C118 C119 N19 C120 0.0
C118 C119 N19 Co7 176.0(13)
C119 N19 C120 C121 0.0
Co7 N19 C120 C121 -176.5(11)
C119 N19 C120 C123 -170(2)
Co7 N19 C120 C123 13.8(19)
N19 C120 C121 C122 0.0
C123 C120 C121 C122 169(2)
C120 C121 C122 C118 0.0
C119 C118 C122 C121 0.0
C115 C118 C122 C121 -177(2)
C121 C120 C123 N20 -174(2)
N19 C120 C123 N20 -4(3)
C129 C124 C125 C126 0.0
N20 C124 C125 C126 -172(3)
C124 C125 C126 C127 0.0
C125 C126 C127 C128 0.0
C125 C126 C127 C130 -174(3)
C126 C127 C128 C129 0.0
C130 C127 C128 C129 174(3)
C127 C128 C129 C124 0.0
C125 C124 C129 C128 0.0
N20 C124 C129 C128 171(3)
C136 C131 C132 C133 0.0
N21 C131 C132 C133 173(2)
C131 C132 C133 C134 0.0
C132 C133 C134 C135 0.0
C132 C133 C134 C137 -175(2)
C133 C134 C135 C136 0.0
C137 C134 C135 C136 174(2)
C134 C135 C136 C131 0.0
C132 C131 C136 C135 0.0
N21 C131 C136 C135 -173(2)
N21 C138 C139 N22 0(4)
N21 C138 C139 C143 -176(2)
C143 C139 N22 C140 0.0
C138 C139 N22 C140 -176(2)
C143 C139 N22 Co3 -165.4(11)
C138 C139 N22 Co3 18.5(19)
C139 N22 C140 C141 0.0
Co3 N22 C140 C141 163.3(13)
N22 C140 C141 C144 179(2)
N22 C140 C141 C142 0.0
C144 C141 C142 C143 -179(2)
C140 C141 C142 C143 0.0
C141 C142 C143 C139 0.0
N22 C139 C143 C142 0.0
C138 C139 C143 C142 176(2)
C142 C141 C144 C148 -48(4)
C140 C141 C144 C148 133(4)
C142 C141 C144 C145 140(2)
C140 C141 C144 C145 -39(3)
C148 C144 C145 N23 10(5)
C141 C144 C145 N23 -176(3)
N23 C146 C147 C148 2(5)
C149 C146 C147 C148 -173(3)
C141 C144 C148 C147 -177(3)
C145 C144 C148 C147 -4(5)
C146 C147 C148 C144 -1(5)
N23 C146 C149 N24 2(5)
C147 C146 C149 N24 177(3)
C155 C150 C151 C152 0.0
N24 C150 C151 C152 167(2)
C150 C151 C152 C153 0.0
C151 C152 C153 C154 0.0
C151 C152 C153 C156 180(2)
C152 C153 C154 C155 0.0
C156 C153 C154 C155 -180(2)
C153 C154 C155 C150 0.0
C151 C150 C155 C154 0.0
N24 C150 C155 C154 -168(2)
C162 C157 C158 C159 0.0
N25 C157 C158 C159 179(3)
C157 C158 C159 C160 0.0
C158 C159 C160 C161 0.0
C158 C159 C160 C163 -180(3)
C159 C160 C161 C162 0.0
C163 C160 C161 C162 180(3)
C160 C161 C162 C157 0.0
C158 C157 C162 C161 0.0
N25 C157 C162 C161 -179(3)
N25 C164 C165 N26 0(4)
N25 C164 C165 C169 -179(3)
N26 C166 C167 C168 -2(4)
N26 C166 C167 C170 -178(2)
C166 C167 C168 C169 -3(4)
C170 C167 C168 C169 172(2)
C167 C168 C169 C165 6(4)
N26 C165 C169 C168 -5(5)
C164 C165 C169 C168 174(3)
C166 C167 C170 C174 -153(3)
C168 C167 C170 C174 32(4)
C166 C167 C170 C171 23(4)
C168 C167 C170 C171 -152(3)
C174 C170 C171 N27 -5(5)
C167 C170 C171 N27 179(3)
N27 C172 C173 C174 5(5)
C175 C172 C173 C174 -178(3)
C172 C173 C174 C170 -4(5)
C167 C170 C174 C173 -179(3)
C171 C170 C174 C173 4(4)
N27 C172 C175 N28 2(4)
C173 C172 C175 N28 -176(3)
C181 C176 C177 C178 0.0
N28 C176 C177 C178 -172.4(19)
C176 C177 C178 C179 0.0
C177 C178 C179 C180 0.0
C177 C178 C179 C182 -176(2)
C178 C179 C180 C181 0.0
C182 C179 C180 C181 176(2)
C179 C180 C181 C176 0.0
C177 C176 C181 C180 0.0
N28 C176 C181 C180 172.5(18)
C188 C183 C184 C185 0.0
N29 C183 C184 C185 168(2)
C183 C184 C185 C186 0.0
C184 C185 C186 C187 0.0
C184 C185 C186 C189 179(3)
C185 C186 C187 C188 0.0
C189 C186 C187 C188 -179(3)
C186 C187 C188 C183 0.0
C184 C183 C188 C187 0.0
N29 C183 C188 C187 -168(2)
N29 C190 C191 C195 -175(3)
N29 C190 C191 N30 9(4)
N30 C192 C193 C194 8(6)
N30 C192 C193 C196 -175(3)
C192 C193 C194 C195 4(6)
C196 C193 C194 C195 -173(3)
N30 C191 C195 C194 3(6)
C190 C191 C195 C194 -172(3)
C193 C194 C195 C191 -9(6)
C194 C193 C196 C197 131(3)
C192 C193 C196 C197 -45(4)
C194 C193 C196 C200 -43(4)
C192 C193 C196 C200 141(2)
C200 C196 C197 N31 0.0
C193 C196 C197 N31 -174(3)
C196 C197 N31 C198 0.0
C196 C197 N31 Co5 163.8(14)
C197 N31 C198 C201 -177(3)
Co5 N31 C198 C201 18(2)
C197 N31 C198 C199 0.0
Co5 N31 C198 C199 -165.5(12)
C201 C198 C199 C200 176(3)
N31 C198 C199 C200 0.0
C198 C199 C200 C196 0.0
C197 C196 C200 C199 0.0
C193 C196 C200 C199 174(2)
C199 C198 C201 N32 168(2)
N31 C198 C201 N32 -15(4)
C207 C202 C203 C204 0.0
N32 C202 C203 C204 -177(2)
C202 C203 C204 C205 0.0
C203 C204 C205 C206 0.0
C203 C204 C205 C208 169(4)
C204 C205 C206 C207 0.0
C208 C205 C206 C207 -169(4)
C205 C206 C207 C202 0.0
C203 C202 C207 C206 0.0
N32 C202 C207 C206 177(2)
C214 C209 C210 C211 0.0
N33 C209 C210 C211 172(2)
C209 C210 C211 C212 0.0
C210 C211 C212 C213 0.0
C210 C211 C212 C215 -180(3)
C211 C212 C213 C214 0.0
C215 C212 C213 C214 180(3)
C212 C213 C214 C209 0.0
C210 C209 C214 C213 0.0
N33 C209 C214 C213 -173(2)
N33 C216 C217 N34 28(4)
N33 C216 C217 C221 -176(3)
N34 C218 C219 C222 -173(3)
N34 C218 C219 C220 2(5)
C218 C219 C220 C221 5(4)
C222 C219 C220 C221 179(3)
C219 C220 C221 C217 2(5)
N34 C217 C221 C220 -13(5)
C216 C217 C221 C220 -172(3)
C218 C219 C222 C226 -155(3)
C220 C219 C222 C226 30(5)
C218 C219 C222 C223 25(5)
C220 C219 C222 C223 -149(3)
C226 C222 C223 N35 1(4)
C219 C222 C223 N35 -180(3)
N35 C224 C225 C226 -14(4)
C227 C224 C225 C226 176(2)
C219 C222 C226 C225 175(3)
C223 C222 C226 C225 -5(4)
C224 C225 C226 C222 12(5)
N35 C224 C227 N36 16(4)
C225 C224 C227 N36 -174(3)
C233 C228 C229 C230 0.0
N36 C228 C229 C230 172(2)
C228 C229 C230 C231 0.0
C229 C230 C231 C232 0.0
C229 C230 C231 C234 174(3)
C230 C231 C232 C233 0.0
C234 C231 C232 C233 -174(3)
C231 C232 C233 C228 0.0
C229 C228 C233 C232 0.0
N36 C228 C233 C232 -172(2)
C240 C235 C236 C237 0.0
N37 C235 C236 C237 -172(2)
C235 C236 C237 C238 0.0
C236 C237 C238 C239 0.0
C236 C237 C238 C241 -177(2)
C237 C238 C239 C240 0.0
C241 C238 C239 C240 177(3)
C238 C239 C240 C235 0.0
C236 C235 C240 C239 0.0
N37 C235 C240 C239 172(2)
N37 C242 C243 N38 8(4)
N37 C242 C243 C247 -165(3)
N38 C244 C245 C246 -8(5)
N38 C244 C245 C248 178(3)
C244 C245 C246 C247 5(4)
C248 C245 C246 C247 179(3)
C245 C246 C247 C243 -5(4)
N38 C243 C247 C246 9(5)
C242 C243 C247 C246 -179(3)
C244 C245 C248 C249 27(3)
C246 C245 C248 C249 -146(2)
C244 C245 C248 C252 -157(2)
C246 C245 C248 C252 29(3)
C252 C248 C249 N39 0.0
C245 C248 C249 N39 175(2)
C248 C249 N39 C250 0.0
C248 C249 N39 Co10 172.4(13)
C249 N39 C250 C251 0.0
Co10 N39 C250 C251 -172.9(12)
C249 N39 C250 C253 175(2)
Co10 N39 C250 C253 2(2)
N39 C250 C251 C252 0.0
C253 C250 C251 C252 -174(2)
C250 C251 C252 C248 0.0
C249 C248 C252 C251 0.0
C245 C248 C252 C251 -175(2)
N39 C250 C253 N40 9(3)
C251 C250 C253 N40 -176.7(19)
C259 C254 C255 C256 0.0
N40 C254 C255 C256 -174(2)
C254 C255 C256 C257 0.0
C255 C256 C257 C258 0.0
C255 C256 C257 C260 178(3)
C256 C257 C258 C259 0.0
C260 C257 C258 C259 -178(3)
C257 C258 C259 C254 0.0
C255 C254 C259 C258 0.0
N40 C254 C259 C258 174(2)
C266 C261 C262 C263 0.0
N41 C261 C262 C263 -172.1(19)
C261 C262 C263 C264 0.0
C262 C263 C264 C265 0.0
C262 C263 C264 C267 176(3)
C263 C264 C265 C266 0.0
C267 C264 C265 C266 -176(3)
C264 C265 C266 C261 0.0
C262 C261 C266 C265 0.0
N41 C261 C266 C265 172(2)
N41 C268 C269 N42 1(4)
N41 C268 C269 C273 179(2)
C273 C269 N42 C270 0.0
C268 C269 N42 C270 178(2)
C273 C269 N42 Co6 -162.0(13)
C268 C269 N42 Co6 16.1(18)
C269 N42 C270 C271 0.0
Co6 N42 C270 C271 160.4(14)
N42 C270 C271 C272 0.0
N42 C270 C271 C274 -180(2)
C270 C271 C272 C273 0.0
C274 C271 C272 C273 180(2)
C271 C272 C273 C269 0.0
N42 C269 C273 C272 0.0
C268 C269 C273 C272 -178(3)
C270 C271 C274 C275 -42(2)
C272 C271 C274 C275 138.8(13)
C270 C271 C274 C278 133.4(16)
C272 C271 C274 C278 -46(2)
C278 C274 C275 N43 0.0
C271 C274 C275 N43 175.3(19)
C274 C275 N43 C276 0.0
C274 C275 N43 Co7 168.5(15)
C275 N43 C276 C277 0.0
Co7 N43 C276 C277 -169.9(13)
C275 N43 C276 C279 -178.9(18)
Co7 N43 C276 C279 11.2(16)
N43 C276 C277 C278 0.0
C279 C276 C277 C278 179(2)
C276 C277 C278 C274 0.0
C275 C274 C278 C277 0.0
C271 C274 C278 C277 -175(2)
C277 C276 C279 N44 178(2)
N43 C276 C279 N44 -3(4)
N44 C280 C281 C282 -172(2)
C285 C280 C281 C282 0.0
C280 C281 C282 C283 0.0
C281 C282 C283 C284 0.0
C281 C282 C283 C286 179(3)
C282 C283 C284 C285 0.0
C286 C283 C284 C285 -179(2)
C283 C284 C285 C280 0.0
N44 C280 C285 C284 171(3)
C281 C280 C285 C284 0.0
C292 C287 C288 C289 0.0
N45 C287 C288 C289 -168(2)
C287 C288 C289 C290 0.0
C288 C289 C290 C291 0.0
C288 C289 C290 C293 -179(3)
C289 C290 C291 C292 0.0
C293 C290 C291 C292 179(3)
C290 C291 C292 C287 0.0
C288 C287 C292 C291 0.0
N45 C287 C292 C291 166(2)
N45 C294 C295 N46 -8(4)
N45 C294 C295 C299 179(3)
C299 C295 N46 C296 0.0
C294 C295 N46 C296 -174(2)
C299 C295 N46 Co6 -169.0(13)
C294 C295 N46 Co6 17(2)
C295 N46 C296 C297 0.0
Co6 N46 C296 C297 166.9(16)
N46 C296 C297 C298 0.0
N46 C296 C297 C300 179(2)
C296 C297 C298 C299 0.0
C300 C297 C298 C299 -179(2)
C297 C298 C299 C295 0.0
N46 C295 C299 C298 0.0
C294 C295 C299 C298 172(3)
C298 C297 C300 C301 131.4(16)
C296 C297 C300 C301 -47(2)
C298 C297 C300 C304 -48(2)
C296 C297 C300 C304 133.1(15)
C304 C300 C301 N47 0.0
C297 C300 C301 N47 -179(2)
C300 C301 N47 C302 0.0
C300 C301 N47 Co10 167.7(15)
C301 N47 C302 C305 171(3)
Co10 N47 C302 C305 1(3)
C301 N47 C302 C303 0.0
Co10 N47 C302 C303 -169.4(13)
C305 C302 C303 C304 -171(3)
N47 C302 C303 C304 0.0
C302 C303 C304 C300 0.0
C301 C300 C304 C303 0.0
C297 C300 C304 C303 179(2)
C303 C302 C305 N48 176(2)
N47 C302 C305 N48 5(4)
C311 C306 C307 C308 0.0
N48 C306 C307 C308 -178(2)
C306 C307 C308 C309 0.0
C307 C308 C309 C310 0.0
C307 C308 C309 C312 -172(3)
C308 C309 C310 C311 0.0
C312 C309 C310 C311 172(3)
C309 C310 C311 C306 0.0
C307 C306 C311 C310 0.0
N48 C306 C311 C310 178(2)
C318 C313 C314 C315 0.0
N49 C313 C314 C315 174(3)
C313 C314 C315 C316 0.0
C314 C315 C316 C317 0.0
C314 C315 C316 C319 175(3)
C315 C316 C317 C318 0.0
C319 C316 C317 C318 -175(3)
C316 C317 C318 C313 0.0
C314 C313 C318 C317 0.0
N49 C313 C318 C317 -174(3)
N49 C320 C321 N50 0(4)
N49 C320 C321 C325 172(3)
C325 C321 N50 C322 0.0
C320 C321 N50 C322 172(2)
C325 C321 N50 Co7 -169.6(11)
C320 C321 N50 Co7 2(2)
C321 N50 C322 C323 0.0
Co7 N50 C322 C323 167.8(13)
N50 C322 C323 C324 0.0
N50 C322 C323 C326 180(2)
C322 C323 C324 C325 0.0
C326 C323 C324 C325 -180(2)
C323 C324 C325 C321 0.0
N50 C321 C325 C324 0.0
C320 C321 C325 C324 -172(2)
C322 C323 C326 C327 -49(2)
C324 C323 C326 C327 130.8(16)
C322 C323 C326 C330 133.0(13)
C324 C323 C326 C330 -47(2)
C330 C326 C327 N51 0.0
C323 C326 C327 N51 -178(2)
C326 C327 N51 C328 0.0
C326 C327 N51 Co8 169.7(14)
C327 N51 C328 C329 0.0
Co8 N51 C328 C329 -170.3(13)
C327 N51 C328 C331 -171(2)
Co8 N51 C328 C331 18.6(17)
N51 C328 C329 C330 0.0
C331 C328 C329 C330 169(3)
C328 C329 C330 C326 0.0
C327 C326 C330 C329 0.0
C323 C326 C330 C329 178(2)
C329 C328 C331 N52 -171(2)
N51 C328 C331 N52 -1(3)
C337 C332 C333 C334 0.0
N52 C332 C333 C334 -178.6(19)
C332 C333 C334 C335 0.0
C333 C334 C335 C336 0.0
C333 C334 C335 C338 -180(2)
C334 C335 C336 C337 0.0
C338 C335 C336 C337 180(2)
C335 C336 C337 C332 0.0
C333 C332 C337 C336 0.0
N52 C332 C337 C336 178.6(19)
C344 C339 C340 C341 0.0
N53 C339 C340 C341 178(2)
C339 C340 C341 C342 0.0
C340 C341 C342 C343 0.0
C340 C341 C342 C345 169(2)
C341 C342 C343 C344 0.0
C345 C342 C343 C344 -168(3)
C342 C343 C344 C339 0.0
C340 C339 C344 C343 0.0
N53 C339 C344 C343 -178.2(19)
N53 C346 C347 C351 -175(3)
N53 C346 C347 N54 4(4)
N54 C348 C349 C352 -172(3)
N54 C348 C349 C350 -5(5)
C348 C349 C350 C351 10(5)
C352 C349 C350 C351 177(3)
C346 C347 C351 C350 -175(3)
N54 C347 C351 C350 6(4)
C349 C350 C351 C347 -11(5)
C348 C349 C352 C356 133(4)
C350 C349 C352 C356 -33(6)
C348 C349 C352 C353 -50(4)
C350 C349 C352 C353 144(3)
C356 C352 C353 N55 6(4)
C349 C352 C353 N55 -171(3)
C357 C354 C355 C356 179(3)
N55 C354 C355 C356 -7(5)
C354 C355 C356 C352 3(6)
C349 C352 C356 C355 174(4)
C353 C352 C356 C355 -2(5)
C355 C354 C357 N56 -177(3)
N55 C354 C357 N56 9(4)
N56 C358 C359 C360 -176(2)
C363 C358 C359 C360 0.0
C358 C359 C360 C361 0.0
C359 C360 C361 C362 0.0
C359 C360 C361 C364 173(2)
C360 C361 C362 C363 0.0
C364 C361 C362 C363 -172(2)
C361 C362 C363 C358 0.0
N56 C358 C363 C362 176(2)
C359 C358 C363 C362 0.0
C370 C365 C366 C367 0.0
N57 C365 C366 C367 175(2)
C365 C366 C367 C368 0.0
C366 C367 C368 C369 0.0
C366 C367 C368 C371 167(3)
C367 C368 C369 C370 0.0
C371 C368 C369 C370 -168(3)
C368 C369 C370 C365 0.0
C366 C365 C370 C369 0.0
N57 C365 C370 C369 -174.7(19)
N57 C372 C373 N58 -1(4)
N57 C372 C373 C377 176(2)
C372 C373 N58 C374 177(2)
C377 C373 N58 C374 0.0
C372 C373 N58 Co9 11.1(19)
C377 C373 N58 Co9 -166.3(11)
C373 N58 C374 C375 0.0
Co9 N58 C374 C375 165.2(12)
N58 C374 C375 C376 0.0
N58 C374 C375 C378 -172(2)
C374 C375 C376 C377 0.0
C378 C375 C376 C377 172(2)
C375 C376 C377 C373 0.0
C372 C373 C377 C376 -177(3)
N58 C373 C377 C376 0.0
C376 C375 C378 C379 133.6(12)
C374 C375 C378 C379 -54.1(18)
C376 C375 C378 C382 -46(2)
C374 C375 C378 C382 126.4(15)
C382 C378 C379 N59 0.0
C375 C378 C379 N59 -179.5(18)
C378 C379 N59 C380 0.0
C378 C379 N59 Co10 171.0(12)
C379 N59 C380 C383 -176(2)
Co10 N59 C380 C383 12.3(17)
C379 N59 C380 C381 0.0
Co10 N59 C380 C381 -172.2(11)
C383 C380 C381 C382 175(3)
N59 C380 C381 C382 0.0
C380 C381 C382 C378 0.0
C379 C378 C382 C381 0.0
C375 C378 C382 C381 179(2)
N59 C380 C383 N60 0(4)
C381 C380 C383 N60 -175(3)
C389 C384 C385 C386 0.0
N60 C384 C385 C386 -176(2)
C384 C385 C386 C387 0.0
C385 C386 C387 C388 0.0
C385 C386 C387 C390 174(3)
C386 C387 C388 C389 0.0
C390 C387 C388 C389 -175(2)
C387 C388 C389 C384 0.0
C385 C384 C389 C388 0.0
N60 C384 C389 C388 176(2)
C9 C8 N1 C1 -172(3)
C9 C8 N1 Co1 -7(4)
C2 C1 N1 C8 45(3)
C6 C1 N1 C8 -141(2)
C2 C1 N1 Co1 -116(2)
C6 C1 N1 Co1 57(3)
C16 C19 N4 C20 -170(3)
C16 C19 N4 Co2 -17(3)
C21 C20 N4 C19 33(4)
C25 C20 N4 C19 -144(3)
C21 C20 N4 Co2 -117(2)
C25 C20 N4 Co2 66(3)
C35 C34 N5 C27 -173(2)
C35 C34 N5 Co1 -11(3)
C28 C27 N5 C34 -148(2)
C32 C27 N5 C34 34(3)
C28 C27 N5 Co1 55(2)
C32 C27 N5 Co1 -123.6(18)
C45 C42 N7 C41 -173(3)
C43 C42 N7 C41 -10(4)
C45 C42 N7 Co5 23(4)
C43 C42 N7 Co5 -174(2)
C40 C41 N7 C42 4(4)
C40 C41 N7 Co5 167(2)
C42 C45 N8 C46 -169(2)
C42 C45 N8 Co5 -1(4)
C47 C46 N8 C45 57(4)
C51 C46 N8 C45 -134(3)
C47 C46 N8 Co5 -109(3)
C51 C46 N8 Co5 59(3)
C61 C60 N9 C56 176(2)
C61 C60 N9 Co1 -7(4)
C57 C56 N9 C60 49(3)
C55 C56 N9 C60 -134(3)
C57 C56 N9 Co1 -126.3(19)
C55 C56 N9 Co1 51(3)
C68 C71 N12 C72 179(2)
C68 C71 N12 Co6 -6(3)
C73 C72 N12 C71 129(2)
C77 C72 N12 C71 -49(3)
C73 C72 N12 Co6 -45(3)
C77 C72 N12 Co6 137.3(19)
C87 C86 N13 C79 178(2)
C87 C86 N13 Co2 -17(4)
C80 C79 N13 C86 49(3)
C84 C79 N13 C86 -145(2)
C80 C79 N13 Co2 -113(2)
C84 C79 N13 Co2 53(3)
C94 C97 N16 C98 -168(3)
C94 C97 N16 Co3 -10(5)
C99 C98 N16 C97 45(4)
C103 C98 N16 C97 -145(3)
C99 C98 N16 Co3 -108(2)
C103 C98 N16 Co3 62(3)
C113 C112 N17 C105 -180(3)
C113 C112 N17 Co2 -7(4)
C106 C105 N17 C112 -55(3)
C110 C105 N17 C112 118(3)
C106 C105 N17 Co2 133.0(15)
C110 C105 N17 Co2 -54(2)
C112 C113 N18 C114 -170(3)
C117 C113 N18 C114 2(5)
C112 C113 N18 Co2 7(4)
C117 C113 N18 Co2 179(3)
C115 C114 N18 C113 -8(4)
C115 C114 N18 Co2 175(2)
C120 C123 N20 C124 160(3)
C120 C123 N20 Co7 -7(4)
C125 C124 N20 C123 127(3)
C129 C124 N20 C123 -44(4)
C125 C124 N20 Co7 -67(3)
C129 C124 N20 Co7 122(2)
C139 C138 N21 C131 -175(2)
C139 C138 N21 Co3 -17(3)
C132 C131 N21 C138 41(3)
C136 C131 N21 C138 -146(2)
C132 C131 N21 Co3 -114(2)
C136 C131 N21 Co3 59(3)
C149 C146 N23 C145 177(3)
C147 C146 N23 C145 2(5)
C149 C146 N23 Co4 6(4)
C147 C146 N23 Co4 -169(3)
C144 C145 N23 C146 -10(5)
C144 C145 N23 Co4 160(2)
C146 C149 N24 C150 -169(3)
C146 C149 N24 Co4 -8(4)
C151 C150 N24 C149 49(3)
C155 C150 N24 C149 -143(2)
C151 C150 N24 Co4 -108(2)
C155 C150 N24 Co4 59(3)
C165 C164 N25 C157 -175(2)
C165 C164 N25 Co3 -6(4)
C158 C157 N25 C164 83(3)
C162 C157 N25 C164 -98(3)
C158 C157 N25 Co3 -85(3)
C162 C157 N25 Co3 94(2)
C169 C165 N26 C166 0(5)
C164 C165 N26 C166 -179(2)
C169 C165 N26 Co3 -174(2)
C164 C165 N26 Co3 7(4)
C167 C166 N26 C165 4(4)
C167 C166 N26 Co3 177.1(19)
C170 C171 N27 C172 6(5)
C170 C171 N27 Co8 175(2)
C173 C172 N27 C171 -6(5)
C175 C172 N27 C171 177(3)
C173 C172 N27 Co8 -175(2)
C175 C172 N27 Co8 7(4)
C172 C175 N28 C176 -174(2)
C172 C175 N28 Co8 -9(3)
C177 C176 N28 C175 143(2)
C181 C176 N28 C175 -29(3)
C177 C176 N28 Co8 -19(3)
C181 C176 N28 Co8 168.1(12)
C191 C190 N29 C183 178(3)
C191 C190 N29 Co4 -19(4)
C184 C183 N29 C190 42(3)
C188 C183 N29 C190 -150(2)
C184 C183 N29 Co4 -119.7(17)
C188 C183 N29 Co4 49(2)
C195 C191 N30 C192 7(5)
C190 C191 N30 C192 -176(3)
C195 C191 N30 Co4 -169(3)
C190 C191 N30 Co4 7(3)
C193 C192 N30 C191 -13(5)
C193 C192 N30 Co4 163(3)
C198 C201 N32 C202 -171(3)
C198 C201 N32 Co5 4(4)
C203 C202 N32 C201 -141(3)
C207 C202 N32 C201 42(4)
C203 C202 N32 Co5 44(3)
C207 C202 N32 Co5 -132.6(16)
C217 C216 N33 C209 -176(2)
C217 C216 N33 Co4 -25(3)
C210 C209 N33 C216 48(3)
C214 C209 N33 C216 -140(2)
C210 C209 N33 Co4 -102(2)
C214 C209 N33 Co4 70(2)
C219 C218 N34 C217 -15(4)
C219 C218 N34 Co4 -179(2)
C221 C217 N34 C218 19(4)
C216 C217 N34 C218 177(3)
C221 C217 N34 Co4 -174(2)
C216 C217 N34 Co4 -17(3)
C227 C224 N35 C223 -179(2)
C225 C224 N35 C223 10(4)
C227 C224 N35 Co9 2(3)
C225 C224 N35 Co9 -169(2)
C222 C223 N35 C224 -4(4)
C222 C223 N35 Co9 175(2)
C224 C227 N36 C228 177(2)
C224 C227 N36 Co9 -23(3)
C229 C228 N36 C227 144(2)
C233 C228 N36 C227 -44(3)
C229 C228 N36 Co9 -11(3)
C233 C228 N36 Co9 160.8(15)
C243 C242 N37 C235 172(2)
C243 C242 N37 Co5 -20(3)
C236 C235 N37 C242 -36(3)
C240 C235 N37 C242 152(2)
C236 C235 N37 Co5 158.3(14)
C240 C235 N37 Co5 -13(3)
C245 C244 N38 C243 11(5)
C245 C244 N38 Co5 177(2)
C247 C243 N38 C244 -11(5)
C242 C243 N38 C244 177(3)
C247 C243 N38 Co5 180(3)
C242 C243 N38 Co5 8(4)
C250 C253 N40 C254 -176(2)
C250 C253 N40 Co10 -16(4)
C255 C254 N40 C253 -125(3)
C259 C254 N40 C253 62(3)
C255 C254 N40 Co10 75(2)
C259 C254 N40 Co10 -99(2)
C269 C268 N41 C261 -177(2)
C269 C268 N41 Co6 -18(4)
C262 C261 N41 C268 -146(2)
C266 C261 N41 C268 42(3)
C262 C261 N41 Co6 57(2)
C266 C261 N41 Co6 -115.1(18)
C276 C279 N44 C280 -178(2)
C276 C279 N44 Co7 -7(4)
C281 C280 N44 C279 -139(2)
C285 C280 N44 C279 50(4)
C281 C280 N44 Co7 52(3)
C285 C280 N44 Co7 -120(2)
C295 C294 N45 C287 -171(3)
C295 C294 N45 Co6 -7(5)
C288 C287 N45 C294 -143(2)
C292 C287 N45 C294 49(3)
C288 C287 N45 Co6 58(3)
C292 C287 N45 Co6 -109(3)
C302 C305 N48 C306 -179(2)
C302 C305 N48 Co10 -9(4)
C307 C306 N48 C305 -146(3)
C311 C306 N48 C305 35(4)
C307 C306 N48 Co10 44(3)
C311 C306 N48 Co10 -134.0(17)
C321 C320 N49 C313 -173(2)
C321 C320 N49 Co7 -2(5)
C314 C313 N49 C320 50(4)
C318 C313 N49 C320 -136(3)
C314 C313 N49 Co7 -120(2)
C318 C313 N49 Co7 54(3)
C328 C331 N52 C332 -172(2)
C328 C331 N52 Co8 -15(3)
C333 C332 N52 C331 -143(2)
C337 C332 N52 C331 38(3)
C333 C332 N52 Co8 62(2)
C337 C332 N52 Co8 -117.1(16)
C347 C346 N53 C339 -173(2)
C347 C346 N53 Co8 -15(3)
C340 C339 N53 C346 31(3)
C344 C339 N53 C346 -151(2)
C340 C339 N53 Co8 -123.9(17)
C344 C339 N53 Co8 54(2)
C349 C348 N54 C347 1(4)
C349 C348 N54 Co8 169(2)
C351 C347 N54 C348 -1(4)
C346 C347 N54 C348 -180(2)
C351 C347 N54 Co8 -171(2)
C346 C347 N54 Co8 11(3)
C352 C353 N55 C354 -10(4)
C352 C353 N55 Co9 167(2)
C355 C354 N55 C353 10(4)
C357 C354 N55 C353 -175(2)
C355 C354 N55 Co9 -167(2)
C357 C354 N55 Co9 8(3)
C354 C357 N56 C358 -178(3)
C354 C357 N56 Co9 -19(4)
C359 C358 N56 C357 -145(3)
C363 C358 N56 C357 38(3)
C359 C358 N56 Co9 61(2)
C363 C358 N56 Co9 -116(2)
C373 C372 N57 C365 -169(3)
C373 C372 N57 Co9 -8(4)
C366 C365 N57 C372 42(3)
C370 C365 N57 C372 -143(2)
C366 C365 N57 Co9 -116.6(17)
C370 C365 N57 Co9 58(2)
C380 C383 N60 C384 -169(3)
C380 C383 N60 Co10 -11(4)
C385 C384 N60 C383 -142(3)
C389 C384 N60 C383 42(4)
C385 C384 N60 Co10 64(2)
C389 C384 N60 Co10 -111.9(19)
C35 N6 Co1 N10 170.8(11)
C36 N6 Co1 N10 5.5(13)
C35 N6 Co1 N2 48(4)
C36 N6 Co1 N2 -117(3)
C35 N6 Co1 N9 -113.3(12)
C36 N6 Co1 N9 81.5(13)
C35 N6 Co1 N5 -9.0(10)
C36 N6 Co1 N5 -174.2(12)
C35 N6 Co1 N1 73.1(11)
C36 N6 Co1 N1 -92.1(12)
C62 N10 Co1 N6 -98.1(10)
C61 N10 Co1 N6 75.7(9)
C62 N10 Co1 N2 70.4(11)
C61 N10 Co1 N2 -115.8(10)
C62 N10 Co1 N9 178.8(11)
C61 N10 Co1 N9 -7.4(9)
C62 N10 Co1 N5 -93(17)
C61 N10 Co1 N5 81(17)
C62 N10 Co1 N1 -6.4(12)
C61 N10 Co1 N1 167.4(10)
C10 N2 Co1 N6 -162(3)
C9 N2 Co1 N6 11(4)
C10 N2 Co1 N10 74.6(12)
C9 N2 Co1 N10 -112.4(11)
C10 N2 Co1 N9 -1.7(15)
C9 N2 Co1 N9 171.3(11)
C10 N2 Co1 N5 -106.3(12)
C9 N2 Co1 N5 66.7(10)
C10 N2 Co1 N1 172.0(13)
C9 N2 Co1 N1 -15.0(10)
C60 N9 Co1 N6 -90(3)
C56 N9 Co1 N6 86(2)
C60 N9 Co1 N10 8(2)
C56 N9 Co1 N10 -176(2)
C60 N9 Co1 N2 95(2)
C56 N9 Co1 N2 -90(2)
C60 N9 Co1 N5 -168(2)
C56 N9 Co1 N5 7(2)
C60 N9 Co1 N1 -33(9)
C56 N9 Co1 N1 142(7)
C34 N5 Co1 N6 10.1(17)
C27 N5 Co1 N6 171(2)
C34 N5 Co1 N10 5(18)
C27 N5 Co1 N10 166(16)
C34 N5 Co1 N2 -158.4(18)
C27 N5 Co1 N2 2(2)
C34 N5 Co1 N9 92.4(18)
C27 N5 Co1 N9 -107(2)
C34 N5 Co1 N1 -82.0(18)
C27 N5 Co1 N1 79(2)
C8 N1 Co1 N6 -163(2)
C1 N1 Co1 N6 1(2)
C8 N1 Co1 N10 101(2)
C1 N1 Co1 N10 -96(2)
C8 N1 Co1 N2 11(2)
C1 N1 Co1 N2 175(3)
C8 N1 Co1 N9 142(7)
C1 N1 Co1 N9 -55(8)
C8 N1 Co1 N5 -82(2)
C1 N1 Co1 N5 81(2)
C88 N14 Co2 N18 78.6(12)
C87 N14 Co2 N18 -108.6(10)
C88 N14 Co2 N3 -153(4)
C87 N14 Co2 N3 19(4)
C88 N14 Co2 N13 176.8(13)
C87 N14 Co2 N13 -10.4(9)
C88 N14 Co2 N17 1.7(13)
C87 N14 Co2 N17 174.5(9)
C88 N14 Co2 N4 -101.9(13)
C87 N14 Co2 N4 70.9(11)
C113 N18 Co2 N14 -107(2)
C114 N18 Co2 N14 70(2)
C113 N18 Co2 N3 83(2)
C114 N18 Co2 N3 -100(2)
C113 N18 Co2 N13 176(2)
C114 N18 Co2 N13 -7(2)
C113 N18 Co2 N17 -8(2)
C114 N18 Co2 N17 169(2)
C113 N18 Co2 N4 82(21)
C114 N18 Co2 N4 -101(20)
C15 N3 Co2 N14 -124(4)
C16 N3 Co2 N14 38(4)
C15 N3 Co2 N18 3.0(13)
C16 N3 Co2 N18 165.7(10)
C15 N3 Co2 N13 -95.4(13)
C16 N3 Co2 N13 67.3(10)
C15 N3 Co2 N17 80.3(13)
C16 N3 Co2 N17 -117.0(10)
C15 N3 Co2 N4 -177.0(14)
C16 N3 Co2 N4 -14.4(11)
C86 N13 Co2 N14 15(2)
C79 N13 Co2 N14 178(2)
C86 N13 Co2 N18 103(2)
C79 N13 Co2 N18 -94(2)
C86 N13 Co2 N3 -159(2)
C79 N13 Co2 N3 4(2)
C86 N13 Co2 N17 64(10)
C79 N13 Co2 N17 -133(9)
C86 N13 Co2 N4 -80(3)
C79 N13 Co2 N4 83(2)
C112 N17 Co2 N14 96(2)
C105 N17 Co2 N14 -92(2)
C112 N17 Co2 N18 8(2)
C105 N17 Co2 N18 -180(2)
C112 N17 Co2 N3 -90(2)
C105 N17 Co2 N3 83(2)
C112 N17 Co2 N13 48(10)
C105 N17 Co2 N13 -139(9)
C112 N17 Co2 N4 -169(2)
C105 N17 Co2 N4 3(2)
C19 N4 Co2 N14 -153(2)
C20 N4 Co2 N14 2(3)
C19 N4 Co2 N18 19(22)
C20 N4 Co2 N18 173(100)
C19 N4 Co2 N3 18(2)
C20 N4 Co2 N3 172(3)
C19 N4 Co2 N13 -76(2)
C20 N4 Co2 N13 78(3)
C19 N4 Co2 N17 108(2)
C20 N4 Co2 N17 -98(3)
C140 N22 Co3 N26 78.9(13)
C139 N22 Co3 N26 -116.7(12)
C140 N22 Co3 N16 -98.3(12)
C139 N22 Co3 N16 66.1(11)
C140 N22 Co3 N21 175.2(12)
C139 N22 Co3 N21 -20.4(11)
C140 N22 Co3 N15 -149(3)
C139 N22 Co3 N15 15(4)
C140 N22 Co3 N25 4.4(14)
C139 N22 Co3 N25 168.8(12)
C165 N26 Co3 N22 -114(2)
C166 N26 Co3 N22 74(2)
C165 N26 Co3 N16 27(14)
C166 N26 Co3 N16 -145(13)
C165 N26 Co3 N21 169(2)
C166 N26 Co3 N21 -4(2)
C165 N26 Co3 N15 78(2)
C166 N26 Co3 N15 -95(2)
C165 N26 Co3 N25 -7(2)
C166 N26 Co3 N25 180(3)
C97 N16 Co3 N22 -155(2)
C98 N16 Co3 N22 1(3)
C97 N16 Co3 N26 64(14)
C98 N16 Co3 N26 -140(12)
C97 N16 Co3 N21 -78(2)
C98 N16 Co3 N21 78(3)
C97 N16 Co3 N15 13(2)
C98 N16 Co3 N15 169(3)
C97 N16 Co3 N25 98(2)
C98 N16 Co3 N25 -106(3)
C138 N21 Co3 N22 21(2)
C131 N21 Co3 N22 175(3)
C138 N21 Co3 N26 110(2)
C131 N21 Co3 N26 -96(2)
C138 N21 Co3 N16 -73(2)
C131 N21 Co3 N16 82(3)
C138 N21 Co3 N15 -151(2)
C131 N21 Co3 N15 4(2)
C138 N21 Co3 N25 132(6)
C131 N21 Co3 N25 -73(6)
C93 N15 Co3 N22 -128(3)
C94 N15 Co3 N22 36(3)
C93 N15 Co3 N26 3.3(16)
C94 N15 Co3 N26 167.4(12)
C93 N15 Co3 N16 179.7(15)
C94 N15 Co3 N16 -16.2(11)
C93 N15 Co3 N21 -93.0(14)
C94 N15 Co3 N21 71.1(11)
C93 N15 Co3 N25 77.7(16)
C94 N15 Co3 N25 -118.2(13)
C164 N25 Co3 N22 93(2)
C157 N25 Co3 N22 -99(2)
C164 N25 Co3 N26 7(2)
C157 N25 Co3 N26 175(3)
C164 N25 Co3 N16 -170(2)
C157 N25 Co3 N16 -2(3)
C164 N25 Co3 N21 -16(7)
C157 N25 Co3 N21 152(5)
C164 N25 Co3 N15 -93(2)
C157 N25 Co3 N15 74(2)
C191 N30 Co4 N23 24(6)
C192 N30 Co4 N23 -152(4)
C191 N30 Co4 N34 -110(2)
C192 N30 Co4 N34 74(3)
C191 N30 Co4 N24 69(2)
C192 N30 Co4 N24 -107(3)
C191 N30 Co4 N29 -12(2)
C192 N30 Co4 N29 172(3)
C191 N30 Co4 N33 176(2)
C192 N30 Co4 N33 0(3)
C146 N23 Co4 N30 38(6)
C145 N23 Co4 N30 -131(5)
C146 N23 Co4 N34 172(3)
C145 N23 Co4 N34 2(3)
C146 N23 Co4 N24 -8(2)
C145 N23 Co4 N24 -177(3)
C146 N23 Co4 N29 73(3)
C145 N23 Co4 N29 -96(3)
C146 N23 Co4 N33 -114(3)
C145 N23 Co4 N33 76(3)
C218 N34 Co4 N30 62(3)
C217 N34 Co4 N30 -103(2)
C218 N34 Co4 N23 -109(3)
C217 N34 Co4 N23 86.2(19)
C218 N34 Co4 N24 -100(18)
C217 N34 Co4 N24 95(19)
C218 N34 Co4 N29 -12(3)
C217 N34 Co4 N29 -176.7(18)
C218 N34 Co4 N33 167(3)
C217 N34 Co4 N33 1.9(18)
C149 N24 Co4 N30 -162(2)
C150 N24 Co4 N30 -4(2)
C149 N24 Co4 N23 8(2)
C150 N24 Co4 N23 166(2)
C149 N24 Co4 N34 -1(19)
C150 N24 Co4 N34 157(18)
C149 N24 Co4 N29 -89(2)
C150 N24 Co4 N29 69(2)
C149 N24 Co4 N33 92(2)
C150 N24 Co4 N33 -110(2)
C190 N29 Co4 N30 16(2)
C183 N29 Co4 N30 178(2)
C190 N29 Co4 N23 -156(2)
C183 N29 Co4 N23 6(2)
C190 N29 Co4 N34 104(2)
C183 N29 Co4 N34 -94(2)
C190 N29 Co4 N24 -79(2)
C183 N29 Co4 N24 83(2)
C190 N29 Co4 N33 94(7)
C183 N29 Co4 N33 -104(7)
C216 N33 Co4 N30 101(2)
C209 N33 Co4 N30 -112(2)
C216 N33 Co4 N23 -85(2)
C209 N33 Co4 N23 61(2)
C216 N33 Co4 N34 15(2)
C209 N33 Co4 N34 162(2)
C216 N33 Co4 N24 -162(2)
C209 N33 Co4 N24 -15(2)
C216 N33 Co4 N29 26(8)
C209 N33 Co4 N29 173(6)
C42 N7 Co5 N38 -113(2)
C41 N7 Co5 N38 83(2)
C42 N7 Co5 N31 4(5)
C41 N7 Co5 N31 -160(3)
C42 N7 Co5 N32 60(2)
C41 N7 Co5 N32 -103(2)
C42 N7 Co5 N37 171(2)
C41 N7 Co5 N37 8(2)
C42 N7 Co5 N8 -17(2)
C41 N7 Co5 N8 179(2)
C244 N38 Co5 N7 72(3)
C243 N38 Co5 N7 -122(2)
C244 N38 Co5 N31 -92(3)
C243 N38 Co5 N31 74(2)
C244 N38 Co5 N32 -34(12)
C243 N38 Co5 N32 132(10)
C244 N38 Co5 N37 179(3)
C243 N38 Co5 N37 -14(2)
C244 N38 Co5 N8 -2(3)
C243 N38 Co5 N8 164(2)
C198 N31 Co5 N7 47(4)
C197 N31 Co5 N7 -117(4)
C198 N31 Co5 N38 162.4(11)
C197 N31 Co5 N38 -2.3(15)
C198 N31 Co5 N32 -11.8(11)
C197 N31 Co5 N32 -176.5(14)
C198 N31 Co5 N37 -120.8(11)
C197 N31 Co5 N37 74.5(14)
C198 N31 Co5 N8 67.5(11)
C197 N31 Co5 N8 -97.2(14)
C201 N32 Co5 N7 -161(2)
C202 N32 Co5 N7 15(2)
C201 N32 Co5 N38 -55(11)
C202 N32 Co5 N38 120(10)
C201 N32 Co5 N31 4(2)
C202 N32 Co5 N31 180(2)
C201 N32 Co5 N37 90(2)
C202 N32 Co5 N37 -94(2)
C201 N32 Co5 N8 -88(2)
C202 N32 Co5 N8 88(2)
C242 N37 Co5 N7 101(2)
C235 N37 Co5 N7 -93(2)
C242 N37 Co5 N38 19(2)
C235 N37 Co5 N38 -175(2)
C242 N37 Co5 N31 -83(2)
C235 N37 Co5 N31 83(2)
C242 N37 Co5 N32 -158(2)
C235 N37 Co5 N32 8(3)
C242 N37 Co5 N8 10(9)
C235 N37 Co5 N8 176(7)
C45 N8 Co5 N7 10(3)
C46 N8 Co5 N7 176(3)
C45 N8 Co5 N38 95(3)
C46 N8 Co5 N38 -99(3)
C45 N8 Co5 N31 -164(3)
C46 N8 Co5 N31 2(3)
C45 N8 Co5 N32 -89(3)
C46 N8 Co5 N32 77(3)
C45 N8 Co5 N37 103(8)
C46 N8 Co5 N37 -90(8)
C68 N11 Co6 N45 173.9(10)
C67 N11 Co6 N45 -2.0(13)
C68 N11 Co6 N41 66(13)
C67 N11 Co6 N41 -110(13)
C68 N11 Co6 N42 81.9(9)
C67 N11 Co6 N42 -94.0(11)
C68 N11 Co6 N12 -5.8(9)
C67 N11 Co6 N12 178.3(12)
C68 N11 Co6 N46 -109.9(10)
C67 N11 Co6 N46 74.2(12)
C294 N45 Co6 N11 101(3)
C287 N45 Co6 N11 -100(3)
C294 N45 Co6 N41 -83(3)
C287 N45 Co6 N41 75(3)
C294 N45 Co6 N42 -158(3)
C287 N45 Co6 N42 1(3)
C294 N45 Co6 N12 104(10)
C287 N45 Co6 N12 -97(10)
C294 N45 Co6 N46 12(2)
C287 N45 Co6 N46 171(3)
C268 N41 Co6 N11 35(14)
C261 N41 Co6 N11 -166(12)
C268 N41 Co6 N45 -73(2)
C261 N41 Co6 N45 86(2)
C268 N41 Co6 N42 19(2)
C261 N41 Co6 N42 178(2)
C268 N41 Co6 N12 106(2)
C261 N41 Co6 N12 -95(2)
C268 N41 Co6 N46 -149(2)
C261 N41 Co6 N46 10(2)
C270 N42 Co6 N11 0.6(14)
C269 N42 Co6 N11 162.0(12)
C270 N42 Co6 N45 -97.1(13)
C269 N42 Co6 N45 64.3(12)
C270 N42 Co6 N41 179.4(14)
C269 N42 Co6 N41 -19.2(11)
C270 N42 Co6 N12 77.5(14)
C269 N42 Co6 N12 -121.1(12)
C270 N42 Co6 N46 -133(3)
C269 N42 Co6 N46 28(3)
C71 N12 Co6 N11 6(2)
C72 N12 Co6 N11 -180(3)
C71 N12 Co6 N45 3(11)
C72 N12 Co6 N45 177(100)
C71 N12 Co6 N41 -170(2)
C72 N12 Co6 N41 4(3)
C71 N12 Co6 N42 -95(2)
C72 N12 Co6 N42 79(3)
C71 N12 Co6 N46 93(2)
C72 N12 Co6 N46 -92(3)
C296 N46 Co6 N11 78.2(15)
C295 N46 Co6 N11 -113.9(12)
C296 N46 Co6 N45 175.8(15)
C295 N46 Co6 N45 -16.3(12)
C296 N46 Co6 N41 -101.5(14)
C295 N46 Co6 N41 66.4(12)
C296 N46 Co6 N42 -147(3)
C295 N46 Co6 N42 21(3)
C296 N46 Co6 N12 1.5(16)
C295 N46 Co6 N12 169.3(12)
C119 N19 Co7 N50 -98.1(12)
C120 N19 Co7 N50 78.2(9)
C119 N19 Co7 N43 73.6(13)
C120 N19 Co7 N43 -110.2(11)
C119 N19 Co7 N44 -5.5(15)
C120 N19 Co7 N44 170.7(12)
C119 N19 Co7 N49 -73(6)
C120 N19 Co7 N49 103(6)
C119 N19 Co7 N20 171.4(15)
C120 N19 Co7 N20 -12.3(11)
C322 N50 Co7 N19 4.8(13)
C321 N50 Co7 N19 173.4(9)
C322 N50 Co7 N43 -121(5)
C321 N50 Co7 N43 47(5)
C322 N50 Co7 N44 -92.6(13)
C321 N50 Co7 N44 76.0(11)
C322 N50 Co7 N49 -171.0(14)
C321 N50 Co7 N49 -2.3(10)
C322 N50 Co7 N20 80.4(14)
C321 N50 Co7 N20 -110.9(12)
C275 N43 Co7 N19 82.0(12)
C276 N43 Co7 N19 -108.8(10)
C275 N43 Co7 N50 -151(5)
C276 N43 Co7 N50 18(5)
C275 N43 Co7 N44 179.3(13)
C276 N43 Co7 N44 -11.5(11)
C275 N43 Co7 N49 -103.4(13)
C276 N43 Co7 N49 65.8(12)
C275 N43 Co7 N20 6.7(14)
C276 N43 Co7 N20 175.8(12)
C279 N44 Co7 N19 98(2)
C280 N44 Co7 N19 -92(3)
C279 N44 Co7 N50 -165(2)
C280 N44 Co7 N50 4(3)
C279 N44 Co7 N43 10(2)
C280 N44 Co7 N43 179(3)
C279 N44 Co7 N49 -91(2)
C280 N44 Co7 N49 78(3)
C279 N44 Co7 N20 76(10)
C280 N44 Co7 N20 -114(9)
C320 N49 Co7 N19 -23(8)
C313 N49 Co7 N19 147(5)
C320 N49 Co7 N50 3(3)
C313 N49 Co7 N50 173(3)
C320 N49 Co7 N43 -170(3)
C313 N49 Co7 N43 1(3)
C320 N49 Co7 N44 -92(3)
C313 N49 Co7 N44 78(3)
C320 N49 Co7 N20 90(3)
C313 N49 Co7 N20 -100(3)
C123 N20 Co7 N19 11(3)
C124 N20 Co7 N19 -154(3)
C123 N20 Co7 N50 -85(3)
C124 N20 Co7 N50 110(3)
C123 N20 Co7 N43 99(3)
C124 N20 Co7 N43 -66(3)
C123 N20 Co7 N44 34(11)
C124 N20 Co7 N44 -132(9)
C123 N20 Co7 N49 -159(3)
C124 N20 Co7 N49 35(3)
C348 N54 Co8 N51 -130(3)
C347 N54 Co8 N51 39(4)
C348 N54 Co8 N27 0(3)
C347 N54 Co8 N27 169(2)
C348 N54 Co8 N53 177(3)
C347 N54 Co8 N53 -13.4(18)
C348 N54 Co8 N52 -100(2)
C347 N54 Co8 N52 68.9(19)
C348 N54 Co8 N28 73(2)
C347 N54 Co8 N28 -118(2)
C328 N51 Co8 N54 12(3)
C327 N51 Co8 N54 -158(3)
C328 N51 Co8 N27 -118.6(12)
C327 N51 Co8 N27 71.4(14)
C328 N51 Co8 N53 62.5(11)
C327 N51 Co8 N53 -107.6(13)
C328 N51 Co8 N52 -19.5(11)
C327 N51 Co8 N52 170.5(14)
C328 N51 Co8 N28 168.2(11)
C327 N51 Co8 N28 -1.9(14)
C171 N27 Co8 N54 -91(3)
C172 N27 Co8 N54 78(2)
C171 N27 Co8 N51 75(3)
C172 N27 Co8 N51 -116(2)
C171 N27 Co8 N53 -118(14)
C172 N27 Co8 N53 51(15)
C171 N27 Co8 N52 2(3)
C172 N27 Co8 N52 172(2)
C171 N27 Co8 N28 -178(3)
C172 N27 Co8 N28 -9(2)
C346 N53 Co8 N54 15.0(19)
C339 N53 Co8 N54 173(2)
C346 N53 Co8 N51 -151(2)
C339 N53 Co8 N51 7(2)
C346 N53 Co8 N27 43(15)
C339 N53 Co8 N27 -160(13)
C346 N53 Co8 N52 -78(2)
C339 N53 Co8 N52 79(2)
C346 N53 Co8 N28 101(2)
C339 N53 Co8 N28 -101(2)
C331 N52 Co8 N54 -152(2)
C332 N52 Co8 N54 4(2)
C331 N52 Co8 N51 19(2)
C332 N52 Co8 N51 175(2)
C331 N52 Co8 N27 108(2)
C332 N52 Co8 N27 -96(2)
C331 N52 Co8 N53 -76(2)
C332 N52 Co8 N53 81(2)
C331 N52 Co8 N28 106(7)
C332 N52 Co8 N28 -97(7)
C175 N28 Co8 N54 -90(2)
C176 N28 Co8 N54 72(2)
C175 N28 Co8 N51 97(2)
C176 N28 Co8 N51 -101(2)
C175 N28 Co8 N27 9(2)
C176 N28 Co8 N27 172(2)
C175 N28 Co8 N53 -167(2)
C176 N28 Co8 N53 -5(2)
C175 N28 Co8 N52 11(8)
C176 N28 Co8 N52 173(6)
C224 N35 Co9 N55 -111(2)
C223 N35 Co9 N55 69(2)
C224 N35 Co9 N58 81.7(19)
C223 N35 Co9 N58 -98(2)
C224 N35 Co9 N57 81(12)
C223 N35 Co9 N57 -98(12)
C224 N35 Co9 N36 -10.0(19)
C223 N35 Co9 N36 171(2)
C224 N35 Co9 N56 170.6(19)
C223 N35 Co9 N56 -9(2)
C353 N55 Co9 N35 73(2)
C354 N55 Co9 N35 -110(2)
C353 N55 Co9 N58 -151(3)
C354 N55 Co9 N58 27(4)
C353 N55 Co9 N57 -108(2)
C354 N55 Co9 N57 69(2)
C353 N55 Co9 N36 -3(3)
C354 N55 Co9 N36 174(2)
C353 N55 Co9 N56 170(3)
C354 N55 Co9 N56 -13(2)
C373 N58 Co9 N35 168.3(11)
C374 N58 Co9 N35 2.4(14)
C373 N58 Co9 N55 33(3)
C374 N58 Co9 N55 -133(3)
C373 N58 Co9 N57 -11.7(10)
C374 N58 Co9 N57 -177.6(13)
C373 N58 Co9 N36 -115.2(11)
C374 N58 Co9 N36 79.0(13)
C373 N58 Co9 N56 71.3(10)
C374 N58 Co9 N56 -94.6(12)
C372 N57 Co9 N35 10(13)
C365 N57 Co9 N35 171(11)
C372 N57 Co9 N55 -157(2)
C365 N57 Co9 N55 4(2)
C372 N57 Co9 N58 10(2)
C365 N57 Co9 N58 171(2)
C372 N57 Co9 N36 101(2)
C365 N57 Co9 N36 -98(2)
C372 N57 Co9 N56 -79(2)
C365 N57 Co9 N56 82(2)
C227 N36 Co9 N35 19(2)
C228 N36 Co9 N35 174(3)
C227 N36 Co9 N55 108(2)
C228 N36 Co9 N55 -96(2)
C227 N36 Co9 N58 -82(2)
C228 N36 Co9 N58 74(3)
C227 N36 Co9 N57 -157(2)
C228 N36 Co9 N57 -1(3)
C227 N36 Co9 N56 24(9)
C228 N36 Co9 N56 179(100)
C357 N56 Co9 N35 105.6(19)
C358 N56 Co9 N35 -96(2)
C357 N56 Co9 N55 14.5(19)
C358 N56 Co9 N55 173(2)
C357 N56 Co9 N58 -153.7(19)
C358 N56 Co9 N58 5(2)
C357 N56 Co9 N57 -78.9(19)
C358 N56 Co9 N57 80(2)
C357 N56 Co9 N36 101(8)
C358 N56 Co9 N36 -100(8)
C380 N59 Co10 N47 17(5)
C379 N59 Co10 N47 -155(5)
C380 N59 Co10 N39 -115.3(9)
C379 N59 Co10 N39 73.1(12)
C380 N59 Co10 N40 170.9(9)
C379 N59 Co10 N40 -0.7(13)
C380 N59 Co10 N48 65.7(10)
C379 N59 Co10 N48 -105.8(12)
C380 N59 Co10 N60 -13.5(9)
C379 N59 Co10 N60 174.9(13)
C302 N47 Co10 N59 46(5)
C301 N47 Co10 N59 -122(5)
C302 N47 Co10 N39 177.6(11)
C301 N47 Co10 N39 9.1(14)
C302 N47 Co10 N40 -108.6(11)
C301 N47 Co10 N40 82.9(14)
C302 N47 Co10 N48 -4.4(11)
C301 N47 Co10 N48 -172.9(14)
C302 N47 Co10 N60 75.7(11)
C301 N47 Co10 N60 -92.8(13)
C250 N39 Co10 N59 -110.9(11)
C249 N39 Co10 N59 76.4(12)
C250 N39 Co10 N47 76.5(10)
C249 N39 Co10 N47 -96.2(11)
C250 N39 Co10 N40 -7.3(11)
C249 N39 Co10 N40 -180.0(13)
C250 N39 Co10 N48 61(7)
C249 N39 Co10 N48 -111(7)
C250 N39 Co10 N60 171.7(12)
C249 N39 Co10 N60 -0.9(14)
C253 N40 Co10 N59 98(2)
C254 N40 Co10 N59 -101(2)
C253 N40 Co10 N47 -86(2)
C254 N40 Co10 N47 74(2)
C253 N40 Co10 N39 13(2)
C254 N40 Co10 N39 173(2)
C253 N40 Co10 N48 -160(2)
C254 N40 Co10 N48 0(2)
C253 N40 Co10 N60 0(15)
C254 N40 Co10 N60 161(13)
C305 N48 Co10 N59 -164(3)
C306 N48 Co10 N59 5(2)
C305 N48 Co10 N47 8(3)
C306 N48 Co10 N47 177(2)
C305 N48 Co10 N39 24(9)
C306 N48 Co10 N39 -167(6)
C305 N48 Co10 N40 90(3)
C306 N48 Co10 N40 -100(2)
C305 N48 Co10 N60 -88(3)
C306 N48 Co10 N60 81(2)
C383 N60 Co10 N59 11.6(18)
C384 N60 Co10 N59 173(2)
C383 N60 Co10 N47 -163.4(19)
C384 N60 Co10 N47 -2(2)
C383 N60 Co10 N39 98.2(19)
C384 N60 Co10 N39 -101(2)
C383 N60 Co10 N40 111(14)
C384 N60 Co10 N40 -88(14)
C383 N60 Co10 N48 -89(2)
C384 N60 Co10 N48 72(2)

loop_
_platon_squeeze_void_nr
_platon_squeeze_void_average_x
_platon_squeeze_void_average_y
_platon_squeeze_void_average_z
_platon_squeeze_void_volume
_platon_squeeze_void_count_electrons
_platon_squeeze_void_content
1 0.132 0.500 0.287 7310 2988 ' '
2 0.809 0.265 0.743 9 6 ' '
3 0.191 0.735 0.257 9 3 ' '
